data_4122654
loop_
_publ_author_name
'Xiao, Wenchang'
'Hu, Chunhua'
'Ward, Michael D.'

_publ_section_title
;
 Guest Exchange through Single Crystal-Single Crystal Transformations in a
 Flexible Hydrogen-Bonded Framework.
;
_journal_issue 40
_journal_name_full 'Journal of the American Chemical Society'
_journal_page_first 14200
_journal_paper_doi 10.1021/ja507689m
_journal_volume 136
_journal_year 2014
_chemical_formula_sum 'C54 H82.18 N12 O22.17 S4'
_chemical_formula_weight 1382.41
_chemical_name_systematic
; 
 ? 
;
_space_group_IT_number 1
_symmetry_cell_setting triclinic
_symmetry_space_group_name_Hall 'P 1'
_symmetry_space_group_name_H-M 'P 1'
_atom_sites_solution_hydrogens geom
_atom_sites_solution_primary direct
_atom_sites_solution_secondary difmap
_audit_creation_method SHELXL-97
_cell_angle_alpha 80.336(3)
_cell_angle_beta 85.481(3)
_cell_angle_gamma 77.775(3)
_cell_formula_units_Z 6
_cell_length_a 16.068(4)
_cell_length_b 18.326(4)
_cell_length_c 35.252(8)
_cell_measurement_reflns_used 9696
_cell_measurement_temperature 100(2)
_cell_measurement_theta_max 26.35
_cell_measurement_theta_min 2.35
_cell_volume 9991(4)
_computing_cell_refinement 'Bruker SAINT'
_computing_data_collection 'Bruker APEX2'
_computing_data_reduction 'Bruker SAINT'
_computing_molecular_graphics 'Bruker SHELXTL'
_computing_publication_material 'Bruker SHELXTL'
_computing_structure_refinement 'SHELXL-97 (Sheldrick, 2008)'
_computing_structure_solution 'SHELXS-97 (Sheldrick, 2008)'
_diffrn_ambient_temperature 100(2)
_diffrn_measured_fraction_theta_full 0.964
_diffrn_measured_fraction_theta_max 0.964
_diffrn_measurement_device_type 'Bruker APEX-II CCD'
_diffrn_measurement_method '\w scans'
_diffrn_radiation_monochromator graphite
_diffrn_radiation_source 'fine-focus sealed tube'
_diffrn_radiation_type MoK\a
_diffrn_radiation_wavelength 0.71073
_diffrn_reflns_av_R_equivalents 0.0343
_diffrn_reflns_av_sigmaI/netI 0.2046
_diffrn_reflns_limit_h_max 20
_diffrn_reflns_limit_h_min -19
_diffrn_reflns_limit_k_max 22
_diffrn_reflns_limit_k_min -21
_diffrn_reflns_limit_l_max 41
_diffrn_reflns_limit_l_min -44
_diffrn_reflns_number 82757
_diffrn_reflns_theta_full 26.42
_diffrn_reflns_theta_max 26.42
_diffrn_reflns_theta_min 1.21
_exptl_absorpt_coefficient_mu 0.226
_exptl_absorpt_correction_T_max 0.9375
_exptl_absorpt_correction_T_min 0.8917
_exptl_absorpt_correction_type multi-scan
_exptl_absorpt_process_details SADABS
_exptl_crystal_colour colorless
_exptl_crystal_density_diffrn 1.379
_exptl_crystal_density_method 'not measured'
_exptl_crystal_description block
_exptl_crystal_F_000 4389
_exptl_crystal_size_max 0.52
_exptl_crystal_size_mid 0.34
_exptl_crystal_size_min 0.29
_refine_diff_density_max 0.902
_refine_diff_density_min -0.669
_refine_diff_density_rms 0.134
_refine_ls_abs_structure_details 'Flack H D (1983), Acta Cryst. A39, 876-881'
_refine_ls_abs_structure_Flack 0.36(14)
_refine_ls_extinction_method none
_refine_ls_goodness_of_fit_ref 1.129
_refine_ls_hydrogen_treatment constr
_refine_ls_matrix_type full
_refine_ls_number_parameters 2008
_refine_ls_number_reflns 55173
_refine_ls_number_restraints 15416
_refine_ls_restrained_S_all 1.185
_refine_ls_R_factor_all 0.1709
_refine_ls_R_factor_gt 0.1099
_refine_ls_shift/su_max 0.001
_refine_ls_shift/su_mean 0.001
_refine_ls_structure_factor_coef Fsqd
_refine_ls_weighting_details 'calc w=1/[\s^2^(Fo^2^)+(0.0580P)^2^+0.0000P] where P=(Fo^2^+2Fc^2^)/3'
_refine_ls_weighting_scheme calc
_refine_ls_wR_factor_gt 0.2799
_refine_ls_wR_factor_ref 0.3016
_reflns_number_gt 23544
_reflns_number_total 55173
_reflns_threshold_expression >2sigma(I)
_cod_data_source_file ja507689m_si_002.cif
_cod_data_source_block 13mdw21x_p1
_cod_depositor_comments
;
The following automatic conversions were performed:

'_symmetry_cell_setting' value 'Triclinic' changed to 'triclinic'
according to
/home/saulius/struct/COD-crude-data--automatic-downloads/rss-feeds/ACS/lib/dictionaries/cif_core.dic
dictionary named 'cif_core.dic' version 2.4.2 from 2011-04-26.

Automatic conversion script
Id: cif_fix_values 2281 2013-09-26 08:29:07Z andrius 

 Adding full bibliography for 4122652--4122656.cif.
;
_cod_database_code 4122654

loop_
_symmetry_equiv_pos_as_xyz
'x, y, z'

loop_
_atom_site_label
_atom_site_type_symbol
_atom_site_fract_x
_atom_site_fract_y
_atom_site_fract_z
_atom_site_U_iso_or_equiv
_atom_site_adp_type
_atom_site_occupancy
_atom_site_symmetry_multiplicity
_atom_site_calc_flag
_atom_site_refinement_flags
_atom_site_disorder_assembly
_atom_site_disorder_group
S1 S 0.0228(4) 0.0699(4) 0.7882(2) 0.0169(7) Uani 0.657(6) 1 d PDU A 1
O1 O 0.0137(10) -0.0061(6) 0.7838(4) 0.021(2) Uiso 0.657(6) 1 d PD A 1
O2 O 0.0496(9) 0.0727(9) 0.8261(3) 0.021(2) Uiso 0.657(6) 1 d PD A 1
O3 O -0.0538(8) 0.1267(8) 0.7794(4) 0.021(2) Uiso 0.657(6) 1 d PD A 1
S1' S 0.0376(8) 0.0618(7) 0.7997(4) 0.0169(7) Uani 0.343(6) 1 d PD A 2
O1' O 0.0295(18) -0.0150(10) 0.7975(8) 0.021(2) Uiso 0.343(6) 1 d PD A 2
O2' O 0.0783(16) 0.0609(17) 0.8347(6) 0.021(2) Uiso 0.343(6) 1 d PD A 2
O3' O -0.0378(14) 0.1214(14) 0.7917(8) 0.021(2) Uiso 0.343(6) 1 d PD A 2
S2 S 0.5893(4) -0.1527(4) 0.7703(2) 0.0169(7) Uani 0.657(6) 1 d PD A 1
O4 O 0.5611(9) -0.2242(7) 0.7725(4) 0.0178(19) Uiso 0.657(6) 1 d PD A 1
O5 O 0.6707(8) -0.1535(10) 0.7487(4) 0.0178(19) Uiso 0.657(6) 1 d PD A 1
O6 O 0.5823(11) -0.1215(11) 0.8061(4) 0.0178(19) Uiso 0.657(6) 1 d PD A 1
S2' S 0.5717(8) -0.1474(8) 0.7759(5) 0.0169(7) Uani 0.343(6) 1 d PD A 2
O4' O 0.5320(14) -0.2133(12) 0.7784(7) 0.0178(19) Uiso 0.343(6) 1 d PD A 2
O5' O 0.6559(13) -0.1551(18) 0.7575(8) 0.0178(19) Uiso 0.343(6) 1 d PD A 2
O6' O 0.569(2) -0.121(2) 0.8134(7) 0.0178(19) Uiso 0.343(6) 1 d PD A 2
S3 S 0.0783(5) 0.4739(5) 0.5133(2) 0.0169(7) Uani 0.657(6) 1 d PD A 1
O7 O 0.0815(10) 0.4600(10) 0.4740(3) 0.0125(17) Uiso 0.657(6) 1 d PD A 1
O8 O -0.0037(8) 0.4643(10) 0.5339(4) 0.0125(17) Uiso 0.657(6) 1 d PD A 1
O9 O 0.0915(11) 0.5513(7) 0.5136(4) 0.0125(17) Uiso 0.657(6) 1 d PD A 1
S3' S 0.0837(10) 0.4714(9) 0.5051(4) 0.0169(7) Uani 0.343(6) 1 d PD A 2
O7' O 0.0974(18) 0.4566(18) 0.4657(6) 0.0125(17) Uiso 0.343(6) 1 d PD A 2
O8' O -0.0003(13) 0.4621(16) 0.5227(7) 0.0125(17) Uiso 0.343(6) 1 d PD A 2
O9' O 0.095(2) 0.5501(12) 0.5043(7) 0.0125(17) Uiso 0.343(6) 1 d PD A 2
S4 S 0.6365(4) 0.2686(4) 0.4692(2) 0.0169(7) Uani 0.657(6) 1 d PD A 1
O10 O 0.5950(9) 0.2643(9) 0.4341(4) 0.019(2) Uani 0.657(6) 1 d PD A 1
O11 O 0.7136(9) 0.2111(8) 0.4769(4) 0.019(2) Uani 0.657(6) 1 d PD A 1
O12 O 0.6470(11) 0.3463(7) 0.4708(5) 0.019(2) Uani 0.657(6) 1 d PD A 1
S4' S 0.6494(8) 0.2616(7) 0.4806(4) 0.0169(7) Uani 0.343(6) 1 d P A 2
O10' O 0.6213(18) 0.2562(19) 0.4405(10) 0.019(2) Uani 0.343(6) 1 d P A 2
O11' O 0.7165(19) 0.2028(17) 0.4926(8) 0.019(2) Uani 0.343(6) 1 d P A 2
O12' O 0.662(2) 0.3378(17) 0.4828(9) 0.019(2) Uani 0.343(6) 1 d P A 2
C1 C 0.1168(5) 0.0808(5) 0.7608(2) 0.0288(16) Uiso 1 1 d G . .
C2 C 0.1516(6) 0.0321(4) 0.7348(3) 0.0288(16) Uiso 1 1 d G A .
H2 H 0.1336 -0.0145 0.7360 0.035 Uiso 1 1 calc R . .
C3 C 0.2127(6) 0.0515(5) 0.7069(2) 0.0288(16) Uiso 1 1 d G A .
H3 H 0.2364 0.0182 0.6892 0.035 Uiso 1 1 calc R . .
C4 C 0.2389(5) 0.1196(6) 0.7051(2) 0.0288(16) Uiso 1 1 d G A .
C5 C 0.2041(6) 0.1683(4) 0.7311(3) 0.0288(16) Uiso 1 1 d G A .
H5 H 0.2221 0.2148 0.7298 0.035 Uiso 1 1 calc R . .
C6 C 0.1431(6) 0.1489(5) 0.7589(2) 0.0288(16) Uiso 1 1 d G A .
H6 H 0.1193 0.1822 0.7767 0.035 Uiso 1 1 calc R . .
C7 C 0.5134(6) -0.0811(5) 0.7422(2) 0.0269(17) Uiso 1 1 d G . .
C8 C 0.4994(6) -0.0939(4) 0.7057(3) 0.0269(17) Uiso 1 1 d G A .
H8 H 0.5222 -0.1417 0.6981 0.032 Uiso 1 1 calc R . .
C9 C 0.4521(6) -0.0367(6) 0.6803(2) 0.0269(17) Uiso 1 1 d G A .
H9 H 0.4425 -0.0454 0.6554 0.032 Uiso 1 1 calc R . .
C10 C 0.4188(6) 0.0334(5) 0.6914(2) 0.0269(17) Uiso 1 1 d GD A .
C11 C 0.4328(6) 0.0462(4) 0.7279(3) 0.0269(17) Uiso 1 1 d G A .
H11 H 0.4101 0.0940 0.7356 0.032 Uiso 1 1 calc R . .
C12 C 0.4801(6) -0.0110(6) 0.7533(2) 0.0269(17) Uiso 1 1 d G A .
H12 H 0.4897 -0.0023 0.7783 0.032 Uiso 1 1 calc R . .
C13 C 0.1600(5) 0.4088(5) 0.5366(2) 0.0279(16) Uiso 1 1 d GD . .
C14 C 0.1780(6) 0.4203(4) 0.5728(3) 0.0279(16) Uiso 1 1 d GD A .
H14 H 0.1542 0.4670 0.5815 0.033 Uiso 1 1 calc R . .
C15 C 0.2306(6) 0.3636(6) 0.5963(2) 0.0279(16) Uiso 1 1 d GD A .
H15 H 0.2429 0.3715 0.6210 0.033 Uiso 1 1 calc R . .
C16 C 0.2654(5) 0.2953(5) 0.5835(2) 0.0279(16) Uiso 1 1 d GD A .
C17 C 0.2474(5) 0.2837(4) 0.5473(3) 0.0279(16) Uiso 1 1 d GD A .
H17 H 0.2711 0.2370 0.5386 0.033 Uiso 1 1 calc R . .
C18 C 0.1947(5) 0.3405(5) 0.5238(2) 0.0279(16) Uiso 1 1 d GD A .
H18 H 0.1824 0.3326 0.4991 0.033 Uiso 1 1 calc R . .
C19 C 0.5688(5) 0.2428(5) 0.5122(2) 0.0235(15) Uiso 1 1 d G . .
C20 C 0.5395(5) 0.1757(5) 0.5160(2) 0.0235(15) Uiso 1 1 d G A .
H20 H 0.5602 0.1410 0.4986 0.028 Uiso 1 1 calc R . .
C21 C 0.4801(6) 0.1593(4) 0.5453(3) 0.0235(15) Uiso 1 1 d G A .
H21 H 0.4601 0.1134 0.5479 0.028 Uiso 1 1 calc R . .
C22 C 0.4498(5) 0.2100(6) 0.5708(2) 0.0235(15) Uiso 1 1 d G A .
C23 C 0.4790(6) 0.2772(5) 0.5671(2) 0.0235(15) Uiso 1 1 d G A .
H23 H 0.4584 0.3119 0.5845 0.028 Uiso 1 1 calc R . .
C24 C 0.5385(5) 0.2936(4) 0.5378(3) 0.0235(15) Uiso 1 1 d G A .
H24 H 0.5585 0.3394 0.5352 0.028 Uiso 1 1 calc R . .
C25 C 0.2951(5) 0.1415(5) 0.6705(2) 0.0202(16) Uiso 1 1 d G . .
C26 C 0.3754(6) 0.0994(4) 0.6626(2) 0.0202(16) Uiso 1 1 d GD A .
C27 C 0.4224(4) 0.1220(5) 0.6296(3) 0.0202(16) Uiso 1 1 d G A .
H27 H 0.4773 0.0932 0.6242 0.024 Uiso 1 1 calc R . .
C28 C 0.3891(5) 0.1867(5) 0.6044(2) 0.0202(16) Uiso 1 1 d G A .
C29 C 0.3088(6) 0.2288(4) 0.6123(3) 0.0202(16) Uiso 1 1 d GD A .
C30 C 0.2618(4) 0.2062(5) 0.6454(3) 0.0202(16) Uiso 1 1 d G A .
H30 H 0.2069 0.2349 0.6508 0.024 Uiso 1 1 calc R . .
S5 S 0.0347(5) 0.4016(4) 0.8010(2) 0.0166(7) Uani 0.675(7) 1 d PD B 1
O13 O 0.0683(9) 0.4083(8) 0.8372(4) 0.0186(19) Uiso 0.675(7) 1 d PD B 1
O14 O 0.0231(12) 0.3247(7) 0.8000(5) 0.0186(19) Uiso 0.675(7) 1 d PD B 1
O15 O -0.0444(8) 0.4579(8) 0.7923(4) 0.0186(19) Uiso 0.675(7) 1 d PD B 1
S5' S 0.0497(9) 0.3903(8) 0.8065(5) 0.0166(7) Uani 0.325(7) 1 d PD B 2
O13' O 0.0944(16) 0.3895(15) 0.8411(7) 0.0186(19) Uiso 0.325(7) 1 d PD B 2
O14' O 0.034(2) 0.3143(12) 0.8059(11) 0.0186(19) Uiso 0.325(7) 1 d PD B 2
O15' O -0.0329(14) 0.4453(15) 0.8027(8) 0.0186(19) Uiso 0.325(7) 1 d PD B 2
S6 S 0.6057(4) 0.1836(4) 0.7615(2) 0.0166(7) Uani 0.675(7) 1 d PD B 1
O16 O 0.6005(10) 0.2085(10) 0.7988(4) 0.0200(19) Uiso 0.675(7) 1 d PD B 1
O17 O 0.6841(8) 0.1954(9) 0.7394(4) 0.0200(19) Uiso 0.675(7) 1 d PD B 1
O18 O 0.5904(9) 0.1083(6) 0.7612(4) 0.0200(19) Uiso 0.675(7) 1 d PD B 1
S6' S 0.5903(10) 0.1813(9) 0.7692(5) 0.0166(7) Uani 0.325(7) 1 d PD B 2
O16' O 0.582(2) 0.209(2) 0.8057(7) 0.0200(19) Uiso 0.325(7) 1 d PD B 2
O17' O 0.6730(13) 0.1834(16) 0.7505(8) 0.0200(19) Uiso 0.325(7) 1 d PD B 2
O18' O 0.5567(15) 0.1145(12) 0.7681(8) 0.0200(19) Uiso 0.325(7) 1 d PD B 2
S7 S 0.0954(8) 0.8099(8) 0.5019(3) 0.0166(7) Uani 0.675(7) 1 d PD B 1
O19 O 0.1203(15) 0.8828(11) 0.5001(7) 0.0156(18) Uiso 0.675(7) 1 d PD B 1
O20 O 0.1067(10) 0.7878(11) 0.4632(4) 0.0156(18) Uiso 0.675(7) 1 d PD B 1
O21 O 0.0053(7) 0.8113(9) 0.5176(4) 0.0156(18) Uiso 0.675(7) 1 d PD B 1
S7' S 0.0923(16) 0.8069(16) 0.5059(7) 0.0166(7) Uani 0.325(7) 1 d PD B 2
O19' O 0.111(3) 0.882(2) 0.5036(13) 0.0156(18) Uiso 0.325(7) 1 d PD B 2
O20' O 0.088(2) 0.788(2) 0.4672(8) 0.0156(18) Uiso 0.325(7) 1 d PD B 2
O21' O 0.0103(15) 0.8030(17) 0.5287(7) 0.0156(18) Uiso 0.325(7) 1 d PD B 2
S8 S 0.6559(5) 0.5966(4) 0.4867(2) 0.0166(7) Uani 0.675(7) 1 d PD B 1
O22 O 0.6316(10) 0.5942(9) 0.4476(3) 0.021(2) Uiso 0.675(7) 1 d PD B 1
O23 O 0.6704(10) 0.6715(6) 0.4915(4) 0.021(2) Uiso 0.675(7) 1 d PD B 1
O24 O 0.7261(8) 0.5377(7) 0.5024(4) 0.021(2) Uiso 0.675(7) 1 d PD B 1
S8' S 0.6432(10) 0.6038(9) 0.4767(4) 0.0166(7) Uani 0.325(7) 1 d PD B 2
O22' O 0.6099(19) 0.6012(17) 0.4393(7) 0.021(2) Uiso 0.325(7) 1 d PD B 2
O23' O 0.658(2) 0.6785(11) 0.4801(9) 0.021(2) Uiso 0.325(7) 1 d PD B 2
O24' O 0.7183(15) 0.5428(13) 0.4867(8) 0.021(2) Uiso 0.325(7) 1 d PD B 2
C31 C 0.1205(5) 0.4142(5) 0.7679(2) 0.0235(15) Uiso 1 1 d G . .
C32 C 0.1483(5) 0.3644(4) 0.7417(3) 0.0235(15) Uiso 1 1 d G B .
H32 H 0.1297 0.3178 0.7448 0.028 Uiso 1 1 calc R . .
C33 C 0.2032(6) 0.3828(5) 0.7108(2) 0.0235(15) Uiso 1 1 d G B .
H33 H 0.2222 0.3488 0.6928 0.028 Uiso 1 1 calc R . .
C34 C 0.2304(5) 0.4511(5) 0.7061(2) 0.0235(15) Uiso 1 1 d G B .
C35 C 0.2026(6) 0.5008(4) 0.7323(3) 0.0235(15) Uiso 1 1 d G B .
H35 H 0.2212 0.5475 0.7291 0.028 Uiso 1 1 calc R . .
C36 C 0.1477(5) 0.4824(5) 0.7632(2) 0.0235(15) Uiso 1 1 d G B .
H36 H 0.1287 0.5164 0.7811 0.028 Uiso 1 1 calc R . .
C37 C 0.5218(4) 0.2503(4) 0.7369(2) 0.0161(13) Uiso 1 1 d GD . .
C38 C 0.4904(5) 0.2345(4) 0.7042(2) 0.0161(13) Uiso 1 1 d GD B .
H38 H 0.5060 0.1851 0.6976 0.019 Uiso 1 1 calc R . .
C39 C 0.4364(5) 0.2910(5) 0.68120(19) 0.0161(13) Uiso 1 1 d GD B .
H39 H 0.4149 0.2802 0.6588 0.019 Uiso 1 1 calc R . .
C40 C 0.4136(4) 0.3632(4) 0.6909(2) 0.0161(13) Uiso 1 1 d GD B .
C41 C 0.4450(5) 0.3790(4) 0.7236(2) 0.0161(13) Uiso 1 1 d GD B .
H41 H 0.4294 0.4284 0.7303 0.019 Uiso 1 1 calc R . .
C42 C 0.4990(5) 0.3225(5) 0.74662(19) 0.0161(13) Uiso 1 1 d GD B .
H42 H 0.5205 0.3333 0.7690 0.019 Uiso 1 1 calc R . .
C43 C 0.1654(5) 0.7418(4) 0.5325(2) 0.0175(14) Uiso 1 1 d G . .
C44 C 0.2065(5) 0.6748(5) 0.51990(18) 0.0175(14) Uiso 1 1 d G B .
H44 H 0.2028 0.6685 0.4939 0.021 Uiso 1 1 calc R . .
C45 C 0.2531(5) 0.6172(4) 0.5453(2) 0.0175(14) Uiso 1 1 d G B .
H45 H 0.2812 0.5714 0.5367 0.021 Uiso 1 1 calc R . .
C46 C 0.2586(5) 0.6264(4) 0.5833(2) 0.0175(14) Uiso 1 1 d G B .
C47 C 0.2175(6) 0.6934(5) 0.59589(18) 0.0175(14) Uiso 1 1 d G B .
H47 H 0.2212 0.6997 0.6219 0.021 Uiso 1 1 calc R . .
C48 C 0.1709(5) 0.7511(4) 0.5705(2) 0.0175(14) Uiso 1 1 d G B .
H48 H 0.1428 0.7968 0.5791 0.021 Uiso 1 1 calc R . .
C49 C 0.5733(5) 0.5740(5) 0.5190(2) 0.0234(15) Uiso 1 1 d G . .
C50 C 0.5442(5) 0.5072(5) 0.5211(2) 0.0234(15) Uiso 1 1 d G B .
H50 H 0.5690 0.4720 0.5044 0.028 Uiso 1 1 calc R . .
C51 C 0.4790(5) 0.4919(4) 0.5475(3) 0.0234(15) Uiso 1 1 d G B .
H51 H 0.4591 0.4462 0.5489 0.028 Uiso 1 1 calc R . .
C52 C 0.4428(5) 0.5434(5) 0.5719(2) 0.0234(15) Uiso 1 1 d G B .
C53 C 0.4719(5) 0.6103(5) 0.5699(2) 0.0234(15) Uiso 1 1 d G B .
H53 H 0.4472 0.6455 0.5866 0.028 Uiso 1 1 calc R . .
C54 C 0.5372(5) 0.6256(4) 0.5434(3) 0.0234(15) Uiso 1 1 d G B .
H54 H 0.5571 0.6713 0.5420 0.028 Uiso 1 1 calc R . .
C55 C 0.2863(5) 0.4725(5) 0.6710(2) 0.0175(15) Uiso 1 1 d G . .
C56 C 0.3666(5) 0.4301(4) 0.6634(2) 0.0175(15) Uiso 1 1 d GD B .
C57 C 0.4139(4) 0.4520(5) 0.6303(3) 0.0175(15) Uiso 1 1 d G B .
H57 H 0.4688 0.4230 0.6251 0.021 Uiso 1 1 calc R . .
C58 C 0.3809(5) 0.5164(5) 0.6048(2) 0.0175(15) Uiso 1 1 d G B .
C59 C 0.3006(5) 0.5588(4) 0.6124(2) 0.0175(15) Uiso 1 1 d G B .
C60 C 0.2533(4) 0.5369(5) 0.6455(3) 0.0175(15) Uiso 1 1 d G B .
H60 H 0.1984 0.5659 0.6507 0.021 Uiso 1 1 calc R . .
S9 S 0.0220(5) 0.7325(4) 0.7920(2) 0.0189(5) Uani 0.675(7) 1 d PD B 1
O25 O -0.0531(8) 0.7868(8) 0.7772(4) 0.0198(19) Uiso 0.675(7) 1 d PD B 1
O26 O 0.0382(9) 0.7487(8) 0.8293(3) 0.0198(19) Uiso 0.675(7) 1 d PD B 1
O27 O 0.0161(11) 0.6547(7) 0.7911(5) 0.0198(19) Uiso 0.675(7) 1 d PD B 1
S9' S 0.0385(10) 0.7301(8) 0.7986(5) 0.0189(5) Uani 0.325(7) 1 d PD B 2
O25' O -0.0383(13) 0.7886(12) 0.7893(7) 0.0198(19) Uiso 0.325(7) 1 d PD B 2
O26' O 0.0718(15) 0.7341(14) 0.8354(6) 0.0198(19) Uiso 0.325(7) 1 d PD B 2
O27' O 0.028(2) 0.6524(11) 0.7986(9) 0.0198(19) Uiso 0.325(7) 1 d PD B 2
S10 S 0.6049(4) 0.5165(4) 0.7616(2) 0.0189(5) Uani 0.675(7) 1 d PD B 1
O28 O 0.5823(9) 0.4411(6) 0.7663(4) 0.0227(19) Uiso 0.675(7) 1 d PD B 1
O29 O 0.6021(15) 0.5441(15) 0.7980(5) 0.0227(19) Uiso 0.675(7) 1 d PD B 1
O30 O 0.6835(8) 0.5225(8) 0.7381(4) 0.0227(19) Uiso 0.675(7) 1 d PD B 1
S10' S 0.5803(9) 0.5088(7) 0.7705(4) 0.0189(5) Uani 0.325(7) 1 d PD B 2
O28' O 0.5361(15) 0.4471(12) 0.7827(7) 0.0227(19) Uiso 0.325(7) 1 d PD B 2
O29' O 0.593(3) 0.547(3) 0.8020(10) 0.0227(19) Uiso 0.325(7) 1 d PD B 2
O30' O 0.6581(13) 0.4987(15) 0.7452(7) 0.0227(19) Uiso 0.325(7) 1 d PD B 2
S11 S 0.0750(4) 1.1418(4) 0.5139(2) 0.0189(5) Uani 0.675(7) 1 d PD B 1
O31 O 0.0936(9) 1.2169(7) 0.5101(4) 0.022(2) Uiso 0.675(7) 1 d PD B 1
O32 O 0.0760(10) 1.1203(9) 0.4753(4) 0.022(2) Uiso 0.675(7) 1 d PD B 1
O33 O -0.0056(8) 1.1329(8) 0.5362(4) 0.022(2) Uiso 0.675(7) 1 d PD B 1
S11' S 0.0991(8) 1.1422(7) 0.5049(4) 0.0189(5) Uani 0.325(7) 1 d PD B 2
O31' O 0.1284(17) 1.2139(12) 0.5018(8) 0.022(2) Uiso 0.325(7) 1 d PD B 2
O32' O 0.1009(17) 1.1203(17) 0.4672(6) 0.022(2) Uiso 0.325(7) 1 d PD B 2
O33' O 0.0103(12) 1.1484(16) 0.5232(7) 0.022(2) Uiso 0.325(7) 1 d PD B 2
S12 S 0.6496(8) 0.9347(6) 0.4803(3) 0.0189(5) Uani 0.675(7) 1 d PD B 1
O34 O 0.6242(9) 0.9238(9) 0.4413(4) 0.0173(19) Uiso 0.675(7) 1 d P B 1
O35 O 0.6563(11) 1.0120(12) 0.4816(6) 0.0173(19) Uiso 0.675(7) 1 d P B 1
O36 O 0.7252(9) 0.8784(8) 0.4949(4) 0.0173(19) Uiso 0.675(7) 1 d P B 1
S12' S 0.6608(16) 0.9288(13) 0.4852(7) 0.0189(5) Uani 0.325(7) 1 d P B 2
O34' O 0.6436(19) 0.9198(18) 0.4508(9) 0.0173(19) Uiso 0.325(7) 1 d P B 2
O35' O 0.672(2) 1.009(2) 0.4849(12) 0.0173(19) Uiso 0.325(7) 1 d P B 2
O36' O 0.7333(16) 0.8810(15) 0.5100(7) 0.0173(19) Uiso 0.325(7) 1 d P B 2
C61 C 0.1172(5) 0.7461(5) 0.7634(2) 0.0257(16) Uiso 1 1 d G . .
C62 C 0.1486(6) 0.6977(4) 0.7368(3) 0.0257(16) Uiso 1 1 d G B .
H62 H 0.1287 0.6520 0.7381 0.031 Uiso 1 1 calc R . .
C63 C 0.2090(6) 0.7161(5) 0.7084(2) 0.0257(16) Uiso 1 1 d G B .
H63 H 0.2305 0.6831 0.6903 0.031 Uiso 1 1 calc R . .
C64 C 0.2381(5) 0.7829(6) 0.7066(2) 0.0257(16) Uiso 1 1 d G B .
C65 C 0.2067(5) 0.8313(4) 0.7331(3) 0.0257(16) Uiso 1 1 d G B .
H65 H 0.2266 0.8770 0.7319 0.031 Uiso 1 1 calc R . .
C66 C 0.1463(5) 0.8129(5) 0.7616(2) 0.0257(16) Uiso 1 1 d G B .
H66 H 0.1249 0.8459 0.7797 0.031 Uiso 1 1 calc R . .
C67 C 0.4157(5) 0.6957(4) 0.6887(2) 0.0249(16) Uiso 1 1 d GD B .
C68 C 0.4475(6) 0.6260(5) 0.6770(2) 0.0249(16) Uiso 1 1 d GD . .
H68 H 0.4335 0.6169 0.6528 0.030 Uiso 1 1 calc R . .
C69 C 0.4999(6) 0.5695(4) 0.7008(3) 0.0249(16) Uiso 1 1 d GD B .
H69 H 0.5216 0.5218 0.6928 0.030 Uiso 1 1 calc R . .
C70 C 0.5205(5) 0.5828(4) 0.7363(2) 0.0249(16) Uiso 1 1 d GD . .
C71 C 0.4887(6) 0.6526(5) 0.7480(2) 0.0249(16) Uiso 1 1 d GD B .
H71 H 0.5027 0.6616 0.7722 0.030 Uiso 1 1 calc R . .
C72 C 0.4363(5) 0.7090(4) 0.7242(3) 0.0249(16) Uiso 1 1 d GD . .
H72 H 0.4146 0.7567 0.7322 0.030 Uiso 1 1 calc R B .
C73 C 0.1538(7) 1.0789(7) 0.5392(3) 0.0111(17) Uiso 0.675(7) 1 d PG B 1
C74 C 0.1639(7) 1.0853(6) 0.5772(4) 0.0111(17) Uiso 0.675(7) 1 d PGD B 1
H74 H 0.1353 1.1293 0.5874 0.013 Uiso 0.675(7) 1 calc PR B 1
C75 C 0.2159(7) 1.0275(8) 0.6004(3) 0.0111(17) Uiso 0.675(7) 1 d PGD B 1
H75 H 0.2228 1.0319 0.6264 0.013 Uiso 0.675(7) 1 calc PR B 1
C76 C 0.2578(7) 0.9631(6) 0.5856(4) 0.0111(17) Uiso 0.675(7) 1 d PGD B 1
C77 C 0.2477(10) 0.9567(7) 0.5476(5) 0.0111(17) Uiso 0.675(7) 1 d PGD B 1
H77 H 0.2763 0.9127 0.5374 0.013 Uiso 0.675(7) 1 calc PR B 1
C78 C 0.1956(10) 1.0146(9) 0.5244(3) 0.0111(17) Uiso 0.675(7) 1 d PGD B 1
H78 H 0.1887 1.0102 0.4984 0.013 Uiso 0.675(7) 1 calc PR B 1
C73' C 0.1766(13) 1.0793(13) 0.5347(6) 0.0111(17) Uiso 0.325(7) 1 d PGD B 2
C74' C 0.1925(14) 1.0911(11) 0.5712(7) 0.0111(17) Uiso 0.325(7) 1 d PG B 2
H74' H 0.1697 1.1385 0.5793 0.013 Uiso 0.325(7) 1 calc PR B 2
C75' C 0.2415(15) 1.0337(15) 0.5958(5) 0.0111(17) Uiso 0.325(7) 1 d PG B 2
H75' H 0.2524 1.0418 0.6207 0.013 Uiso 0.325(7) 1 calc PR B 2
C76' C 0.2748(15) 0.9643(13) 0.5839(7) 0.0111(17) Uiso 0.325(7) 1 d PG B 2
C77' C 0.2590(19) 0.9524(13) 0.5474(9) 0.0111(17) Uiso 0.325(7) 1 d PG B 2
H77' H 0.2817 0.9050 0.5393 0.013 Uiso 0.325(7) 1 calc PR B 2
C78' C 0.2099(18) 1.0099(17) 0.5229(6) 0.0111(17) Uiso 0.325(7) 1 d PG B 2
H78' H 0.1991 1.0018 0.4979 0.013 Uiso 0.325(7) 1 calc PR B 2
C79 C 0.5699(4) 0.9116(5) 0.5154(2) 0.0218(15) Uiso 1 1 d GD . .
C80 C 0.5367(5) 0.9617(4) 0.5409(3) 0.0218(15) Uiso 1 1 d GD B .
H80 H 0.5564 1.0075 0.5393 0.026 Uiso 1 1 calc R . .
C81 C 0.4747(5) 0.9447(5) 0.5689(2) 0.0218(15) Uiso 1 1 d GD B .
H81 H 0.4521 0.9789 0.5863 0.026 Uiso 1 1 calc R . .
C82 C 0.4459(5) 0.8776(5) 0.5712(2) 0.0218(15) Uiso 1 1 d GD B .
C83 C 0.4791(5) 0.8276(4) 0.5457(3) 0.0218(15) Uiso 1 1 d GD B .
H83 H 0.4594 0.7817 0.5473 0.026 Uiso 1 1 calc R . .
C84 C 0.5411(5) 0.8445(5) 0.5178(2) 0.0218(15) Uiso 1 1 d GD B .
H84 H 0.5637 0.8103 0.5003 0.026 Uiso 1 1 calc R . .
C85 C 0.2903(5) 0.8059(5) 0.6705(2) 0.0210(9) Uiso 1 1 d G . .
C86 C 0.3691(5) 0.7625(5) 0.6615(2) 0.0210(9) Uiso 1 1 d GD B .
C87 C 0.4154(5) 0.7855(5) 0.6283(2) 0.0210(9) Uiso 1 1 d G B .
H87 H 0.4693 0.7559 0.6221 0.025 Uiso 1 1 calc R . .
C88 C 0.3830(5) 0.8520(5) 0.6042(2) 0.0210(9) Uiso 1 1 d GD B .
C89 C 0.3042(5) 0.8954(4) 0.6132(2) 0.0210(9) Uiso 1 1 d GD B .
C90 C 0.2578(5) 0.8723(5) 0.6464(3) 0.0210(9) Uiso 1 1 d G B .
H90 H 0.2040 0.9020 0.6526 0.025 Uiso 1 1 calc R . .
S13 S 0.1051(6) 0.5408(5) 0.2883(2) 0.0144(4) Uani 0.675(7) 1 d PDU B 1
O37 O 0.1175(11) 0.6177(7) 0.2867(4) 0.0119(17) Uiso 0.675(7) 1 d PD B 1
O38 O 0.1201(10) 0.4938(8) 0.3252(4) 0.0119(17) Uiso 0.675(7) 1 d PD B 1
O39 O 0.0228(8) 0.5362(10) 0.2744(4) 0.0119(17) Uiso 0.675(7) 1 d PD B 1
S13' S 0.1127(12) 0.5328(9) 0.2949(5) 0.0144(4) Uani 0.325(7) 1 d PD B 2
O37' O 0.121(2) 0.6111(12) 0.2953(8) 0.0119(17) Uiso 0.325(7) 1 d PD B 2
O38' O 0.128(2) 0.4915(15) 0.3341(6) 0.0119(17) Uiso 0.325(7) 1 d PD B 2
O39' O 0.0251(14) 0.5305(18) 0.2844(8) 0.0119(17) Uiso 0.325(7) 1 d PD B 2
S14 S 0.6626(7) 0.3272(6) 0.2780(3) 0.0144(4) Uani 0.675(7) 1 d PD B 1
O40 O 0.6779(12) 0.4057(7) 0.2715(4) 0.0072(15) Uiso 0.675(7) 1 d PD B 1
O41 O 0.7376(7) 0.2737(7) 0.2667(4) 0.0072(15) Uiso 0.675(7) 1 d PD B 1
O42 O 0.6315(8) 0.3048(7) 0.3174(3) 0.0072(15) Uiso 0.675(7) 1 d PD B 1
S14' S 0.6701(14) 0.3276(11) 0.2741(6) 0.0144(4) Uani 0.325(7) 1 d PD B 2
O40' O 0.676(2) 0.4046(12) 0.2785(9) 0.0072(15) Uiso 0.325(7) 1 d PD B 2
O41' O 0.7470(13) 0.2871(12) 0.2555(7) 0.0072(15) Uiso 0.325(7) 1 d PD B 2
O42' O 0.6479(16) 0.2861(12) 0.3119(6) 0.0072(15) Uiso 0.325(7) 1 d PD B 2
S15 S 0.0084(5) 0.3379(5) -0.0027(3) 0.0144(4) Uani 0.675(7) 1 d PD B 1
O43 O 0.0516(8) 0.3638(9) -0.0389(4) 0.0186(19) Uiso 0.675(7) 1 d PD B 1
O44 O -0.0106(11) 0.2622(7) -0.0008(4) 0.0186(19) Uiso 0.675(7) 1 d PD B 1
O45 O -0.0680(9) 0.3928(8) 0.0062(4) 0.0186(19) Uiso 0.675(7) 1 d PD B 1
S15' S -0.0042(11) 0.3392(10) 0.0024(5) 0.0144(4) Uani 0.325(7) 1 d PD B 2
O43' O 0.0292(18) 0.3596(17) -0.0366(6) 0.0186(19) Uiso 0.325(7) 1 d PD B 2
O44' O -0.018(2) 0.2616(11) 0.0101(8) 0.0186(19) Uiso 0.325(7) 1 d PD B 2
O45' O -0.0761(17) 0.3927(15) 0.0165(8) 0.0186(19) Uiso 0.325(7) 1 d PD B 2
S16 S 0.5693(4) 0.1233(4) -0.0140(2) 0.0144(4) Uani 0.675(7) 1 d PD B 1
O46 O 0.5520(9) 0.1716(8) -0.0508(4) 0.0153(19) Uiso 0.675(7) 1 d PD B 1
O47 O 0.5561(9) 0.0456(6) -0.0132(4) 0.0153(19) Uiso 0.675(7) 1 d PD B 1
O48 O 0.6501(8) 0.1214(9) 0.0026(4) 0.0153(19) Uiso 0.675(7) 1 d PD B 1
S16' S 0.5487(9) 0.1255(8) -0.0181(4) 0.0144(4) Uani 0.325(7) 1 d PD B 2
O46' O 0.5242(14) 0.1759(13) -0.0536(6) 0.0153(19) Uiso 0.325(7) 1 d PD B 2
O47' O 0.5290(14) 0.0509(10) -0.0162(8) 0.0153(19) Uiso 0.325(7) 1 d PD B 2
O48' O 0.6383(12) 0.1227(16) -0.0092(8) 0.0153(19) Uiso 0.325(7) 1 d PD B 2
C91 C 0.1836(6) 0.4949(5) 0.2576(2) 0.0196(15) Uiso 1 1 d G . .
C92 C 0.2184(6) 0.4181(5) 0.26522(19) 0.0196(15) Uiso 1 1 d G B .
H92 H 0.2130 0.3911 0.2905 0.024 Uiso 1 1 calc R . .
C93 C 0.2611(6) 0.3807(4) 0.2359(3) 0.0196(15) Uiso 1 1 d G B .
H93 H 0.2849 0.3282 0.2412 0.024 Uiso 1 1 calc R . .
C94 C 0.2690(6) 0.4202(5) 0.1990(2) 0.0196(15) Uiso 1 1 d GD B .
C95 C 0.2342(6) 0.4970(5) 0.19133(19) 0.0196(15) Uiso 1 1 d G B .
H95 H 0.2396 0.5240 0.1661 0.024 Uiso 1 1 calc R . .
C96 C 0.1915(6) 0.5344(4) 0.2206(3) 0.0196(15) Uiso 1 1 d G B .
H96 H 0.1677 0.5869 0.2154 0.024 Uiso 1 1 calc R . .
C97 C 0.5851(5) 0.3319(5) 0.2444(2) 0.0156(14) Uiso 1 1 d G . .
C98 C 0.5808(5) 0.2675(4) 0.2294(2) 0.0156(14) Uiso 1 1 d G B .
H98 H 0.6213 0.2220 0.2362 0.019 Uiso 1 1 calc R . .
C99 C 0.5174(5) 0.2695(4) 0.2044(2) 0.0156(14) Uiso 1 1 d G B .
H99 H 0.5145 0.2255 0.1941 0.019 Uiso 1 1 calc R . .
C100 C 0.4582(5) 0.3361(5) 0.1944(2) 0.0156(14) Uiso 1 1 d GD B .
C101 C 0.4625(5) 0.4005(4) 0.2094(3) 0.0156(14) Uiso 1 1 d G B .
H101 H 0.4220 0.4460 0.2026 0.019 Uiso 1 1 calc R . .
C102 C 0.5259(5) 0.3985(4) 0.2345(2) 0.0156(14) Uiso 1 1 d G B .
H102 H 0.5288 0.4425 0.2447 0.019 Uiso 1 1 calc R . .
C103 C 0.0832(5) 0.3355(5) 0.0322(2) 0.0151(14) Uiso 1 1 d G . .
C104 C 0.0870(5) 0.3997(4) 0.0476(2) 0.0151(14) Uiso 1 1 d G B .
H104 H 0.0457 0.4448 0.0413 0.018 Uiso 1 1 calc R . .
C105 C 0.1513(5) 0.3979(4) 0.0721(2) 0.0151(14) Uiso 1 1 d G B .
H105 H 0.1538 0.4418 0.0826 0.018 Uiso 1 1 calc R . .
C106 C 0.2117(5) 0.3319(5) 0.0813(2) 0.0151(14) Uiso 1 1 d G B .
C107 C 0.2079(5) 0.2677(4) 0.0659(3) 0.0151(14) Uiso 1 1 d G B .
H107 H 0.2492 0.2225 0.0722 0.018 Uiso 1 1 calc R . .
C108 C 0.1437(5) 0.2695(4) 0.0413(2) 0.0151(14) Uiso 1 1 d G B .
H108 H 0.1411 0.2256 0.0308 0.018 Uiso 1 1 calc R . .
C109 C 0.4924(5) 0.1652(5) 0.0204(2) 0.0155(14) Uiso 1 1 d G . .
C110 C 0.4528(5) 0.2406(5) 0.01096(18) 0.0155(14) Uiso 1 1 d G B .
H110 H 0.4580 0.2661 -0.0146 0.019 Uiso 1 1 calc R . .
C111 C 0.4056(5) 0.2788(4) 0.0390(2) 0.0155(14) Uiso 1 1 d G B .
H111 H 0.3786 0.3303 0.0326 0.019 Uiso 1 1 calc R . .
C112 C 0.3980(5) 0.2415(5) 0.0765(2) 0.0155(14) Uiso 1 1 d G B .
C113 C 0.4375(6) 0.1661(5) 0.08587(18) 0.0155(14) Uiso 1 1 d G B .
H113 H 0.4323 0.1406 0.1115 0.019 Uiso 1 1 calc R . .
C114 C 0.4847(5) 0.1279(4) 0.0578(2) 0.0155(14) Uiso 1 1 d G B .
H114 H 0.5117 0.0763 0.0642 0.019 Uiso 1 1 calc R . .
C115 C 0.3092(5) 0.3758(5) 0.1669(2) 0.0141(8) Uiso 1 1 d GD . .
C116 C 0.3919(5) 0.3337(5) 0.1656(2) 0.0141(8) Uiso 1 1 d GD B .
C117 C 0.4182(4) 0.2897(5) 0.1366(2) 0.0141(8) Uiso 1 1 d G B .
H117 H 0.4747 0.2609 0.1357 0.017 Uiso 1 1 calc R . .
C118 C 0.3618(5) 0.2879(5) 0.1090(2) 0.0141(8) Uiso 1 1 d G B .
C119 C 0.2791(5) 0.3300(5) 0.1104(2) 0.0141(8) Uiso 1 1 d G B .
C120 C 0.2528(4) 0.3740(5) 0.1393(2) 0.0141(8) Uiso 1 1 d G B .
H120 H 0.1963 0.4028 0.1402 0.017 Uiso 1 1 calc R . .
S17 S 0.1155(6) 0.8721(5) 0.2870(3) 0.0129(8) Uani 0.657(6) 1 d PDU A 1
O49 O 0.1365(11) 0.9462(8) 0.2857(4) 0.0117(17) Uiso 0.657(6) 1 d PD A 1
O50 O 0.1234(10) 0.8248(9) 0.3244(4) 0.0117(17) Uiso 0.657(6) 1 d PD A 1
O51 O 0.0322(7) 0.8809(8) 0.2702(4) 0.0117(17) Uiso 0.657(6) 1 d PD A 1
S17' S 0.1215(11) 0.8683(10) 0.2941(5) 0.0129(8) Uani 0.343(6) 1 d PD A 2
O49' O 0.144(2) 0.9412(13) 0.2935(8) 0.0117(17) Uiso 0.343(6) 1 d PD A 2
O50' O 0.1377(18) 0.8216(15) 0.3317(6) 0.0117(17) Uiso 0.343(6) 1 d PD A 2
O51' O 0.0334(11) 0.8717(14) 0.2845(6) 0.0117(17) Uiso 0.343(6) 1 d PD A 2
S18 S 0.6764(4) 0.6660(3) 0.26945(18) 0.0129(8) Uani 0.657(6) 1 d PD A 1
O52 O 0.7514(7) 0.6165(7) 0.2543(4) 0.0188(19) Uiso 0.657(6) 1 d PD A 1
O53 O 0.6549(8) 0.6367(7) 0.3093(3) 0.0188(19) Uiso 0.657(6) 1 d PD A 1
O54 O 0.6864(10) 0.7437(6) 0.2648(4) 0.0188(19) Uiso 0.657(6) 1 d PD A 1
S18' S 0.6574(7) 0.6670(6) 0.2811(3) 0.0129(8) Uani 0.343(6) 1 d PD A 2
O52' O 0.7345(13) 0.6135(12) 0.2714(7) 0.0188(19) Uiso 0.343(6) 1 d PD A 2
O53' O 0.6229(16) 0.6464(14) 0.3196(5) 0.0188(19) Uiso 0.343(6) 1 d PD A 2
O54' O 0.6705(16) 0.7453(9) 0.2765(7) 0.0188(19) Uiso 0.343(6) 1 d PD A 2
S19 S -0.0177(4) 0.6644(4) 0.0150(2) 0.0129(8) Uani 0.657(6) 1 d PD A 1
O55 O -0.0122(9) 0.7089(8) -0.0228(3) 0.0187(19) Uiso 0.657(6) 1 d PD A 1
O56 O -0.0186(11) 0.5854(7) 0.0123(4) 0.0187(19) Uiso 0.657(6) 1 d PD A 1
O57 O -0.0864(8) 0.6950(8) 0.0416(4) 0.0187(19) Uiso 0.657(6) 1 d PD A 1
S19' S -0.0076(8) 0.6704(7) 0.0050(4) 0.0129(8) Uani 0.343(6) 1 d PD A 2
O55' O 0.0229(15) 0.7055(13) -0.0320(5) 0.0187(19) Uiso 0.343(6) 1 d PD A 2
O56' O -0.019(2) 0.5937(10) 0.0029(8) 0.0187(19) Uiso 0.343(6) 1 d PD A 2
O57' O -0.0848(12) 0.7173(12) 0.0210(7) 0.0187(19) Uiso 0.343(6) 1 d PD A 2
S20 S 0.5326(5) 0.4675(4) -0.0296(2) 0.0129(8) Uani 0.657(6) 1 d PD A 1
O58 O 0.4904(10) 0.5105(9) -0.0634(4) 0.0152(18) Uiso 0.657(6) 1 d PD A 1
O59 O 0.5275(10) 0.3868(7) -0.0231(4) 0.0152(18) Uiso 0.657(6) 1 d PD A 1
O60 O 0.6226(7) 0.4747(9) -0.0286(4) 0.0152(18) Uiso 0.657(6) 1 d PD A 1
S20' S 0.5396(9) 0.4608(8) -0.0200(4) 0.0129(8) Uani 0.343(6) 1 d PD A 2
O58' O 0.5059(18) 0.5048(15) -0.0555(6) 0.0152(18) Uiso 0.343(6) 1 d PD A 2
O59' O 0.5288(18) 0.3827(11) -0.0122(7) 0.0152(18) Uiso 0.343(6) 1 d PD A 2
O60' O 0.6290(12) 0.4631(15) -0.0147(7) 0.0152(18) Uiso 0.343(6) 1 d PD A 2
C121 C 0.1886(6) 0.8240(5) 0.2571(2) 0.0199(15) Uiso 1 1 d G . .
C122 C 0.2224(6) 0.7470(5) 0.2652(2) 0.0199(15) Uiso 1 1 d G A .
H122 H 0.2165 0.7206 0.2905 0.024 Uiso 1 1 calc R . .
C123 C 0.2650(6) 0.7087(4) 0.2362(3) 0.0199(15) Uiso 1 1 d G A .
H123 H 0.2881 0.6561 0.2417 0.024 Uiso 1 1 calc R . .
C124 C 0.2737(6) 0.7474(5) 0.1991(2) 0.0199(15) Uiso 1 1 d G A .
C125 C 0.2399(6) 0.8244(5) 0.1910(2) 0.0199(15) Uiso 1 1 d G A .
H125 H 0.2459 0.8508 0.1657 0.024 Uiso 1 1 calc R . .
C126 C 0.1974(6) 0.8627(4) 0.2200(3) 0.0199(15) Uiso 1 1 d G A .
H126 H 0.1742 0.9153 0.2145 0.024 Uiso 1 1 calc R . .
C127 C 0.5845(5) 0.6661(5) 0.2441(2) 0.0180(14) Uiso 1 1 d G . .
C128 C 0.5782(5) 0.5990(4) 0.2322(2) 0.0180(14) Uiso 1 1 d G A .
H128 H 0.6158 0.5532 0.2417 0.022 Uiso 1 1 calc R . .
C129 C 0.5169(5) 0.5988(4) 0.2066(2) 0.0180(14) Uiso 1 1 d G A .
H129 H 0.5126 0.5529 0.1985 0.022 Uiso 1 1 calc R . .
C130 C 0.4619(5) 0.6657(5) 0.1928(2) 0.0180(14) Uiso 1 1 d GD A .
C131 C 0.4682(5) 0.7329(4) 0.2046(3) 0.0180(14) Uiso 1 1 d G A .
H131 H 0.4306 0.7786 0.1952 0.022 Uiso 1 1 calc R . .
C132 C 0.5295(5) 0.7331(4) 0.2303(2) 0.0180(14) Uiso 1 1 d G A .
H132 H 0.5338 0.7790 0.2384 0.022 Uiso 1 1 calc R . .
C133 C 0.0755(5) 0.6660(5) 0.0373(2) 0.0172(15) Uiso 1 1 d G . .
C134 C 0.1333(5) 0.5985(4) 0.0470(3) 0.0172(15) Uiso 1 1 d G A .
H134 H 0.1255 0.5536 0.0389 0.021 Uiso 1 1 calc R . .
C135 C 0.2026(5) 0.5967(4) 0.0687(3) 0.0172(15) Uiso 1 1 d G A .
H135 H 0.2422 0.5506 0.0753 0.021 Uiso 1 1 calc R . .
C136 C 0.2141(5) 0.6624(5) 0.0805(3) 0.0172(15) Uiso 1 1 d G A .
C137 C 0.1562(6) 0.7299(4) 0.0707(3) 0.0172(15) Uiso 1 1 d G A .
H137 H 0.1640 0.7747 0.0788 0.021 Uiso 1 1 calc R . .
C138 C 0.0869(5) 0.7316(4) 0.0491(2) 0.0172(15) Uiso 1 1 d G A .
H138 H 0.0474 0.7778 0.0424 0.021 Uiso 1 1 calc R . .
C139 C 0.4768(5) 0.5042(5) 0.0135(2) 0.0170(14) Uiso 1 1 d G . .
C140 C 0.4757(5) 0.4634(4) 0.0505(3) 0.0170(14) Uiso 1 1 d G A .
H140 H 0.5009 0.4111 0.0548 0.020 Uiso 1 1 calc R . .
C141 C 0.4379(6) 0.4992(5) 0.08112(19) 0.0170(14) Uiso 1 1 d G A .
H141 H 0.4372 0.4714 0.1064 0.020 Uiso 1 1 calc R . .
C142 C 0.4012(6) 0.5758(5) 0.0748(2) 0.0170(14) Uiso 1 1 d G A .
C143 C 0.4022(6) 0.6166(4) 0.0378(3) 0.0170(14) Uiso 1 1 d G A .
H143 H 0.3771 0.6689 0.0335 0.020 Uiso 1 1 calc R . .
C144 C 0.4400(6) 0.5808(5) 0.00717(19) 0.0170(14) Uiso 1 1 d G A .
H144 H 0.4407 0.6086 -0.0181 0.020 Uiso 1 1 calc R . .
C145 C 0.3118(5) 0.7050(5) 0.1659(2) 0.0154(15) Uiso 1 1 d G . .
C146 C 0.3947(5) 0.6634(5) 0.1646(2) 0.0154(15) Uiso 1 1 d GD A .
C147 C 0.4221(4) 0.6205(5) 0.1353(3) 0.0154(15) Uiso 1 1 d G A .
H147 H 0.4788 0.5920 0.1345 0.018 Uiso 1 1 calc R . .
C148 C 0.3664(5) 0.6192(5) 0.1073(2) 0.0154(15) Uiso 1 1 d G A .
C149 C 0.2835(5) 0.6608(5) 0.1085(2) 0.0154(15) Uiso 1 1 d G A .
C150 C 0.2562(4) 0.7038(5) 0.1378(3) 0.0154(15) Uiso 1 1 d G A .
H150 H 0.1995 0.7322 0.1387 0.018 Uiso 1 1 calc R . .
S21A S 0.1380(12) 0.1992(11) 0.3002(5) 0.0152(7) Uani 0.45(4) 1 d PDU C 1
O61A O 0.0508(13) 0.1920(14) 0.2972(8) 0.008(2) Uiso 0.45(4) 1 d PD C 1
O62A O 0.1476(19) 0.2777(12) 0.2951(9) 0.008(2) Uiso 0.45(4) 1 d PD C 1
O63A O 0.1693(17) 0.1572(12) 0.3379(5) 0.008(2) Uiso 0.45(4) 1 d PD C 1
S21B S 0.1396(12) 0.1969(12) 0.3044(6) 0.0152(7) Uani 0.41(4) 1 d PD C 2
O61B O 0.0541(13) 0.1822(15) 0.3067(8) 0.008(2) Uiso 0.41(4) 1 d PD C 2
O62B O 0.140(2) 0.2769(13) 0.2996(10) 0.008(2) Uiso 0.41(4) 1 d PD C 2
O63B O 0.1923(15) 0.1528(13) 0.3363(6) 0.008(2) Uiso 0.41(4) 1 d PD C 2
S21C S 0.1032(12) 0.2044(11) 0.2914(6) 0.0152(7) Uani 0.138(8) 1 d PD C 3
O61C O 0.111(3) 0.2835(14) 0.2881(14) 0.008(2) Uiso 0.138(8) 1 d PD C 3
O62C O 0.019(2) 0.200(2) 0.2794(12) 0.008(2) Uiso 0.138(8) 1 d PD C 3
O63C O 0.117(3) 0.163(2) 0.3311(8) 0.008(2) Uiso 0.138(8) 1 d PD C 3
S22A S 0.6922(5) -0.0010(4) 0.2616(3) 0.0152(7) Uani 0.66(2) 1 d PD D 1
O64A O 0.6900(9) 0.0778(6) 0.2645(5) 0.0049(17) Uiso 0.66(2) 1 d PD D 1
O65A O 0.7644(8) -0.0355(7) 0.2384(4) 0.0049(17) Uiso 0.66(2) 1 d PD D 1
O66A O 0.6876(9) -0.0495(7) 0.2993(4) 0.0049(17) Uiso 0.66(2) 1 d PD D 1
S22B S 0.6736(16) 0.0016(10) 0.2704(7) 0.0152(7) Uani 0.25(2) 1 d PD D 2
O64B O 0.670(2) 0.0821(11) 0.2697(11) 0.0049(17) Uiso 0.25(2) 1 d PD D 2
O65B O 0.7450(19) -0.0393(15) 0.2499(11) 0.0049(17) Uiso 0.25(2) 1 d PD D 2
O66B O 0.664(2) -0.0372(16) 0.3103(8) 0.0049(17) Uiso 0.25(2) 1 d PD D 2
S22C S 0.651(2) -0.003(2) 0.2810(7) 0.0152(7) Uani 0.082(8) 1 d PD D 3
O64C O 0.671(5) 0.072(2) 0.281(2) 0.0049(17) Uiso 0.082(8) 1 d PD D 3
O65C O 0.730(3) -0.058(3) 0.275(2) 0.0049(17) Uiso 0.082(8) 1 d PD D 3
O66C O 0.608(4) -0.028(3) 0.3179(14) 0.0049(17) Uiso 0.082(8) 1 d PD D 3
S23 S 0.0041(4) -0.0043(4) 0.00001(18) 0.0152(7) Uani 0.657(6) 1 d PD A 1
O67 O -0.0144(11) -0.0791(7) 0.0050(4) 0.0216(19) Uiso 0.657(6) 1 d PD A 1
O68 O 0.0445(9) 0.0158(8) -0.0377(3) 0.0216(19) Uiso 0.657(6) 1 d PD A 1
O69 O -0.0679(8) 0.0565(7) 0.0094(4) 0.0216(19) Uiso 0.657(6) 1 d PD A 1
S23' S -0.0153(7) 0.0057(6) 0.0114(3) 0.0152(7) Uani 0.343(6) 1 d PD A 2
O67' O -0.0236(19) -0.0726(9) 0.0149(8) 0.0216(19) Uiso 0.343(6) 1 d PD A 2
O68' O 0.0121(16) 0.0367(13) -0.0275(5) 0.0216(19) Uiso 0.343(6) 1 d PD A 2
O69' O -0.0876(13) 0.0546(12) 0.0285(7) 0.0216(19) Uiso 0.343(6) 1 d PD A 2
S24 S 0.5571(5) -0.2094(5) -0.0123(2) 0.0152(7) Uani 0.657(6) 1 d PD A 1
O70 O 0.5367(10) -0.2833(8) -0.0142(6) 0.0143(19) Uiso 0.657(6) 1 d PD A 1
O71 O 0.5460(9) -0.1586(8) -0.0491(4) 0.0143(19) Uiso 0.657(6) 1 d PD A 1
O72 O 0.6442(8) -0.2203(10) 0.0011(5) 0.0143(19) Uiso 0.657(6) 1 d PD A 1
S24' S 0.5436(10) -0.2053(9) -0.0192(5) 0.0152(7) Uani 0.343(6) 1 d P A 2
O70' O 0.5181(18) -0.2791(17) -0.0145(11) 0.0143(19) Uiso 0.343(6) 1 d P A 2
O71' O 0.5188(15) -0.1528(15) -0.0532(7) 0.0143(19) Uiso 0.343(6) 1 d P A 2
O72' O 0.6258(17) -0.2153(19) -0.0028(10) 0.0143(19) Uiso 0.343(6) 1 d P A 2
C151 C 0.1926(6) 0.1563(5) 0.2637(2) 0.0205(15) Uiso 1 1 d GD . .
C152 C 0.2321(6) 0.0804(5) 0.2699(2) 0.0205(15) Uiso 1 1 d G C .
H152 H 0.2330 0.0524 0.2951 0.025 Uiso 1 1 calc R . .
C153 C 0.2701(6) 0.0454(4) 0.2390(3) 0.0205(15) Uiso 1 1 d G C .
H153 H 0.2971 -0.0065 0.2432 0.025 Uiso 1 1 calc R . .
C154 C 0.2688(6) 0.0863(5) 0.2020(2) 0.0205(15) Uiso 1 1 d G C .
C155 C 0.2293(6) 0.1622(5) 0.1959(2) 0.0205(15) Uiso 1 1 d G C .
H155 H 0.2284 0.1902 0.1706 0.025 Uiso 1 1 calc R . .
C156 C 0.1912(6) 0.1972(4) 0.2267(3) 0.0205(15) Uiso 1 1 d G C .
H156 H 0.1643 0.2491 0.2225 0.025 Uiso 1 1 calc R . .
C157 C 0.5902(5) 0.0018(5) 0.2403(2) 0.0146(14) Uiso 1 1 d GD . .
C158 C 0.5795(5) -0.0651(4) 0.2296(2) 0.0146(14) Uiso 1 1 d G A .
H158 H 0.6180 -0.1111 0.2378 0.017 Uiso 1 1 calc R . .
C159 C 0.5125(5) -0.0647(4) 0.2069(2) 0.0146(14) Uiso 1 1 d G A .
H159 H 0.5052 -0.1105 0.1995 0.017 Uiso 1 1 calc R . .
C160 C 0.4561(5) 0.0026(5) 0.1949(2) 0.0146(14) Uiso 1 1 d G A .
C161 C 0.4668(5) 0.0695(4) 0.2056(3) 0.0146(14) Uiso 1 1 d G A .
H161 H 0.4283 0.1155 0.1974 0.017 Uiso 1 1 calc R . .
C162 C 0.5339(5) 0.0691(4) 0.2283(2) 0.0146(14) Uiso 1 1 d G A .
H162 H 0.5412 0.1149 0.2356 0.017 Uiso 1 1 calc R . .
C163 C 0.0769(5) -0.0015(5) 0.0357(2) 0.0187(15) Uiso 1 1 d G . .
C164 C 0.1371(5) -0.0672(4) 0.0461(3) 0.0187(15) Uiso 1 1 d G A .
H164 H 0.1331 -0.1127 0.0375 0.022 Uiso 1 1 calc R . .
C165 C 0.2032(5) -0.0662(4) 0.0691(3) 0.0187(15) Uiso 1 1 d G A .
H165 H 0.2443 -0.1111 0.0762 0.022 Uiso 1 1 calc R . .
C166 C 0.2091(5) 0.0004(5) 0.0816(2) 0.0187(15) Uiso 1 1 d G A .
C167 C 0.1489(5) 0.0660(4) 0.0712(2) 0.0187(15) Uiso 1 1 d G A .
H167 H 0.1529 0.1115 0.0798 0.022 Uiso 1 1 calc R . .
C168 C 0.0828(5) 0.0651(4) 0.0482(2) 0.0187(15) Uiso 1 1 d G A .
H168 H 0.0417 0.1100 0.0411 0.022 Uiso 1 1 calc R . .
C169 C 0.4841(5) -0.1635(5) 0.0206(2) 0.0135(14) Uiso 1 1 d G . .
C170 C 0.4742(5) -0.2014(4) 0.0577(2) 0.0135(14) Uiso 1 1 d G A .
H170 H 0.4981 -0.2538 0.0637 0.016 Uiso 1 1 calc R . .
C171 C 0.4293(5) -0.1627(5) 0.08609(18) 0.0135(14) Uiso 1 1 d G A .
H171 H 0.4226 -0.1886 0.1115 0.016 Uiso 1 1 calc R . .
C172 C 0.3943(5) -0.0861(5) 0.0773(2) 0.0135(14) Uiso 1 1 d G A .
C173 C 0.4042(5) -0.0482(4) 0.0401(2) 0.0135(14) Uiso 1 1 d G A .
H173 H 0.3802 0.0042 0.0341 0.016 Uiso 1 1 calc R . .
C174 C 0.4490(5) -0.0869(5) 0.01177(18) 0.0135(14) Uiso 1 1 d G A .
H174 H 0.4558 -0.0610 -0.0136 0.016 Uiso 1 1 calc R . .
C175 C 0.3059(5) 0.0452(5) 0.1681(2) 0.0149(15) Uiso 1 1 d G . .
C176 C 0.3884(5) 0.0029(5) 0.1663(2) 0.0149(15) Uiso 1 1 d G A .
C177 C 0.4142(4) -0.0395(5) 0.1367(3) 0.0149(15) Uiso 1 1 d G A .
H177 H 0.4706 -0.0684 0.1355 0.018 Uiso 1 1 calc R . .
C178 C 0.3575(5) -0.0397(5) 0.1090(2) 0.0149(15) Uiso 1 1 d G A .
C179 C 0.2749(5) 0.0027(5) 0.1108(2) 0.0149(15) Uiso 1 1 d G A .
C180 C 0.2491(4) 0.0451(5) 0.1404(3) 0.0149(15) Uiso 1 1 d G A .
H180 H 0.1927 0.0740 0.1416 0.018 Uiso 1 1 calc R . .
C1G C 0.0105(7) 0.2208(6) 0.9028(3) 0.058(3) Uiso 1 1 d D . .
N1G N 0.0131(8) 0.1880(7) 0.8719(3) 0.058(3) Uiso 1 1 d D . .
H1G1 H 0.0302 0.2101 0.8494 0.069 Uiso 1 1 calc R . .
H1G2 H -0.0022 0.1441 0.8739 0.069 Uiso 1 1 calc R . .
N2G N -0.0149(8) 0.1876(7) 0.9365(3) 0.058(3) Uiso 1 1 d D . .
H2G1 H -0.0166 0.2094 0.9571 0.069 Uiso 1 1 calc R . .
H2G2 H -0.0302 0.1438 0.9385 0.069 Uiso 1 1 calc R . .
N3G N 0.0335(8) 0.2865(6) 0.8995(4) 0.058(3) Uiso 1 1 d D . .
H3G1 H 0.0321 0.3086 0.9199 0.069 Uiso 1 1 calc R . .
H3G2 H 0.0504 0.3082 0.8769 0.069 Uiso 1 1 calc R . .
C2G C 0.0271(6) 0.5726(7) 0.9024(3) 0.0243(17) Uiso 1 1 d D . .
N4G N 0.0429(7) 0.5441(7) 0.8699(3) 0.0243(17) Uiso 1 1 d D . .
H4G1 H 0.0393 0.4969 0.8695 0.029 Uiso 1 1 calc R . .
H4G2 H 0.0570 0.5723 0.8486 0.029 Uiso 1 1 calc R . .
N5G N 0.0059(7) 0.5323(6) 0.9346(3) 0.0243(17) Uiso 1 1 d D . .
H5G1 H 0.0019 0.4850 0.9350 0.029 Uiso 1 1 calc R . .
H5G2 H -0.0044 0.5525 0.9559 0.029 Uiso 1 1 calc R . .
N6G N 0.0295(7) 0.6443(6) 0.9038(3) 0.0243(17) Uiso 1 1 d D . .
H6G1 H 0.0173 0.6624 0.9256 0.029 Uiso 1 1 calc R . .
H6G2 H 0.0435 0.6736 0.8829 0.029 Uiso 1 1 calc R . .
C3G C 0.0084(8) 0.8998(8) 0.8973(4) 0.067(3) Uiso 1 1 d D . .
N7G N -0.0007(9) 0.8772(8) 0.8650(4) 0.067(3) Uiso 1 1 d D . .
H7G1 H 0.0165 0.9014 0.8430 0.080 Uiso 1 1 calc R . .
H7G2 H -0.0240 0.8379 0.8651 0.080 Uiso 1 1 calc R . .
N8G N -0.0190(8) 0.8637(8) 0.9299(4) 0.067(3) Uiso 1 1 d D . .
H8G1 H -0.0430 0.8248 0.9297 0.080 Uiso 1 1 calc R . .
H8G2 H -0.0132 0.8784 0.9519 0.080 Uiso 1 1 calc R . .
N9G N 0.0435(10) 0.9589(8) 0.8966(5) 0.067(3) Uiso 1 1 d D . .
H9G1 H 0.0605 0.9827 0.8745 0.080 Uiso 1 1 calc R . .
H9G2 H 0.0499 0.9746 0.9183 0.080 Uiso 1 1 calc R . .
C4G C 0.5619(6) 0.0410(7) 0.8753(4) 0.0336(18) Uiso 1 1 d D . .
N10G N 0.5690(7) 0.0152(7) 0.8418(3) 0.0336(18) Uiso 1 1 d D . .
H10A H 0.5798 0.0446 0.8203 0.040 Uiso 1 1 calc R . .
H10B H 0.5628 -0.0311 0.8411 0.040 Uiso 1 1 calc R . .
N11G N 0.5481(7) -0.0015(7) 0.9084(3) 0.0336(18) Uiso 1 1 d D . .
H11A H 0.5453 0.0168 0.9301 0.040 Uiso 1 1 calc R . .
H11B H 0.5416 -0.0481 0.9088 0.040 Uiso 1 1 calc R . .
N12G N 0.5713(6) 0.1104(6) 0.8761(3) 0.0336(18) Uiso 1 1 d D . .
H12A H 0.5682 0.1272 0.8983 0.040 Uiso 1 1 calc R . .
H12B H 0.5806 0.1400 0.8545 0.040 Uiso 1 1 calc R . .
C5G C 0.5752(7) 0.3677(8) 0.8723(4) 0.044(2) Uiso 1 1 d D . .
N13G N 0.5960(7) 0.3380(7) 0.8399(3) 0.044(2) Uiso 1 1 d D . .
H13A H 0.6036 0.3675 0.8181 0.053 Uiso 1 1 calc R . .
H13B H 0.6022 0.2890 0.8405 0.053 Uiso 1 1 calc R . .
N14G N 0.5628(8) 0.3248(8) 0.9055(3) 0.044(2) Uiso 1 1 d D . .
H14A H 0.5486 0.3454 0.9265 0.053 Uiso 1 1 calc R . .
H14B H 0.5687 0.2757 0.9066 0.053 Uiso 1 1 calc R . .
N15G N 0.5665(8) 0.4411(7) 0.8704(4) 0.044(2) Uiso 1 1 d D . .
H15A H 0.5523 0.4621 0.8914 0.053 Uiso 1 1 calc R . .
H15B H 0.5748 0.4694 0.8483 0.053 Uiso 1 1 calc R . .
C6G C 0.5381(6) 0.7048(6) 0.8795(3) 0.0188(15) Uiso 1 1 d D . .
N16G N 0.5296(7) 0.6820(6) 0.8464(3) 0.0188(15) Uiso 1 1 d D . .
H16A H 0.5465 0.7066 0.8246 0.023 Uiso 1 1 calc R . .
H16B H 0.5070 0.6422 0.8464 0.023 Uiso 1 1 calc R . .
N17G N 0.5158(6) 0.6666(6) 0.9130(3) 0.0188(15) Uiso 1 1 d D . .
H17A H 0.5237 0.6812 0.9347 0.023 Uiso 1 1 calc R . .
H17B H 0.4932 0.6267 0.9133 0.023 Uiso 1 1 calc R . .
N18G N 0.5720(6) 0.7647(5) 0.8796(3) 0.0188(15) Uiso 1 1 d D . .
H18A H 0.5890 0.7893 0.8577 0.023 Uiso 1 1 calc R . .
H18B H 0.5776 0.7797 0.9015 0.023 Uiso 1 1 calc R . .
C7G C 0.8045(9) 0.0009(8) 0.7531(3) 0.048(2) Uiso 1 1 d D . .
N19G N 0.7276(8) -0.0118(8) 0.7495(4) 0.048(2) Uiso 1 1 d D . .
H19A H 0.7210 -0.0577 0.7481 0.058 Uiso 1 1 calc R . .
H19B H 0.6830 0.0258 0.7485 0.058 Uiso 1 1 calc R . .
N20G N 0.8707(8) -0.0561(7) 0.7546(3) 0.048(2) Uiso 1 1 d D . .
H20A H 0.8634 -0.1018 0.7532 0.058 Uiso 1 1 calc R . .
H20B H 0.9221 -0.0483 0.7570 0.058 Uiso 1 1 calc R . .
N21G N 0.8175(9) 0.0700(7) 0.7540(4) 0.048(2) Uiso 1 1 d D . .
H21A H 0.8695 0.0770 0.7556 0.058 Uiso 1 1 calc R . .
H21B H 0.7741 0.1085 0.7531 0.058 Uiso 1 1 calc R . .
C8G C 0.8162(8) 0.3446(8) 0.7569(3) 0.046(2) Uiso 1 1 d D . .
N22G N 0.7447(8) 0.3290(8) 0.7477(3) 0.046(2) Uiso 1 1 d D . .
H22A H 0.7410 0.2818 0.7478 0.055 Uiso 1 1 calc R . .
H22B H 0.7008 0.3658 0.7415 0.055 Uiso 1 1 calc R . .
N23G N 0.8808(8) 0.2882(7) 0.7661(3) 0.046(2) Uiso 1 1 d D . .
H23A H 0.8755 0.2414 0.7659 0.055 Uiso 1 1 calc R . .
H23B H 0.9291 0.2973 0.7723 0.055 Uiso 1 1 calc R . .
N24G N 0.8258(8) 0.4142(7) 0.7583(3) 0.046(2) Uiso 1 1 d D . .
H24A H 0.7832 0.4528 0.7529 0.055 Uiso 1 1 calc R . .
H24B H 0.8748 0.4219 0.7646 0.055 Uiso 1 1 calc R . .
C9G C 0.7913(9) 0.6584(8) 0.7790(3) 0.056(2) Uiso 1 1 d D . .
N25G N 0.7126(8) 0.6479(8) 0.7795(4) 0.056(2) Uiso 1 1 d D . .
H25A H 0.6993 0.6060 0.7921 0.068 Uiso 1 1 calc R . .
H25B H 0.6734 0.6828 0.7672 0.068 Uiso 1 1 calc R . .
N26G N 0.8498(9) 0.6048(8) 0.7978(4) 0.056(2) Uiso 1 1 d D . .
H26A H 0.8357 0.5631 0.8103 0.068 Uiso 1 1 calc R . .
H26B H 0.9026 0.6112 0.7977 0.068 Uiso 1 1 calc R . .
N27G N 0.8099(10) 0.7233(8) 0.7609(4) 0.056(2) Uiso 1 1 d D . .
H27A H 0.7698 0.7586 0.7494 0.068 Uiso 1 1 calc R . .
H27B H 0.8623 0.7309 0.7604 0.068 Uiso 1 1 calc R . .
C10G C 0.8865(7) 0.0011(6) 0.4941(3) 0.0262(16) Uiso 1 1 d D . .
N28G N 0.8677(7) -0.0639(6) 0.5102(3) 0.0262(16) Uiso 1 1 d D . .
H28A H 0.8141 -0.0682 0.5141 0.031 Uiso 1 1 calc R . .
H28B H 0.9088 -0.1031 0.5169 0.031 Uiso 1 1 calc R . .
N29G N 0.8239(7) 0.0594(6) 0.4841(3) 0.0262(16) Uiso 1 1 d D . .
H29A H 0.7705 0.0544 0.4882 0.031 Uiso 1 1 calc R . .
H29B H 0.8357 0.1032 0.4733 0.031 Uiso 1 1 calc R . .
N30G N 0.9692(6) 0.0068(6) 0.4873(3) 0.0262(16) Uiso 1 1 d D . .
H30A H 1.0100 -0.0329 0.4937 0.031 Uiso 1 1 calc R . .
H30B H 0.9822 0.0501 0.4766 0.031 Uiso 1 1 calc R . .
C11G C 0.8598(7) 0.3206(7) 0.5143(3) 0.0367(19) Uiso 1 1 d D . .
N31G N 0.8589(7) 0.2519(6) 0.5079(3) 0.0367(19) Uiso 1 1 d D . .
H31A H 0.8177 0.2443 0.4949 0.044 Uiso 1 1 calc R . .
H31B H 0.8994 0.2136 0.5166 0.044 Uiso 1 1 calc R . .
N32G N 0.7989(7) 0.3773(7) 0.5011(3) 0.0367(19) Uiso 1 1 d D . .
H32A H 0.7580 0.3693 0.4882 0.044 Uiso 1 1 calc R . .
H32B H 0.7991 0.4233 0.5053 0.044 Uiso 1 1 calc R . .
N33G N 0.9245(7) 0.3291(7) 0.5342(3) 0.0367(19) Uiso 1 1 d D . .
H33A H 0.9274 0.3742 0.5389 0.044 Uiso 1 1 calc R . .
H33B H 0.9639 0.2896 0.5425 0.044 Uiso 1 1 calc R . .
C12G C 0.8736(8) 0.6633(8) 0.5192(3) 0.048(2) Uiso 1 1 d D . .
N34G N 0.8653(9) 0.5953(7) 0.5152(4) 0.048(2) Uiso 1 1 d D . .
H34A H 0.9075 0.5564 0.5206 0.058 Uiso 1 1 calc R . .
H34B H 0.8175 0.5886 0.5070 0.058 Uiso 1 1 calc R . .
N35G N 0.8070(7) 0.7188(7) 0.5094(3) 0.048(2) Uiso 1 1 d D . .
H35A H 0.7614 0.7086 0.5009 0.058 Uiso 1 1 calc R . .
H35B H 0.8086 0.7657 0.5115 0.058 Uiso 1 1 calc R . .
N36G N 0.9467(8) 0.6710(8) 0.5317(3) 0.048(2) Uiso 1 1 d D . .
H36A H 0.9879 0.6312 0.5369 0.058 Uiso 1 1 calc R . .
H36B H 0.9539 0.7160 0.5346 0.058 Uiso 1 1 calc R . .
C13G C 0.6467(7) 0.0926(7) 0.3737(4) 0.0324(19) Uiso 1 1 d D . .
N37G N 0.6586(7) 0.1405(7) 0.3424(3) 0.0324(19) Uiso 1 1 d D . .
H37A H 0.6676 0.1249 0.3199 0.039 Uiso 1 1 calc R . .
H37B H 0.6576 0.1881 0.3440 0.039 Uiso 1 1 calc R . .
N38G N 0.6470(8) 0.0214(7) 0.3745(4) 0.0324(19) Uiso 1 1 d D . .
H38A H 0.6555 0.0018 0.3531 0.039 Uiso 1 1 calc R . .
H38B H 0.6385 -0.0073 0.3966 0.039 Uiso 1 1 calc R . .
N39G N 0.6335(8) 0.1164(7) 0.4078(3) 0.0324(19) Uiso 1 1 d D . .
H39A H 0.6257 0.0845 0.4288 0.039 Uiso 1 1 calc R . .
H39B H 0.6325 0.1640 0.4094 0.039 Uiso 1 1 calc R . .
C14G C 0.6587(7) 0.4417(6) 0.3762(3) 0.0367(19) Uiso 1 1 d D . .
N40G N 0.6716(7) 0.4836(6) 0.3434(3) 0.0367(19) Uiso 1 1 d D . .
H40A H 0.6690 0.4667 0.3217 0.044 Uiso 1 1 calc R . .
H40B H 0.6828 0.5287 0.3430 0.044 Uiso 1 1 calc R . .
N41G N 0.6422(5) 0.3750(5) 0.3768(2) 0.0367(19) Uiso 1 1 d D . .
H41A H 0.6396 0.3581 0.3551 0.044 Uiso 1 1 calc R . .
H41B H 0.6335 0.3467 0.3989 0.044 Uiso 1 1 calc R . .
N42G N 0.6638(5) 0.4614(5) 0.4109(2) 0.0367(19) Uiso 1 1 d RD . .
H42A H 0.6561 0.4299 0.4321 0.044 Uiso 1 1 calc R . .
H42B H 0.6748 0.5058 0.4125 0.044 Uiso 1 1 calc R . .
C15G C 0.6644(6) 0.7659(6) 0.3852(3) 0.0296(16) Uiso 1 1 d D . .
N43G N 0.6749(6) 0.8163(6) 0.3554(3) 0.0296(16) Uiso 1 1 d D . .
H43A H 0.6616 0.8106 0.3324 0.036 Uiso 1 1 calc R . .
H43B H 0.6952 0.8560 0.3582 0.036 Uiso 1 1 calc R . .
N44G N 0.6337(7) 0.7080(6) 0.3790(4) 0.0296(16) Uiso 1 1 d D . .
H44A H 0.6214 0.7047 0.3556 0.036 Uiso 1 1 calc R . .
H44B H 0.6256 0.6726 0.3983 0.036 Uiso 1 1 calc R . .
N45G N 0.6864(6) 0.7716(6) 0.4198(3) 0.0296(16) Uiso 1 1 d D . .
H45A H 0.7087 0.8099 0.4230 0.036 Uiso 1 1 calc R . .
H45B H 0.6788 0.7370 0.4396 0.036 Uiso 1 1 calc R . .
C16G C 0.0924(6) 0.2943(6) 0.4041(3) 0.0224(15) Uiso 1 1 d D . .
N46G N 0.0997(7) 0.3394(6) 0.3705(3) 0.0224(15) Uiso 1 1 d D . .
H46A H 0.0804 0.3885 0.3688 0.027 Uiso 1 1 calc R . .
H46B H 0.1236 0.3201 0.3501 0.027 Uiso 1 1 calc R . .
N47G N 0.1226(6) 0.2189(6) 0.4058(3) 0.0224(15) Uiso 1 1 d D . .
H47A H 0.1184 0.1883 0.4276 0.027 Uiso 1 1 calc R . .
H47B H 0.1464 0.2006 0.3851 0.027 Uiso 1 1 calc R . .
N48G N 0.0567(6) 0.3211(6) 0.4355(3) 0.0224(15) Uiso 1 1 d D . .
H48A H 0.0369 0.3700 0.4347 0.027 Uiso 1 1 calc R . .
H48B H 0.0528 0.2901 0.4572 0.027 Uiso 1 1 calc R . .
C17G C 0.1087(6) 0.6205(6) 0.3997(3) 0.0223(15) Uiso 1 1 d D . .
N49G N 0.1121(6) 0.6674(6) 0.3674(3) 0.0223(15) Uiso 1 1 d D . .
H49A H 0.1256 0.6499 0.3455 0.027 Uiso 1 1 calc R . .
H49B H 0.1008 0.7165 0.3676 0.027 Uiso 1 1 calc R . .
N50G N 0.1254(6) 0.5465(5) 0.4001(3) 0.0223(15) Uiso 1 1 d D . .
H50A H 0.1390 0.5279 0.3785 0.027 Uiso 1 1 calc R . .
H50B H 0.1228 0.5158 0.4221 0.027 Uiso 1 1 calc R . .
N51G N 0.0864(6) 0.6457(6) 0.4333(3) 0.0223(15) Uiso 1 1 d D . .
H51A H 0.0737 0.6945 0.4341 0.027 Uiso 1 1 calc R . .
H51B H 0.0845 0.6133 0.4547 0.027 Uiso 1 1 calc R . .
C18G C 0.1374(6) -0.0463(7) 0.3943(4) 0.0317(19) Uiso 1 1 d D . .
N52G N 0.1483(7) -0.0016(7) 0.3616(3) 0.0317(19) Uiso 1 1 d D . .
H52A H 0.1409 -0.0153 0.3396 0.038 Uiso 1 1 calc R . .
H52B H 0.1631 0.0419 0.3619 0.038 Uiso 1 1 calc R . .
N53G N 0.1157(7) -0.1114(6) 0.3963(4) 0.0317(19) Uiso 1 1 d D . .
H53A H 0.1075 -0.1277 0.3750 0.038 Uiso 1 1 calc R . .
H53B H 0.1093 -0.1390 0.4188 0.038 Uiso 1 1 calc R . .
N54G N 0.1504(7) -0.0248(7) 0.4269(3) 0.0317(19) Uiso 1 1 d D . .
H54A H 0.1443 -0.0542 0.4490 0.038 Uiso 1 1 calc R . .
H54B H 0.1651 0.0189 0.4266 0.038 Uiso 1 1 calc R . .
C19G C 0.9199(7) 0.0705(7) 0.2612(3) 0.0301(18) Uiso 1 1 d D . .
N55G N 0.9133(8) 0.0162(6) 0.2418(3) 0.0301(18) Uiso 1 1 d D . .
H55A H 0.9586 -0.0182 0.2372 0.036 Uiso 1 1 calc R . .
H55B H 0.8636 0.0145 0.2335 0.036 Uiso 1 1 calc R . .
N56G N 0.8517(7) 0.1243(7) 0.2664(3) 0.0301(18) Uiso 1 1 d D . .
H56A H 0.8562 0.1619 0.2782 0.036 Uiso 1 1 calc R . .
H56B H 0.8022 0.1223 0.2581 0.036 Uiso 1 1 calc R . .
N57G N 0.9945(7) 0.0720(7) 0.2733(3) 0.0301(18) Uiso 1 1 d D . .
H57A H 1.0392 0.0372 0.2685 0.036 Uiso 1 1 calc R . .
H57B H 0.9998 0.1077 0.2863 0.036 Uiso 1 1 calc R . .
C20G C 0.9154(9) 0.3832(8) 0.2644(3) 0.053(2) Uiso 1 1 d D . .
N58G N 0.9042(9) 0.3117(7) 0.2773(4) 0.053(2) Uiso 1 1 d D . .
H58A H 0.8533 0.3009 0.2776 0.063 Uiso 1 1 calc R . .
H58B H 0.9479 0.2760 0.2853 0.063 Uiso 1 1 calc R . .
N59G N 0.8506(8) 0.4350(8) 0.2528(4) 0.053(2) Uiso 1 1 d D . .
H59A H 0.8569 0.4818 0.2451 0.063 Uiso 1 1 calc R . .
H59B H 0.8003 0.4234 0.2525 0.063 Uiso 1 1 calc R . .
N60G N 0.9939(8) 0.3960(8) 0.2657(4) 0.053(2) Uiso 1 1 d D . .
H60A H 1.0037 0.4419 0.2583 0.063 Uiso 1 1 calc R . .
H60B H 1.0357 0.3587 0.2739 0.063 Uiso 1 1 calc R . .
C21G C 0.9136(9) 0.7421(9) 0.2488(4) 0.0201(18) Uiso 0.657(6) 1 d PD A 1
N61G N 0.8983(10) 0.6738(8) 0.2494(5) 0.0201(18) Uiso 0.657(6) 1 d PD A 1
H61A H 0.8466 0.6684 0.2456 0.024 Uiso 0.657(6) 1 calc PR A 1
H61B H 0.9397 0.6339 0.2535 0.024 Uiso 0.657(6) 1 calc PR A 1
N62G N 0.8489(9) 0.7996(8) 0.2425(5) 0.0201(18) Uiso 0.657(6) 1 d PD A 1
H62A H 0.7982 0.7916 0.2389 0.024 Uiso 0.657(6) 1 calc PR A 1
H62B H 0.8563 0.8460 0.2418 0.024 Uiso 0.657(6) 1 calc PR A 1
N63G N 0.9914(10) 0.7505(14) 0.2544(7) 0.0201(18) Uiso 0.657(6) 1 d PD A 1
H63A H 1.0016 0.7959 0.2540 0.024 Uiso 0.657(6) 1 calc PR A 1
H63B H 1.0329 0.7105 0.2586 0.024 Uiso 0.657(6) 1 calc PR A 1
C21H C 0.9057(14) 0.7355(13) 0.2652(6) 0.0201(18) Uiso 0.343(6) 1 d PD A 2
N61H N 0.8915(16) 0.6657(12) 0.2739(8) 0.0201(18) Uiso 0.343(6) 1 d PD A 2
H61C H 0.9339 0.6268 0.2729 0.024 Uiso 0.343(6) 1 calc PR A 2
H61D H 0.8396 0.6585 0.2806 0.024 Uiso 0.343(6) 1 calc PR A 2
N62H N 0.8389(15) 0.7922(13) 0.2667(8) 0.0201(18) Uiso 0.343(6) 1 d PD A 2
H62C H 0.7878 0.7826 0.2733 0.024 Uiso 0.343(6) 1 calc PR A 2
H62D H 0.8457 0.8392 0.2611 0.024 Uiso 0.343(6) 1 calc PR A 2
N63H N 0.9827(16) 0.749(2) 0.2549(13) 0.0201(18) Uiso 0.343(6) 1 d PD A 2
H63C H 1.0265 0.7117 0.2536 0.024 Uiso 0.343(6) 1 calc PR A 2
H63D H 0.9899 0.7964 0.2493 0.024 Uiso 0.343(6) 1 calc PR A 2
C22G C 0.7550(6) 0.2854(6) 0.0080(3) 0.0159(14) Uiso 1 1 d D . .
N64G N 0.8199(6) 0.2286(6) 0.0171(3) 0.0159(14) Uiso 1 1 d D . .
H64A H 0.8108 0.1825 0.0245 0.019 Uiso 1 1 calc R . .
H64B H 0.8721 0.2369 0.0158 0.019 Uiso 1 1 calc R . .
N65G N 0.6775(6) 0.2727(6) 0.0099(3) 0.0159(14) Uiso 1 1 d D . .
H65A H 0.6686 0.2266 0.0172 0.019 Uiso 1 1 calc R . .
H65B H 0.6343 0.3103 0.0038 0.019 Uiso 1 1 calc R . .
N66G N 0.7701(7) 0.3538(5) -0.0051(3) 0.0159(14) Uiso 1 1 d D . .
H66A H 0.7277 0.3913 -0.0127 0.019 Uiso 1 1 calc R . .
H66B H 0.8224 0.3618 -0.0063 0.019 Uiso 1 1 calc R . .
C23G C 0.7511(8) 0.5969(7) 0.0109(3) 0.0320(19) Uiso 1 1 d D . .
N67G N 0.8176(7) 0.5428(7) 0.0078(4) 0.0320(19) Uiso 1 1 d D . .
H67A H 0.8130 0.5035 -0.0027 0.038 Uiso 1 1 calc R . .
H67B H 0.8668 0.5455 0.0161 0.038 Uiso 1 1 calc R . .
N68G N 0.6767(7) 0.5962(7) -0.0008(3) 0.0320(19) Uiso 1 1 d D . .
H68A H 0.6694 0.5581 -0.0114 0.038 Uiso 1 1 calc R . .
H68B H 0.6337 0.6340 0.0019 0.038 Uiso 1 1 calc R . .
N69G N 0.7600(8) 0.6537(6) 0.0282(3) 0.0320(19) Uiso 1 1 d D . .
H69A H 0.7159 0.6901 0.0315 0.038 Uiso 1 1 calc R . .
H69B H 0.8100 0.6550 0.0363 0.038 Uiso 1 1 calc R . .
C24G C 0.7607(9) 0.9256(8) 0.0197(3) 0.051(2) Uiso 1 1 d D . .
N70G N 0.8273(8) 0.8697(7) 0.0254(4) 0.051(2) Uiso 1 1 d D . .
H70A H 0.8774 0.8792 0.0288 0.062 Uiso 1 1 calc R . .
H70B H 0.8217 0.8228 0.0258 0.062 Uiso 1 1 calc R . .
N71G N 0.6818(8) 0.9211(8) 0.0150(4) 0.051(2) Uiso 1 1 d D . .
H71A H 0.6418 0.9624 0.0120 0.062 Uiso 1 1 calc R . .
H71B H 0.6688 0.8769 0.0149 0.062 Uiso 1 1 calc R . .
N72G N 0.7725(9) 0.9941(7) 0.0193(4) 0.051(2) Uiso 1 1 d D . .
H72A H 0.7292 1.0327 0.0161 0.062 Uiso 1 1 calc R . .
H72B H 0.8237 1.0017 0.0223 0.062 Uiso 1 1 calc R . .
O1D O 0.7249(6) 0.1938(5) 0.8767(3) 0.0429(17) Uiso 1 1 d D . .
O2D O 0.8588(6) 0.0721(5) 0.9003(3) 0.0429(17) Uiso 1 1 d D . .
C1D C 0.7669(9) 0.1895(6) 0.9119(3) 0.0429(17) Uiso 1 1 d D . .
H1D1 H 0.7259 0.2127 0.9311 0.052 Uiso 1 1 calc R . .
H1D2 H 0.8140 0.2174 0.9069 0.052 Uiso 1 1 calc R . .
C2D C 0.8016(9) 0.1070(6) 0.9273(3) 0.0429(17) Uiso 1 1 d D . .
H2D1 H 0.8311 0.1034 0.9514 0.052 Uiso 1 1 calc R . .
H2D2 H 0.7537 0.0801 0.9335 0.052 Uiso 1 1 calc R . .
C3D C 0.8222(9) 0.0790(6) 0.8643(3) 0.0429(17) Uiso 1 1 d D . .
H3D1 H 0.7781 0.0478 0.8671 0.052 Uiso 1 1 calc R . .
H3D2 H 0.8668 0.0594 0.8454 0.052 Uiso 1 1 calc R . .
C4D C 0.7827(9) 0.1592(7) 0.8493(3) 0.0429(17) Uiso 1 1 d D . .
H4D1 H 0.8283 0.1885 0.8420 0.052 Uiso 1 1 calc R . .
H4D2 H 0.7522 0.1606 0.8258 0.052 Uiso 1 1 calc R . .
O3D O 0.8113(8) 0.4857(7) 0.9304(3) 0.0426(17) Uiso 1 1 d . . .
O4D O 0.7668(8) 0.5027(7) 0.8554(3) 0.0426(17) Uiso 1 1 d . . .
C5D C 0.8497(11) 0.4290(10) 0.9082(5) 0.0426(17) Uiso 1 1 d . . .
H5D1 H 0.8557 0.3793 0.9249 0.051 Uiso 1 1 calc R . .
H5D2 H 0.9078 0.4367 0.8996 0.051 Uiso 1 1 calc R . .
C6D C 0.8025(10) 0.4265(10) 0.8732(5) 0.0426(17) Uiso 1 1 d . . .
H6D1 H 0.8420 0.4001 0.8546 0.051 Uiso 1 1 calc R . .
H6D2 H 0.7562 0.3982 0.8810 0.051 Uiso 1 1 calc R . .
C7D C 0.7275(11) 0.5478(11) 0.8798(5) 0.0426(17) Uiso 1 1 d . . .
H7D1 H 0.6793 0.5270 0.8933 0.051 Uiso 1 1 calc R . .
H7D2 H 0.7042 0.5983 0.8653 0.051 Uiso 1 1 calc R . .
C8D C 0.7901(10) 0.5563(10) 0.9103(5) 0.0426(17) Uiso 1 1 d . . .
H8D1 H 0.8412 0.5735 0.8975 0.051 Uiso 1 1 calc R . .
H8D2 H 0.7615 0.5928 0.9274 0.051 Uiso 1 1 calc R . .
O5D O 0.7066(7) 0.8714(7) 0.8855(3) 0.0430(18) Uiso 1 1 d . . .
O6D O 0.8570(7) 0.7611(7) 0.9016(3) 0.0430(18) Uiso 1 1 d . . .
C9D C 0.7557(10) 0.8668(10) 0.9197(5) 0.0430(18) Uiso 1 1 d . . .
H9D1 H 0.7983 0.8995 0.9140 0.052 Uiso 1 1 calc R . .
H9D2 H 0.7173 0.8832 0.9414 0.052 Uiso 1 1 calc R . .
C10D C 0.7973(11) 0.7888(10) 0.9292(5) 0.0430(18) Uiso 1 1 d . . .
H10C H 0.8261 0.7825 0.9537 0.052 Uiso 1 1 calc R . .
H10D H 0.7532 0.7575 0.9336 0.052 Uiso 1 1 calc R . .
C11D C 0.8152(11) 0.7720(10) 0.8650(5) 0.0430(18) Uiso 1 1 d . . .
H11C H 0.7750 0.7373 0.8668 0.052 Uiso 1 1 calc R . .
H11D H 0.8585 0.7600 0.8442 0.052 Uiso 1 1 calc R . .
C12D C 0.7667(11) 0.8540(9) 0.8552(5) 0.0430(18) Uiso 1 1 d . . .
H12C H 0.8072 0.8887 0.8517 0.052 Uiso 1 1 calc R . .
H12D H 0.7372 0.8605 0.8309 0.052 Uiso 1 1 calc R . .
O7D O 0.8631(7) 0.1771(6) 0.3431(3) 0.0284(14) Uiso 1 1 d . . .
O8D O 0.9091(7) 0.1617(6) 0.4218(3) 0.0284(14) Uiso 1 1 d . . .
C13D C 0.8176(9) 0.2255(9) 0.3704(4) 0.0284(14) Uiso 1 1 d . . .
H13C H 0.7722 0.2024 0.3851 0.034 Uiso 1 1 calc R . .
H13D H 0.7915 0.2758 0.3566 0.034 Uiso 1 1 calc R . .
C14D C 0.8958(9) 0.1037(9) 0.3670(4) 0.0284(14) Uiso 1 1 d . . .
H14C H 0.8472 0.0834 0.3805 0.034 Uiso 1 1 calc R . .
H14D H 0.9257 0.0675 0.3501 0.034 Uiso 1 1 calc R . .
C15D C 0.9536(10) 0.1100(9) 0.3952(4) 0.0284(14) Uiso 1 1 d . . .
H15C H 1.0029 0.1297 0.3819 0.034 Uiso 1 1 calc R . .
H15D H 0.9753 0.0595 0.4100 0.034 Uiso 1 1 calc R . .
C16D C 0.8846(9) 0.2326(9) 0.3973(4) 0.0284(14) Uiso 1 1 d . . .
H16C H 0.9350 0.2463 0.3821 0.034 Uiso 1 1 calc R . .
H16D H 0.8609 0.2727 0.4131 0.034 Uiso 1 1 calc R . .
O9D O 0.8064(7) 0.5735(6) 0.3749(3) 0.0472(18) Uiso 1 1 d . . .
O10D O 0.9585(7) 0.4672(7) 0.3967(3) 0.0472(18) Uiso 1 1 d . . .
C17D C 0.8608(11) 0.5797(9) 0.4069(4) 0.0472(18) Uiso 1 1 d . . .
H17C H 0.8252 0.6046 0.4272 0.057 Uiso 1 1 calc R . .
H17D H 0.9048 0.6094 0.3968 0.057 Uiso 1 1 calc R . .
C18D C 0.9023(10) 0.4987(9) 0.4230(4) 0.0472(18) Uiso 1 1 d . . .
H18C H 0.9322 0.4985 0.4465 0.057 Uiso 1 1 calc R . .
H18D H 0.8576 0.4684 0.4302 0.057 Uiso 1 1 calc R . .
C19D C 0.9124(11) 0.4707(9) 0.3617(5) 0.0472(18) Uiso 1 1 d . . .
H19C H 0.9544 0.4524 0.3416 0.057 Uiso 1 1 calc R . .
H19D H 0.8729 0.4351 0.3676 0.057 Uiso 1 1 calc R . .
C20D C 0.8656(10) 0.5414(9) 0.3464(4) 0.0472(18) Uiso 1 1 d . . .
H20C H 0.8340 0.5361 0.3244 0.057 Uiso 1 1 calc R . .
H20D H 0.9051 0.5759 0.3368 0.057 Uiso 1 1 calc R . .
O11D O 0.3785(10) 0.2395(9) 0.8651(4) 0.069(4) Uiso 0.755(16) 1 d PD E 1
O12D O 0.2648(10) 0.2592(9) 0.8041(4) 0.069(4) Uiso 0.755(16) 1 d PD E 1
C21D C 0.3523(15) 0.1816(10) 0.8505(7) 0.069(4) Uiso 0.755(16) 1 d PD E 1
H21C H 0.3554 0.1380 0.8715 0.082 Uiso 0.755(16) 1 calc PR E 1
H21D H 0.3948 0.1655 0.8301 0.082 Uiso 0.755(16) 1 calc PR E 1
C22D C 0.2670(13) 0.1960(11) 0.8344(6) 0.069(4) Uiso 0.755(16) 1 d PD E 1
H22C H 0.2584 0.1512 0.8241 0.082 Uiso 0.755(16) 1 calc PR E 1
H22D H 0.2217 0.2080 0.8545 0.082 Uiso 0.755(16) 1 calc PR E 1
C23D C 0.2748(13) 0.3203(10) 0.8248(7) 0.069(4) Uiso 0.755(16) 1 d PD E 1
H23C H 0.2635 0.3687 0.8069 0.082 Uiso 0.755(16) 1 calc PR E 1
H23D H 0.2309 0.3238 0.8461 0.082 Uiso 0.755(16) 1 calc PR E 1
C24D C 0.3576(15) 0.3115(10) 0.8406(7) 0.069(4) Uiso 0.755(16) 1 d PD E 1
H24C H 0.4015 0.3148 0.8194 0.082 Uiso 0.755(16) 1 calc PR E 1
H24D H 0.3569 0.3526 0.8557 0.082 Uiso 0.755(16) 1 calc PR E 1
O11E O 0.306(3) 0.320(2) 0.8054(16) 0.084(12) Uiso 0.245(16) 1 d PD E 2
O12E O 0.413(3) 0.181(2) 0.8383(13) 0.084(12) Uiso 0.245(16) 1 d PD E 2
C21E C 0.335(4) 0.255(3) 0.7869(12) 0.084(12) Uiso 0.245(16) 1 d PD E 2
H21E H 0.3902 0.2586 0.7731 0.100 Uiso 0.245(16) 1 calc PR E 2
H21F H 0.2935 0.2543 0.7676 0.100 Uiso 0.245(16) 1 calc PR E 2
C22E C 0.345(4) 0.183(2) 0.8145(19) 0.084(12) Uiso 0.245(16) 1 d PD E 2
H22E H 0.2918 0.1812 0.8304 0.100 Uiso 0.245(16) 1 calc PR E 2
H22F H 0.3579 0.1396 0.8004 0.100 Uiso 0.245(16) 1 calc PR E 2
C23E C 0.433(3) 0.255(3) 0.8352(19) 0.084(12) Uiso 0.245(16) 1 d PD E 2
H23E H 0.4623 0.2685 0.8099 0.100 Uiso 0.245(16) 1 calc PR E 2
H23F H 0.4720 0.2559 0.8556 0.100 Uiso 0.245(16) 1 calc PR E 2
C24E C 0.351(5) 0.313(3) 0.8394(18) 0.084(12) Uiso 0.245(16) 1 d PD E 2
H24E H 0.3170 0.2950 0.8624 0.100 Uiso 0.245(16) 1 calc PR E 2
H24F H 0.3638 0.3619 0.8422 0.100 Uiso 0.245(16) 1 calc PR E 2
O13D O 0.3982(9) 0.5955(9) 0.8457(4) 0.088(3) Uiso 1 1 d D . .
O14D O 0.2420(8) 0.5834(8) 0.8219(4) 0.088(3) Uiso 1 1 d D . .
C25D C 0.3848(12) 0.5294(10) 0.8323(6) 0.088(3) Uiso 1 1 d D . .
H25C H 0.3644 0.4947 0.8540 0.105 Uiso 1 1 calc R . .
H25D H 0.4388 0.5025 0.8213 0.105 Uiso 1 1 calc R . .
C26D C 0.3189(10) 0.5542(11) 0.8019(5) 0.088(3) Uiso 1 1 d D . .
H26C H 0.3354 0.5936 0.7817 0.105 Uiso 1 1 calc R . .
H26D H 0.3124 0.5109 0.7898 0.105 Uiso 1 1 calc R . .
C27D C 0.2571(11) 0.6547(9) 0.8317(5) 0.088(3) Uiso 1 1 d D . .
H27C H 0.2034 0.6848 0.8414 0.105 Uiso 1 1 calc R . .
H27D H 0.2787 0.6852 0.8086 0.105 Uiso 1 1 calc R . .
C28D C 0.3231(11) 0.6337(11) 0.8628(5) 0.088(3) Uiso 1 1 d D . .
H28C H 0.3331 0.6797 0.8714 0.105 Uiso 1 1 calc R . .
H28D H 0.3032 0.6007 0.8853 0.105 Uiso 1 1 calc R . .
O15D O 0.3562(7) 0.9875(6) 0.8382(3) 0.0497(16) Uiso 1 1 d D . .
O16D O 0.2765(6) 0.8609(5) 0.8492(3) 0.0497(16) Uiso 1 1 d D . .
C29D C 0.3752(10) 0.9265(7) 0.8695(4) 0.0497(16) Uiso 1 1 d D . .
H29C H 0.3372 0.9376 0.8922 0.060 Uiso 1 1 calc R . .
H29D H 0.4349 0.9207 0.8767 0.060 Uiso 1 1 calc R . .
C30D C 0.3628(8) 0.8544(7) 0.8577(5) 0.0497(16) Uiso 1 1 d D . .
H30C H 0.4001 0.8438 0.8348 0.060 Uiso 1 1 calc R . .
H30D H 0.3789 0.8118 0.8788 0.060 Uiso 1 1 calc R . .
C31D C 0.2575(10) 0.9239(7) 0.8160(4) 0.0497(16) Uiso 1 1 d D . .
H31C H 0.2949 0.9115 0.7933 0.060 Uiso 1 1 calc R . .
H31D H 0.1975 0.9308 0.8090 0.060 Uiso 1 1 calc R . .
C32D C 0.2723(8) 0.9943(7) 0.8273(4) 0.0497(16) Uiso 1 1 d D . .
H32C H 0.2601 1.0359 0.8053 0.060 Uiso 1 1 calc R . .
H32D H 0.2321 1.0076 0.8490 0.060 Uiso 1 1 calc R . .
O17D O 0.3337(13) 0.0746(12) 0.9651(6) 0.081(3) Uiso 0.566(12) 1 d PD F 1
O18D O 0.1998(15) 0.1635(13) 0.9216(6) 0.081(3) Uiso 0.566(12) 1 d PD F 1
C33D C 0.3134(16) 0.0560(15) 0.9308(7) 0.081(3) Uiso 0.566(12) 1 d PD F 1
H33C H 0.3262 0.0003 0.9329 0.097 Uiso 0.566(12) 1 calc PR F 1
H33D H 0.3517 0.0756 0.9099 0.097 Uiso 0.566(12) 1 calc PR F 1
C34D C 0.2240(16) 0.0840(14) 0.9186(8) 0.081(3) Uiso 0.566(12) 1 d PD F 1
H34C H 0.2197 0.0764 0.8918 0.097 Uiso 0.566(12) 1 calc PR F 1
H34D H 0.1854 0.0557 0.9354 0.097 Uiso 0.566(12) 1 calc PR F 1
C35D C 0.2000(15) 0.1667(18) 0.9627(7) 0.081(3) Uiso 0.566(12) 1 d PD F 1
H35C H 0.1689 0.1295 0.9778 0.097 Uiso 0.566(12) 1 calc PR F 1
H35D H 0.1727 0.2178 0.9682 0.097 Uiso 0.566(12) 1 calc PR F 1
C36D C 0.2930(17) 0.1478(14) 0.9725(9) 0.081(3) Uiso 0.566(12) 1 d PD F 1
H36C H 0.3228 0.1858 0.9571 0.097 Uiso 0.566(12) 1 calc PR F 1
H36D H 0.2972 0.1506 1.0001 0.097 Uiso 0.566(12) 1 calc PR F 1
O17E O 0.221(2) 0.1592(18) 0.9193(7) 0.081(3) Uiso 0.434(12) 1 d PD F 2
O18E O 0.2829(19) 0.1161(17) 0.9932(7) 0.081(3) Uiso 0.434(12) 1 d PD F 2
C33E C 0.234(3) 0.2124(15) 0.9424(10) 0.081(3) Uiso 0.434(12) 1 d PD F 2
H33E H 0.1815 0.2274 0.9584 0.097 Uiso 0.434(12) 1 calc PR F 2
H33F H 0.2459 0.2582 0.9256 0.097 Uiso 0.434(12) 1 calc PR F 2
C34E C 0.307(2) 0.1779(19) 0.9679(10) 0.081(3) Uiso 0.434(12) 1 d PD F 2
H34E H 0.3592 0.1601 0.9522 0.097 Uiso 0.434(12) 1 calc PR F 2
H34F H 0.3191 0.2155 0.9827 0.097 Uiso 0.434(12) 1 calc PR F 2
C35E C 0.271(3) 0.0607(15) 0.9699(10) 0.081(3) Uiso 0.434(12) 1 d PD F 2
H35E H 0.2612 0.0138 0.9864 0.097 Uiso 0.434(12) 1 calc PR F 2
H35F H 0.3218 0.0481 0.9525 0.097 Uiso 0.434(12) 1 calc PR F 2
C36E C 0.193(2) 0.100(2) 0.9471(11) 0.081(3) Uiso 0.434(12) 1 d PD F 2
H36E H 0.1735 0.0635 0.9338 0.097 Uiso 0.434(12) 1 calc PR F 2
H36F H 0.1463 0.1214 0.9643 0.097 Uiso 0.434(12) 1 calc PR F 2
O19D O 0.2111(7) 0.5048(6) 0.9218(3) 0.0402(17) Uiso 1 1 d D . .
O20D O 0.3189(6) 0.3826(6) 0.9661(3) 0.0402(17) Uiso 1 1 d D . .
C37D C 0.2082(9) 0.4950(9) 0.9628(4) 0.0402(17) Uiso 1 1 d D . .
H37C H 0.1621 0.4677 0.9730 0.048 Uiso 1 1 calc R . .
H37D H 0.1941 0.5452 0.9712 0.048 Uiso 1 1 calc R . .
C38D C 0.2898(9) 0.4522(7) 0.9795(4) 0.0402(17) Uiso 1 1 d D . .
H38C H 0.3338 0.4834 0.9730 0.048 Uiso 1 1 calc R . .
H38D H 0.2819 0.4428 1.0080 0.048 Uiso 1 1 calc R . .
C39D C 0.3204(9) 0.3898(9) 0.9251(3) 0.0402(17) Uiso 1 1 d D . .
H39C H 0.3343 0.3392 0.9171 0.048 Uiso 1 1 calc R . .
H39D H 0.3646 0.4182 0.9135 0.048 Uiso 1 1 calc R . .
C40D C 0.2335(9) 0.4315(8) 0.9114(4) 0.0402(17) Uiso 1 1 d D . .
H40C H 0.2336 0.4357 0.8830 0.048 Uiso 1 1 calc R . .
H40D H 0.1901 0.4020 0.9226 0.048 Uiso 1 1 calc R . .
O21D O 0.3302(9) 0.7446(8) 0.9545(4) 0.087(3) Uiso 1 1 d D . .
O22D O 0.1587(8) 0.8126(8) 0.9609(4) 0.087(3) Uiso 1 1 d D . .
C41D C 0.2641(11) 0.7024(9) 0.9566(6) 0.087(3) Uiso 1 1 d D . .
H41C H 0.2483 0.6850 0.9838 0.105 Uiso 1 1 calc R . .
H41D H 0.2836 0.6577 0.9435 0.105 Uiso 1 1 calc R . .
C42D C 0.1886(11) 0.7543(10) 0.9369(5) 0.087(3) Uiso 1 1 d D . .
H42C H 0.2058 0.7768 0.9107 0.105 Uiso 1 1 calc R . .
H42D H 0.1433 0.7262 0.9349 0.105 Uiso 1 1 calc R . .
C43D C 0.2234(11) 0.8577(9) 0.9536(6) 0.087(3) Uiso 1 1 d D . .
H43C H 0.2046 0.9061 0.9636 0.105 Uiso 1 1 calc R . .
H43D H 0.2384 0.8682 0.9257 0.105 Uiso 1 1 calc R . .
C44D C 0.2989(11) 0.8075(10) 0.9756(5) 0.087(3) Uiso 1 1 d D . .
H44C H 0.3441 0.8362 0.9767 0.105 Uiso 1 1 calc R . .
H44D H 0.2802 0.7888 1.0022 0.105 Uiso 1 1 calc R . .
O23D O 0.6412(10) 0.0454(9) 0.6131(5) 0.096(3) Uiso 1 1 d D . .
O24D O 0.7526(10) 0.1419(8) 0.6184(4) 0.096(3) Uiso 1 1 d D . .
C45D C 0.7119(14) 0.0501(12) 0.5857(6) 0.096(3) Uiso 1 1 d D . .
H45C H 0.6959 0.0431 0.5602 0.115 Uiso 1 1 calc R . .
H45D H 0.7612 0.0095 0.5939 0.115 Uiso 1 1 calc R . .
C46D C 0.7354(15) 0.1245(12) 0.5828(5) 0.096(3) Uiso 1 1 d D . .
H46C H 0.7864 0.1256 0.5652 0.115 Uiso 1 1 calc R . .
H46D H 0.6883 0.1640 0.5713 0.115 Uiso 1 1 calc R . .
C47D C 0.6937(14) 0.1217(12) 0.6489(5) 0.096(3) Uiso 1 1 d D . .
H47C H 0.6398 0.1596 0.6462 0.115 Uiso 1 1 calc R . .
H47D H 0.7172 0.1238 0.6737 0.115 Uiso 1 1 calc R . .
C48D C 0.6744(14) 0.0442(11) 0.6501(5) 0.096(3) Uiso 1 1 d D . .
H48C H 0.7268 0.0046 0.6542 0.115 Uiso 1 1 calc R . .
H48D H 0.6318 0.0341 0.6711 0.115 Uiso 1 1 calc R . .
O25D O 0.7625(8) 0.4179(8) 0.5919(4) 0.075(2) Uiso 1 1 d D . .
O26D O 0.6664(8) 0.4186(8) 0.6629(3) 0.075(2) Uiso 1 1 d D . .
C49D C 0.6971(12) 0.3739(10) 0.6020(4) 0.075(2) Uiso 1 1 d D . .
H49C H 0.7130 0.3273 0.5901 0.090 Uiso 1 1 calc R . .
H49D H 0.6429 0.4033 0.5911 0.090 Uiso 1 1 calc R . .
C50D C 0.6833(13) 0.3524(9) 0.6445(4) 0.075(2) Uiso 1 1 d D . .
H50C H 0.6346 0.3264 0.6498 0.090 Uiso 1 1 calc R . .
H50D H 0.7346 0.3171 0.6551 0.090 Uiso 1 1 calc R . .
C51D C 0.7317(13) 0.4619(11) 0.6514(4) 0.075(2) Uiso 1 1 d D . .
H51C H 0.7875 0.4310 0.6597 0.090 Uiso 1 1 calc R . .
H51D H 0.7198 0.5071 0.6644 0.090 Uiso 1 1 calc R . .
C52D C 0.7361(12) 0.4861(8) 0.6085(4) 0.075(2) Uiso 1 1 d D . .
H52C H 0.6797 0.5138 0.5994 0.090 Uiso 1 1 calc R . .
H52D H 0.7778 0.5194 0.6013 0.090 Uiso 1 1 calc R . .
O27D O 0.6279(12) 0.7872(13) 0.6469(7) 0.081(5) Uiso 0.514(9) 1 d PD G 1
O28D O 0.7945(12) 0.7440(13) 0.6175(6) 0.081(5) Uiso 0.514(9) 1 d PD G 1
C53D C 0.6845(17) 0.8392(13) 0.6366(9) 0.081(5) Uiso 0.514(9) 1 d PD G 1
H53C H 0.7166 0.8401 0.6594 0.098 Uiso 0.514(9) 1 calc PR G 1
H53D H 0.6506 0.8907 0.6289 0.098 Uiso 0.514(9) 1 calc PR G 1
C54D C 0.7469(17) 0.8176(14) 0.6038(8) 0.081(5) Uiso 0.514(9) 1 d PD G 1
H54C H 0.7160 0.8167 0.5807 0.098 Uiso 0.514(9) 1 calc PR G 1
H54D H 0.7851 0.8541 0.5971 0.098 Uiso 0.514(9) 1 calc PR G 1
C55D C 0.7402(17) 0.6903(13) 0.6272(9) 0.081(5) Uiso 0.514(9) 1 d PD G 1
H55C H 0.7749 0.6396 0.6358 0.098 Uiso 0.514(9) 1 calc PR G 1
H55D H 0.7100 0.6876 0.6042 0.098 Uiso 0.514(9) 1 calc PR G 1
C56D C 0.6757(19) 0.7137(14) 0.6590(8) 0.081(5) Uiso 0.514(9) 1 d PD G 1
H56C H 0.6370 0.6774 0.6652 0.098 Uiso 0.514(9) 1 calc PR G 1
H56D H 0.7057 0.7132 0.6826 0.098 Uiso 0.514(9) 1 calc PR G 1
O27E O 0.7463(16) 0.7641(16) 0.6580(8) 0.102(6) Uiso 0.486(9) 1 d PD G 2
O28E O 0.6383(18) 0.7136(17) 0.6147(8) 0.102(6) Uiso 0.486(9) 1 d PD G 2
C53E C 0.687(2) 0.8167(14) 0.6328(9) 0.102(6) Uiso 0.514(9) 1 d PD G 2
H53E H 0.7093 0.8631 0.6232 0.122 Uiso 0.514(9) 1 calc PR G 2
H53F H 0.6314 0.8309 0.6467 0.122 Uiso 0.514(9) 1 calc PR G 2
C54E C 0.677(2) 0.7774(19) 0.5998(7) 0.102(6) Uiso 0.486(9) 1 d PD G 2
H54E H 0.6399 0.8126 0.5805 0.122 Uiso 0.486(9) 1 calc PR G 2
H54F H 0.7328 0.7602 0.5871 0.122 Uiso 0.486(9) 1 calc PR G 2
C55E C 0.675(3) 0.6681(16) 0.6481(10) 0.102(6) Uiso 0.486(9) 1 d PD G 2
H55E H 0.7269 0.6331 0.6399 0.122 Uiso 0.486(9) 1 calc PR G 2
H55F H 0.6347 0.6370 0.6607 0.122 Uiso 0.486(9) 1 calc PR G 2
C56E C 0.700(3) 0.7087(19) 0.6773(7) 0.102(6) Uiso 0.486(9) 1 d PD G 2
H56E H 0.6485 0.7335 0.6910 0.122 Uiso 0.486(9) 1 calc PR G 2
H56F H 0.7362 0.6724 0.6964 0.122 Uiso 0.486(9) 1 calc PR G 2
O29D O 1.0637(12) -0.1181(13) 0.6361(7) 0.072(4) Uiso 0.50 1 d PD H 1
O30D O 0.8911(12) -0.0941(12) 0.6264(7) 0.072(4) Uiso 0.50 1 d PD H 1
C57D C 1.0113(16) -0.0492(13) 0.6434(9) 0.072(4) Uiso 0.50 1 d PD H 1
H57C H 1.0435 -0.0078 0.6380 0.086 Uiso 0.50 1 calc PR H 1
H57D H 0.9898 -0.0534 0.6706 0.086 Uiso 0.50 1 calc PR H 1
C58D C 0.9378(17) -0.0343(13) 0.6165(9) 0.072(4) Uiso 0.50 1 d PD H 1
H58C H 0.8998 0.0149 0.6191 0.086 Uiso 0.50 1 calc PR H 1
H58D H 0.9602 -0.0324 0.5894 0.086 Uiso 0.50 1 calc PR H 1
C59D C 0.9455(16) -0.1676(13) 0.6224(9) 0.072(4) Uiso 0.50 1 d PD H 1
H59C H 0.9665 -0.1688 0.5953 0.086 Uiso 0.50 1 calc PR H 1
H59D H 0.9133 -0.2085 0.6305 0.086 Uiso 0.50 1 calc PR H 1
C60D C 1.0191(16) -0.1776(13) 0.6481(9) 0.072(4) Uiso 0.50 1 d PD H 1
H60C H 0.9976 -0.1769 0.6751 0.086 Uiso 0.50 1 calc PR H 1
H60D H 1.0579 -0.2269 0.6465 0.086 Uiso 0.50 1 calc PR H 1
O1W O 0.8095(10) -0.1384(10) 0.6960(5) 0.034(5) Uiso 0.50 1 d PD I 1
H1A H 0.799(11) -0.109(11) 0.675(3) 0.051 Uiso 0.50 1 d PD J 1
H1B H 0.764(7) -0.146(10) 0.708(3) 0.051 Uiso 0.50 1 d PD K 1
O29E O 0.966(2) -0.1019(18) 0.6824(7) 0.125(7) Uiso 0.50 1 d PD L 2
O30E O 1.018(2) -0.0560(19) 0.6042(7) 0.125(7) Uiso 0.50 1 d PD L 2
C57E C 1.019(3) -0.049(2) 0.6698(9) 0.125(7) Uiso 0.50 1 d PD L 2
H57E H 1.0796 -0.0759 0.6683 0.149 Uiso 0.50 1 calc PR L 2
H57F H 1.0144 -0.0137 0.6888 0.149 Uiso 0.50 1 calc PR L 2
C58E C 0.995(3) -0.0044(16) 0.6311(10) 0.125(7) Uiso 0.50 1 d PD L 2
H58E H 0.9335 0.0170 0.6310 0.149 Uiso 0.50 1 calc PR L 2
H58F H 1.0266 0.0375 0.6244 0.149 Uiso 0.50 1 calc PR L 2
C59E C 0.984(3) -0.122(2) 0.6147(9) 0.125(7) Uiso 0.50 1 d PD L 2
H59E H 1.0307 -0.1665 0.6137 0.149 Uiso 0.50 1 calc PR L 2
H59F H 0.9436 -0.1228 0.5948 0.149 Uiso 0.50 1 calc PR L 2
C60E C 0.937(3) -0.133(3) 0.6534(10) 0.125(7) Uiso 0.50 1 d PD L 2
H60E H 0.8760 -0.1102 0.6502 0.149 Uiso 0.50 1 calc PR L 2
H60F H 0.9416 -0.1878 0.6622 0.149 Uiso 0.50 1 calc PR L 2
O31D O 1.0170(12) 0.2404(12) 0.6164(5) 0.131(4) Uiso 1 1 d D . .
O32D O 0.9223(12) 0.2544(11) 0.6834(5) 0.131(4) Uiso 1 1 d D . .
C61D C 0.9488(17) 0.2019(15) 0.6243(6) 0.131(4) Uiso 1 1 d D . .
H61E H 0.9659 0.1519 0.6157 0.157 Uiso 1 1 calc R . .
H61F H 0.8994 0.2309 0.6095 0.157 Uiso 1 1 calc R . .
C62D C 0.9236(16) 0.1914(12) 0.6652(6) 0.131(4) Uiso 1 1 d D . .
H62E H 0.8660 0.1793 0.6682 0.157 Uiso 1 1 calc R . .
H62F H 0.9634 0.1475 0.6785 0.157 Uiso 1 1 calc R . .
C63D C 0.9962(15) 0.2897(14) 0.6731(6) 0.131(4) Uiso 1 1 d D . .
H63E H 1.0490 0.2538 0.6816 0.157 Uiso 1 1 calc R . .
H63F H 0.9903 0.3350 0.6857 0.157 Uiso 1 1 calc R . .
C64D C 0.9999(18) 0.3116(12) 0.6297(6) 0.131(4) Uiso 1 1 d D . .
H64C H 0.9450 0.3429 0.6205 0.157 Uiso 1 1 calc R . .
H64D H 1.0460 0.3398 0.6211 0.157 Uiso 1 1 calc R . .
O33D O 1.0356(8) 0.6234(7) 0.6624(4) 0.063(2) Uiso 1 1 d D . .
O34D O 0.9148(7) 0.5369(7) 0.6548(3) 0.063(2) Uiso 1 1 d D . .
C65D C 1.0149(11) 0.6098(9) 0.6261(4) 0.063(2) Uiso 1 1 d D . .
H65C H 1.0652 0.6100 0.6080 0.075 Uiso 1 1 calc R . .
H65D H 0.9684 0.6511 0.6155 0.075 Uiso 1 1 calc R . .
C66D C 0.9878(11) 0.5365(10) 0.6291(5) 0.063(2) Uiso 1 1 d D . .
H66C H 0.9739 0.5288 0.6034 0.075 Uiso 1 1 calc R . .
H66D H 1.0346 0.4947 0.6388 0.075 Uiso 1 1 calc R . .
C67D C 0.9421(12) 0.5450(10) 0.6924(4) 0.063(2) Uiso 1 1 d D . .
H67C H 0.9912 0.5039 0.7003 0.075 Uiso 1 1 calc R . .
H67D H 0.8950 0.5411 0.7120 0.075 Uiso 1 1 calc R . .
C68D C 0.9667(11) 0.6192(10) 0.6900(5) 0.063(2) Uiso 1 1 d D . .
H68C H 0.9176 0.6604 0.6822 0.075 Uiso 1 1 calc R . .
H68D H 0.9839 0.6251 0.7154 0.075 Uiso 1 1 calc R . .
O35D O 0.8159(6) 0.8947(5) 0.3723(3) 0.0232(13) Uiso 1 1 d D . .
O36D O 0.9708(6) 0.7912(6) 0.3910(3) 0.0232(13) Uiso 1 1 d D . .
C69D C 0.8600(8) 0.8935(7) 0.4059(3) 0.0232(13) Uiso 1 1 d D . .
H69C H 0.8182 0.9106 0.4263 0.028 Uiso 1 1 calc R . .
H69D H 0.8989 0.9296 0.4000 0.028 Uiso 1 1 calc R . .
C70D C 0.9104(8) 0.8174(7) 0.4206(3) 0.0232(13) Uiso 1 1 d D . .
H70C H 0.9409 0.8200 0.4435 0.028 Uiso 1 1 calc R . .
H70D H 0.8717 0.7815 0.4284 0.028 Uiso 1 1 calc R . .
C71D C 0.9317(8) 0.7975(7) 0.3556(3) 0.0232(13) Uiso 1 1 d D . .
H71C H 0.8966 0.7585 0.3582 0.028 Uiso 1 1 calc R . .
H71D H 0.9770 0.7862 0.3355 0.028 Uiso 1 1 calc R . .
C72D C 0.8766(8) 0.8726(7) 0.3420(3) 0.0232(13) Uiso 1 1 d D . .
H72C H 0.9124 0.9110 0.3345 0.028 Uiso 1 1 calc R . .
H72D H 0.8461 0.8695 0.3192 0.028 Uiso 1 1 calc R . .
O37D O 0.4653(9) 0.1576(8) 0.3515(4) 0.075(3) Uiso 1 1 d D . .
O38D O 0.3670(8) 0.2761(7) 0.3054(4) 0.075(3) Uiso 1 1 d D . .
C73D C 0.4733(11) 0.1628(11) 0.3110(5) 0.075(3) Uiso 1 1 d D . .
H73A H 0.4920 0.1121 0.3034 0.090 Uiso 1 1 calc R . .
H73B H 0.5149 0.1944 0.3001 0.090 Uiso 1 1 calc R . .
C74D C 0.3838(11) 0.1995(9) 0.2974(5) 0.075(3) Uiso 1 1 d D . .
H74A H 0.3811 0.1992 0.2695 0.090 Uiso 1 1 calc R . .
H74B H 0.3412 0.1718 0.3114 0.090 Uiso 1 1 calc R . .
C75D C 0.3534(11) 0.2707(11) 0.3456(4) 0.075(3) Uiso 1 1 d D . .
H75A H 0.3100 0.2400 0.3550 0.090 Uiso 1 1 calc R . .
H75B H 0.3341 0.3215 0.3532 0.090 Uiso 1 1 calc R . .
C76D C 0.4404(12) 0.2323(10) 0.3619(5) 0.075(3) Uiso 1 1 d D . .
H76A H 0.4835 0.2627 0.3514 0.090 Uiso 1 1 calc R . .
H76B H 0.4370 0.2289 0.3903 0.090 Uiso 1 1 calc R . .
O39D O 0.4985(8) 0.4975(8) 0.3129(4) 0.048(2) Uiso 0.666(10) 1 d PD M 1
O40D O 0.3282(8) 0.5768(8) 0.3282(4) 0.048(2) Uiso 0.666(10) 1 d PD M 1
C77D C 0.4317(10) 0.4597(9) 0.3217(7) 0.048(2) Uiso 0.666(10) 1 d PD M 1
H77A H 0.4306 0.4397 0.3496 0.057 Uiso 0.666(10) 1 calc PR M 1
H77B H 0.4416 0.4161 0.3075 0.057 Uiso 0.666(10) 1 calc PR M 1
C78D C 0.3471(10) 0.5090(10) 0.3118(7) 0.048(2) Uiso 0.666(10) 1 d PD M 1
H78A H 0.3455 0.5225 0.2834 0.057 Uiso 0.666(10) 1 calc PR M 1
H78B H 0.3020 0.4798 0.3205 0.057 Uiso 0.666(10) 1 calc PR M 1
C79D C 0.3968(10) 0.6163(9) 0.3142(7) 0.048(2) Uiso 0.666(10) 1 d PD M 1
H79A H 0.3869 0.6654 0.3237 0.057 Uiso 0.666(10) 1 calc PR M 1
H79B H 0.3999 0.6257 0.2857 0.057 Uiso 0.666(10) 1 calc PR M 1
C80D C 0.4789(11) 0.5659(10) 0.3294(7) 0.048(2) Uiso 0.666(10) 1 d PD M 1
H80A H 0.5262 0.5934 0.3230 0.057 Uiso 0.666(10) 1 calc PR M 1
H80B H 0.4730 0.5533 0.3578 0.057 Uiso 0.666(10) 1 calc PR M 1
O39E O 0.4618(19) 0.5180(16) 0.3591(7) 0.048(2) Uiso 0.334(10) 1 d PD M 2
O40E O 0.383(2) 0.5361(16) 0.2876(7) 0.048(2) Uiso 0.334(10) 1 d PD M 2
C77E C 0.457(2) 0.5830(17) 0.3304(10) 0.048(2) Uiso 0.334(10) 1 d PD M 2
H77C H 0.5084 0.5755 0.3127 0.057 Uiso 0.334(10) 1 calc PR M 2
H77D H 0.4586 0.6273 0.3429 0.057 Uiso 0.334(10) 1 calc PR M 2
C78E C 0.379(2) 0.5992(15) 0.3075(11) 0.048(2) Uiso 0.334(10) 1 d PD M 2
H78C H 0.3273 0.6056 0.3249 0.057 Uiso 0.334(10) 1 calc PR M 2
H78D H 0.3770 0.6463 0.2888 0.057 Uiso 0.334(10) 1 calc PR M 2
C79E C 0.383(3) 0.4707(18) 0.3159(10) 0.048(2) Uiso 0.334(10) 1 d PD M 2
H79C H 0.3847 0.4265 0.3028 0.057 Uiso 0.334(10) 1 calc PR M 2
H79D H 0.3290 0.4779 0.3319 0.057 Uiso 0.334(10) 1 calc PR M 2
C80E C 0.457(2) 0.4546(15) 0.3415(10) 0.048(2) Uiso 0.334(10) 1 d PD M 2
H80C H 0.4514 0.4112 0.3618 0.057 Uiso 0.334(10) 1 calc PR M 2
H80D H 0.5103 0.4402 0.3261 0.057 Uiso 0.334(10) 1 calc PR M 2
O41D O 0.5150(6) 0.8382(6) 0.3132(3) 0.0449(17) Uiso 1 1 d D . .
O42D O 0.3461(6) 0.9207(6) 0.3216(3) 0.0449(17) Uiso 1 1 d D . .
C81D C 0.4462(8) 0.8026(8) 0.3226(5) 0.0449(17) Uiso 1 1 d D . .
H81A H 0.4396 0.7903 0.3510 0.054 Uiso 1 1 calc R . .
H81B H 0.4581 0.7545 0.3121 0.054 Uiso 1 1 calc R . .
C82D C 0.3645(8) 0.8502(7) 0.3074(4) 0.0449(17) Uiso 1 1 d D . .
H82A H 0.3692 0.8595 0.2789 0.054 Uiso 1 1 calc R . .
H82B H 0.3174 0.8230 0.3154 0.054 Uiso 1 1 calc R . .
C83D C 0.4159(8) 0.9567(7) 0.3127(5) 0.0449(17) Uiso 1 1 d D . .
H83A H 0.4036 1.0053 0.3227 0.054 Uiso 1 1 calc R . .
H83B H 0.4251 0.9675 0.2844 0.054 Uiso 1 1 calc R . .
C84D C 0.4956(8) 0.9072(7) 0.3301(4) 0.0449(17) Uiso 1 1 d D . .
H84A H 0.5437 0.9339 0.3248 0.054 Uiso 1 1 calc R . .
H84B H 0.4864 0.8951 0.3584 0.054 Uiso 1 1 calc R . .
O43D O 0.2770(7) 0.0687(7) 0.4303(3) 0.0521(18) Uiso 1 1 d D . .
O44D O 0.4505(6) 0.0570(6) 0.4494(3) 0.0521(18) Uiso 1 1 d D . .
C85D C 0.3485(8) 0.0395(9) 0.4076(4) 0.0521(18) Uiso 1 1 d D . .
H85A H 0.3631 0.0812 0.3882 0.062 Uiso 1 1 calc R . .
H85B H 0.3332 0.0022 0.3935 0.062 Uiso 1 1 calc R . .
C86D C 0.4268(8) 0.0019(8) 0.4305(4) 0.0521(18) Uiso 1 1 d D . .
H86A H 0.4138 -0.0406 0.4498 0.062 Uiso 1 1 calc R . .
H86B H 0.4743 -0.0183 0.4131 0.062 Uiso 1 1 calc R . .
C87D C 0.3790(8) 0.0969(9) 0.4698(4) 0.0521(18) Uiso 1 1 d D . .
H87A H 0.3968 0.1397 0.4786 0.062 Uiso 1 1 calc R . .
H87B H 0.3651 0.0625 0.4931 0.062 Uiso 1 1 calc R . .
C88D C 0.2995(9) 0.1274(8) 0.4481(5) 0.0521(18) Uiso 1 1 d D . .
H88A H 0.2522 0.1466 0.4659 0.062 Uiso 1 1 calc R . .
H88B H 0.3084 0.1701 0.4280 0.062 Uiso 1 1 calc R . .
O45D O 0.3856(11) 0.4753(10) 0.4517(5) 0.063(3) Uiso 0.60 1 d PD N 1
O46D O 0.2937(11) 0.3678(11) 0.4416(5) 0.063(3) Uiso 0.60 1 d PD N 1
C89D C 0.3166(17) 0.4897(11) 0.4276(8) 0.063(3) Uiso 0.60 1 d PD N 1
H89A H 0.3220 0.5327 0.4071 0.075 Uiso 0.60 1 calc PR N 1
H89B H 0.2628 0.5041 0.4428 0.075 Uiso 0.60 1 calc PR N 1
C90D C 0.313(2) 0.4223(13) 0.4096(6) 0.063(3) Uiso 0.60 1 d PD N 1
H90A H 0.2674 0.4346 0.3907 0.075 Uiso 0.60 1 calc PR N 1
H90B H 0.3679 0.4034 0.3965 0.075 Uiso 0.60 1 calc PR N 1
C91D C 0.3729(16) 0.3449(11) 0.4613(8) 0.063(3) Uiso 0.60 1 d PD N 1
H91A H 0.4202 0.3287 0.4429 0.075 Uiso 0.60 1 calc PR N 1
H91B H 0.3693 0.3014 0.4818 0.075 Uiso 0.60 1 calc PR N 1
C92D C 0.3904(18) 0.4087(13) 0.4787(6) 0.063(3) Uiso 0.60 1 d PD N 1
H92A H 0.3487 0.4184 0.5004 0.075 Uiso 0.60 1 calc PR N 1
H92B H 0.4481 0.3941 0.4891 0.075 Uiso 0.60 1 calc PR N 1
O45E O 0.2798(14) 0.4156(16) 0.4259(8) 0.061(4) Uiso 0.40 1 d PD O 2
O46E O 0.4458(13) 0.4164(15) 0.4465(7) 0.061(4) Uiso 0.40 1 d PD O 2
C89E C 0.3527(17) 0.374(2) 0.4089(9) 0.061(4) Uiso 0.40 1 d PD O 2
H89C H 0.3671 0.4047 0.3842 0.073 Uiso 0.40 1 calc PR O 2
H89D H 0.3384 0.3278 0.4028 0.073 Uiso 0.40 1 calc PR O 2
C90E C 0.4290(17) 0.3526(16) 0.4320(10) 0.061(4) Uiso 0.40 1 d PD O 2
H90C H 0.4205 0.3129 0.4539 0.073 Uiso 0.40 1 calc PR O 2
H90D H 0.4788 0.3316 0.4159 0.073 Uiso 0.40 1 calc PR O 2
C91E C 0.3765(17) 0.441(2) 0.4727(9) 0.061(4) Uiso 0.40 1 d PD O 2
H91C H 0.3849 0.4880 0.4812 0.073 Uiso 0.40 1 calc PR O 2
H91D H 0.3765 0.4021 0.4957 0.073 Uiso 0.40 1 calc PR O 2
C92E C 0.2942(16) 0.456(2) 0.4548(10) 0.061(4) Uiso 0.40 1 d PD O 2
H92C H 0.2507 0.4492 0.4759 0.073 Uiso 0.40 1 calc PR O 2
H92D H 0.2818 0.5106 0.4437 0.073 Uiso 0.40 1 calc PR O 2
O47D O 0.3929(18) 0.7382(17) 0.4750(7) 0.101(4) Uiso 0.491(13) 1 d PD P 1
O48D O 0.3243(19) 0.7449(18) 0.4028(7) 0.101(4) Uiso 0.491(13) 1 d PD P 1
C93D C 0.408(2) 0.7930(19) 0.4414(9) 0.101(4) Uiso 0.491(13) 1 d PD P 1
H93A H 0.4591 0.7716 0.4260 0.121 Uiso 0.491(13) 1 calc PR P 1
H93B H 0.4183 0.8395 0.4496 0.121 Uiso 0.491(13) 1 calc PR P 1
C94D C 0.330(2) 0.8106(15) 0.4182(10) 0.101(4) Uiso 0.491(13) 1 d PD P 1
H94A H 0.2789 0.8259 0.4347 0.121 Uiso 0.491(13) 1 calc PR P 1
H94B H 0.3340 0.8529 0.3970 0.121 Uiso 0.491(13) 1 calc PR P 1
C95D C 0.321(3) 0.6820(19) 0.4341(10) 0.101(4) Uiso 0.491(13) 1 d PD P 1
H95A H 0.3218 0.6353 0.4234 0.121 Uiso 0.491(13) 1 calc PR P 1
H95B H 0.2672 0.6930 0.4499 0.121 Uiso 0.491(13) 1 calc PR P 1
C96D C 0.395(3) 0.6710(15) 0.4585(10) 0.101(4) Uiso 0.491(13) 1 d PD P 1
H96A H 0.3932 0.6278 0.4794 0.121 Uiso 0.491(13) 1 calc PR P 1
H96B H 0.4483 0.6594 0.4428 0.121 Uiso 0.491(13) 1 calc PR P 1
O47E O 0.4452(14) 0.7304(16) 0.4499(8) 0.101(4) Uiso 0.509(13) 1 d PD P 2
O48E O 0.2820(14) 0.7314(16) 0.4232(8) 0.101(4) Uiso 0.509(13) 1 d PD P 2
C93E C 0.4227(19) 0.6672(15) 0.4377(11) 0.101(4) Uiso 0.509(13) 1 d PD P 2
H93C H 0.4007 0.6360 0.4604 0.121 Uiso 0.509(13) 1 calc PR P 2
H93D H 0.4748 0.6359 0.4274 0.121 Uiso 0.509(13) 1 calc PR P 2
C94E C 0.3584(18) 0.6866(19) 0.4080(9) 0.101(4) Uiso 0.509(13) 1 d PD P 2
H94C H 0.3803 0.7156 0.3845 0.121 Uiso 0.509(13) 1 calc PR P 2
H94D H 0.3457 0.6400 0.4012 0.121 Uiso 0.509(13) 1 calc PR P 2
C95E C 0.308(2) 0.8006(14) 0.4294(10) 0.101(4) Uiso 0.509(13) 1 d PD P 2
H95C H 0.2575 0.8388 0.4355 0.121 Uiso 0.509(13) 1 calc PR P 2
H95D H 0.3381 0.8221 0.4060 0.121 Uiso 0.509(13) 1 calc PR P 2
C96E C 0.3666(19) 0.7792(19) 0.4626(9) 0.101(4) Uiso 0.509(13) 1 d PD P 2
H96C H 0.3797 0.8251 0.4701 0.121 Uiso 0.509(13) 1 calc PR P 2
H96D H 0.3391 0.7519 0.4852 0.121 Uiso 0.509(13) 1 calc PR P 2
O49D O 1.0434(6) 0.1544(5) 0.1379(2) 0.0291(13) Uiso 1 1 d D . .
O50D O 0.9189(5) 0.2758(5) 0.1581(2) 0.0291(13) Uiso 1 1 d D . .
C97D C 0.9808(9) 0.1978(7) 0.1117(4) 0.0291(13) Uiso 1 1 d D . .
H97A H 0.9309 0.1733 0.1141 0.035 Uiso 1 1 calc R . .
H97B H 1.0050 0.1981 0.0850 0.035 Uiso 1 1 calc R . .
C98D C 0.9523(9) 0.2768(7) 0.1191(3) 0.0291(13) Uiso 1 1 d D . .
H98A H 1.0010 0.3030 0.1150 0.035 Uiso 1 1 calc R . .
H98B H 0.9078 0.3044 0.1011 0.035 Uiso 1 1 calc R . .
C99D C 0.9907(8) 0.2422(6) 0.1820(3) 0.0291(13) Uiso 1 1 d D . .
H99A H 0.9750 0.2464 0.2094 0.035 Uiso 1 1 calc R . .
H99B H 1.0393 0.2675 0.1738 0.035 Uiso 1 1 calc R . .
C10A C 1.0142(8) 0.1578(6) 0.1762(3) 0.0291(13) Uiso 1 1 d D . .
H10E H 1.0592 0.1297 0.1938 0.035 Uiso 1 1 calc R . .
H10F H 0.9636 0.1344 0.1820 0.035 Uiso 1 1 calc R . .
O51D O 0.6549(17) 0.7557(15) 0.1106(7) 0.103(4) Uiso 0.543(14) 1 d PD Q 1
O52D O 0.7055(16) 0.7998(15) 0.1715(7) 0.103(4) Uiso 0.543(14) 1 d PD Q 1
C1E C 0.6027(17) 0.8145(17) 0.1299(9) 0.103(4) Uiso 0.543(14) 1 d PD Q 1
H1E1 H 0.5719 0.7930 0.1531 0.124 Uiso 0.543(14) 1 calc PR Q 1
H1E2 H 0.5612 0.8491 0.1125 0.124 Uiso 0.543(14) 1 calc PR Q 1
C2E C 0.669(2) 0.8543(14) 0.1405(9) 0.103(4) Uiso 0.543(14) 1 d PD Q 1
H2E1 H 0.7113 0.8623 0.1190 0.124 Uiso 0.543(14) 1 calc PR Q 1
H2E2 H 0.6430 0.9032 0.1490 0.124 Uiso 0.543(14) 1 calc PR Q 1
C3E C 0.753(2) 0.7300(17) 0.1607(10) 0.103(4) Uiso 0.543(14) 1 d PD Q 1
H3E1 H 0.7752 0.6946 0.1837 0.124 Uiso 0.543(14) 1 calc PR Q 1
H3E2 H 0.8010 0.7392 0.1426 0.124 Uiso 0.543(14) 1 calc PR Q 1
C4E C 0.691(2) 0.6977(14) 0.1415(9) 0.103(4) Uiso 0.543(14) 1 d PD Q 1
H4E1 H 0.7208 0.6517 0.1311 0.124 Uiso 0.543(14) 1 calc PR Q 1
H4E2 H 0.6452 0.6841 0.1603 0.124 Uiso 0.543(14) 1 calc PR Q 1
O51E O 0.714(2) 0.7894(18) 0.0907(7) 0.103(4) Uiso 0.457(14) 1 d PD Q 2
O52E O 0.7808(17) 0.7582(18) 0.1539(8) 0.103(4) Uiso 0.457(14) 1 d PD Q 2
C1F C 0.681(3) 0.8456(17) 0.1140(10) 0.103(4) Uiso 0.457(14) 1 d PD Q 2
H1F1 H 0.6196 0.8455 0.1204 0.124 Uiso 0.457(14) 1 calc PR Q 2
H1F2 H 0.6852 0.8959 0.0996 0.124 Uiso 0.457(14) 1 calc PR Q 2
C2F C 0.727(3) 0.8317(19) 0.1502(11) 0.103(4) Uiso 0.457(14) 1 d PD Q 2
H2F1 H 0.7625 0.8704 0.1495 0.124 Uiso 0.457(14) 1 calc PR Q 2
H2F2 H 0.6863 0.8353 0.1726 0.124 Uiso 0.457(14) 1 calc PR Q 2
C3F C 0.732(3) 0.7022(19) 0.1500(10) 0.103(4) Uiso 0.457(14) 1 d PD Q 2
H3F1 H 0.6814 0.7064 0.1678 0.124 Uiso 0.457(14) 1 calc PR Q 2
H3F2 H 0.7676 0.6508 0.1560 0.124 Uiso 0.457(14) 1 calc PR Q 2
C4F C 0.706(3) 0.7170(18) 0.1087(10) 0.103(4) Uiso 0.457(14) 1 d PD Q 2
H4F1 H 0.7418 0.6788 0.0943 0.124 Uiso 0.457(14) 1 calc PR Q 2
H4F2 H 0.6459 0.7120 0.1082 0.124 Uiso 0.457(14) 1 calc PR Q 2
O53D O 0.6987(9) 0.4357(8) 0.0882(3) 0.092(3) Uiso 1 1 d D . .
O54D O 0.6899(10) 0.4694(9) 0.1656(4) 0.092(3) Uiso 1 1 d D . .
C5E C 0.7431(13) 0.3846(10) 0.1182(5) 0.092(3) Uiso 1 1 d D . .
H5E1 H 0.8035 0.3898 0.1156 0.111 Uiso 1 1 calc R . .
H5E2 H 0.7419 0.3326 0.1142 0.111 Uiso 1 1 calc R . .
C6E C 0.7123(14) 0.3927(10) 0.1571(5) 0.092(3) Uiso 1 1 d D . .
H6E1 H 0.7566 0.3634 0.1748 0.111 Uiso 1 1 calc R . .
H6E2 H 0.6614 0.3696 0.1628 0.111 Uiso 1 1 calc R . .
C7E C 0.6309(12) 0.5093(12) 0.1371(5) 0.092(3) Uiso 1 1 d D . .
H7E1 H 0.6087 0.5616 0.1421 0.111 Uiso 1 1 calc R . .
H7E2 H 0.5824 0.4837 0.1376 0.111 Uiso 1 1 calc R . .
C8E C 0.6778(13) 0.5098(9) 0.0994(5) 0.092(3) Uiso 1 1 d D . .
H8E1 H 0.6427 0.5451 0.0796 0.111 Uiso 1 1 calc R . .
H8E2 H 0.7310 0.5283 0.1006 0.111 Uiso 1 1 calc R . .
O55D O 1.0209(12) 0.5853(11) 0.1379(6) 0.037(4) Uiso 0.505(13) 1 d P R 1
O56D O 0.9255(11) 0.4617(10) 0.1586(5) 0.037(4) Uiso 0.505(13) 1 d P R 1
C9E C 0.9805(18) 0.5754(17) 0.1739(8) 0.037(4) Uiso 0.505(13) 1 d P R 1
H9E1 H 0.9545 0.6263 0.1800 0.045 Uiso 0.505(13) 1 calc PR R 1
H9E2 H 1.0253 0.5530 0.1926 0.045 Uiso 0.505(13) 1 calc PR R 1
C10E C 0.910(2) 0.527(2) 0.1822(10) 0.037(4) Uiso 0.505(13) 1 d P R 1
H10G H 0.9081 0.5058 0.2100 0.045 Uiso 0.505(13) 1 calc PR R 1
H10H H 0.8537 0.5597 0.1762 0.045 Uiso 0.505(13) 1 calc PR R 1
C11E C 0.9413(18) 0.4898(17) 0.1200(8) 0.037(4) Uiso 0.505(13) 1 d P R 1
H11E H 0.8986 0.5353 0.1106 0.045 Uiso 0.505(13) 1 calc PR R 1
H11F H 0.9453 0.4512 0.1030 0.045 Uiso 0.505(13) 1 calc PR R 1
C12E C 1.0373(19) 0.5101(19) 0.1255(9) 0.037(4) Uiso 0.505(13) 1 d P R 1
H12E H 1.0692 0.4715 0.1451 0.045 Uiso 0.505(13) 1 calc PR R 1
H12F H 1.0715 0.5109 0.1008 0.045 Uiso 0.505(13) 1 calc PR R 1
O55E O 1.0598(16) 0.508(2) 0.1340(10) 0.119(8) Uiso 0.495(13) 1 d PD R 2
O56E O 0.8901(15) 0.5598(17) 0.1543(9) 0.119(8) Uiso 0.495(13) 1 d PD R 2
C9F C 1.017(2) 0.4610(17) 0.1616(10) 0.119(8) Uiso 0.495(13) 1 d PD R 2
H9F1 H 1.0569 0.4281 0.1802 0.143 Uiso 0.495(13) 1 calc PR R 2
H9F2 H 0.9894 0.4287 0.1487 0.143 Uiso 0.495(13) 1 calc PR R 2
C10F C 0.949(2) 0.515(2) 0.1821(8) 0.119(8) Uiso 0.495(13) 1 d PD R 2
H10I H 0.9189 0.4864 0.2028 0.143 Uiso 0.495(13) 1 calc PR R 2
H10J H 0.9772 0.5488 0.1938 0.143 Uiso 0.495(13) 1 calc PR R 2
C11F C 0.938(2) 0.6059(15) 0.1268(11) 0.119(8) Uiso 0.495(13) 1 d PD R 2
H11G H 0.9726 0.6323 0.1400 0.143 Uiso 0.495(13) 1 calc PR R 2
H11H H 0.9007 0.6433 0.1087 0.143 Uiso 0.495(13) 1 calc PR R 2
C12F C 0.995(2) 0.544(2) 0.1066(8) 0.119(8) Uiso 0.495(13) 1 d PD R 2
H12G H 0.9614 0.5078 0.1012 0.143 Uiso 0.495(13) 1 calc PR R 2
H12H H 1.0203 0.5665 0.0821 0.143 Uiso 0.495(13) 1 calc PR R 2
O57D O 0.9928(9) 0.9123(8) 0.1755(4) 0.034(3) Uiso 0.598(12) 1 d PD S 1
O58D O 0.9340(9) 0.8802(8) 0.1074(4) 0.034(3) Uiso 0.598(12) 1 d PD S 1
C13E C 1.0304(12) 0.8458(10) 0.1584(6) 0.034(3) Uiso 0.598(12) 1 d PD S 1
H13E H 1.0529 0.8038 0.1789 0.041 Uiso 0.598(12) 1 calc PR S 1
H13F H 1.0785 0.8564 0.1405 0.041 Uiso 0.598(12) 1 calc PR S 1
C14E C 0.9661(14) 0.8231(9) 0.1372(5) 0.034(3) Uiso 0.598(12) 1 d PD S 1
H14E H 0.9926 0.7767 0.1264 0.041 Uiso 0.598(12) 1 calc PR S 1
H14F H 0.9186 0.8116 0.1553 0.041 Uiso 0.598(12) 1 calc PR S 1
C15E C 0.8938(11) 0.9464(10) 0.1248(6) 0.034(3) Uiso 0.598(12) 1 d PD S 1
H15E H 0.8489 0.9337 0.1441 0.041 Uiso 0.598(12) 1 calc PR S 1
H15F H 0.8671 0.9874 0.1048 0.041 Uiso 0.598(12) 1 calc PR S 1
C16E C 0.9612(13) 0.9718(9) 0.1438(5) 0.034(3) Uiso 0.598(12) 1 d PD S 1
H16E H 1.0085 0.9805 0.1249 0.041 Uiso 0.598(12) 1 calc PR S 1
H16F H 0.9368 1.0196 0.1537 0.041 Uiso 0.598(12) 1 calc PR S 1
O57E O 1.0735(14) 0.8449(15) 0.1292(8) 0.070(6) Uiso 0.402(12) 1 d PD S 2
O58E O 0.9097(15) 0.9042(15) 0.1586(7) 0.070(6) Uiso 0.402(12) 1 d PD S 2
C13F C 1.0227(19) 0.7958(14) 0.1470(13) 0.070(6) Uiso 0.402(12) 1 d PD S 2
H13G H 1.0527 0.7656 0.1697 0.084 Uiso 0.402(12) 1 calc PR S 2
H13H H 1.0203 0.7603 0.1290 0.084 Uiso 0.402(12) 1 calc PR S 2
C14F C 0.9348(18) 0.8246(15) 0.1601(12) 0.070(6) Uiso 0.402(12) 1 d PD S 2
H14G H 0.8960 0.8081 0.1443 0.084 Uiso 0.402(12) 1 calc PR S 2
H14H H 0.9264 0.8004 0.1870 0.084 Uiso 0.402(12) 1 calc PR S 2
C15F C 0.9480(18) 0.9389(18) 0.1227(9) 0.070(6) Uiso 0.402(12) 1 d PD S 2
H15G H 0.9253 0.9940 0.1172 0.084 Uiso 0.402(12) 1 calc PR S 2
H15H H 0.9389 0.9153 0.1005 0.084 Uiso 0.402(12) 1 calc PR S 2
C16F C 1.0408(17) 0.9215(15) 0.1323(11) 0.070(6) Uiso 0.402(12) 1 d PD S 2
H16G H 1.0726 0.9544 0.1142 0.084 Uiso 0.402(12) 1 calc PR S 2
H16H H 1.0464 0.9305 0.1588 0.084 Uiso 0.402(12) 1 calc PR S 2
O59D O 0.7552(9) 0.1358(8) 0.0929(4) 0.0300(16) Uiso 0.629(7) 1 d PD T 1
O60D O 0.6550(8) 0.1414(8) 0.1622(3) 0.0300(16) Uiso 0.629(7) 1 d PD T 1
C17E C 0.6825(12) 0.1002(11) 0.0995(4) 0.0300(16) Uiso 0.629(7) 1 d PD T 1
H17E H 0.6908 0.0561 0.0858 0.036 Uiso 0.629(7) 1 calc PR T 1
H17F H 0.6300 0.1363 0.0907 0.036 Uiso 0.629(7) 1 calc PR T 1
C18E C 0.6767(13) 0.0753(9) 0.1435(4) 0.0300(16) Uiso 0.629(7) 1 d PD T 1
H18E H 0.6326 0.0442 0.1502 0.036 Uiso 0.629(7) 1 calc PR T 1
H18F H 0.7320 0.0443 0.1523 0.036 Uiso 0.629(7) 1 calc PR T 1
C19E C 0.7139(12) 0.1893(10) 0.1508(4) 0.0300(16) Uiso 0.629(7) 1 d PD T 1
H19E H 0.7693 0.1651 0.1622 0.036 Uiso 0.629(7) 1 calc PR T 1
H19F H 0.6931 0.2375 0.1609 0.036 Uiso 0.629(7) 1 calc PR T 1
C20E C 0.7268(13) 0.2057(9) 0.1079(4) 0.0300(16) Uiso 0.629(7) 1 d PD T 1
H20E H 0.6727 0.2334 0.0964 0.036 Uiso 0.629(7) 1 calc PR T 1
H20F H 0.7699 0.2378 0.1012 0.036 Uiso 0.629(7) 1 calc PR T 1
O59E O 0.7921(11) 0.1062(11) 0.1465(6) 0.0300(16) Uiso 0.371(7) 1 d PD T 2
O60E O 0.6104(12) 0.1558(13) 0.1423(7) 0.0300(16) Uiso 0.371(7) 1 d PD T 2
C17F C 0.7322(15) 0.0572(12) 0.1563(9) 0.0300(16) Uiso 0.371(7) 1 d PD T 2
H17G H 0.7139 0.0557 0.1839 0.036 Uiso 0.371(7) 1 calc PR T 2
H17H H 0.7598 0.0053 0.1522 0.036 Uiso 0.371(7) 1 calc PR T 2
C18F C 0.6556(16) 0.0854(14) 0.1317(10) 0.0300(16) Uiso 0.371(7) 1 d PD T 2
H18G H 0.6742 0.0927 0.1042 0.036 Uiso 0.371(7) 1 calc PR T 2
H18H H 0.6181 0.0481 0.1359 0.036 Uiso 0.371(7) 1 calc PR T 2
C19F C 0.6671(15) 0.2086(12) 0.1307(9) 0.0300(16) Uiso 0.371(7) 1 d PD T 2
H19G H 0.6393 0.2590 0.1370 0.036 Uiso 0.371(7) 1 calc PR T 2
H19H H 0.6790 0.2137 0.1025 0.036 Uiso 0.371(7) 1 calc PR T 2
C20F C 0.7496(15) 0.1806(13) 0.1513(10) 0.0300(16) Uiso 0.371(7) 1 d PD T 2
H20G H 0.7885 0.2156 0.1418 0.036 Uiso 0.371(7) 1 calc PR T 2
H20H H 0.7374 0.1822 0.1791 0.036 Uiso 0.371(7) 1 calc PR T 2
O2W O 0.8226(10) 0.0963(9) 0.0636(4) 0.0300(16) Uiso 0.50 1 d P U 2

loop_
_atom_site_aniso_label
_atom_site_aniso_U_11
_atom_site_aniso_U_22
_atom_site_aniso_U_33
_atom_site_aniso_U_23
_atom_site_aniso_U_13
_atom_site_aniso_U_12
S1 0.0206(15) 0.0064(12) 0.022(2) 0.0034(12) -0.0050(12) -0.0020(10)
S1' 0.0206(15) 0.0064(12) 0.022(2) 0.0034(12) -0.0050(12) -0.0020(10)
S2 0.0206(15) 0.0064(12) 0.022(2) 0.0034(12) -0.0050(12) -0.0020(10)
S2' 0.0206(15) 0.0064(12) 0.022(2) 0.0034(12) -0.0050(12) -0.0020(10)
S3 0.0206(15) 0.0064(12) 0.022(2) 0.0034(12) -0.0050(12) -0.0020(10)
S3' 0.0206(15) 0.0064(12) 0.022(2) 0.0034(12) -0.0050(12) -0.0020(10)
S4 0.0206(15) 0.0064(12) 0.022(2) 0.0034(12) -0.0050(12) -0.0020(10)
O10 0.024(5) 0.005(4) 0.027(6) 0.000(4) -0.003(4) -0.002(3)
O11 0.024(5) 0.005(4) 0.027(6) 0.000(4) -0.003(4) -0.002(3)
O12 0.024(5) 0.005(4) 0.027(6) 0.000(4) -0.003(4) -0.002(3)
S4' 0.0206(15) 0.0064(12) 0.022(2) 0.0034(12) -0.0050(12) -0.0020(10)
O10' 0.024(5) 0.005(4) 0.027(6) 0.000(4) -0.003(4) -0.002(3)
O11' 0.024(5) 0.005(4) 0.027(6) 0.000(4) -0.003(4) -0.002(3)
O12' 0.024(5) 0.005(4) 0.027(6) 0.000(4) -0.003(4) -0.002(3)
S5 0.0187(16) 0.0113(14) 0.019(2) -0.0038(13) -0.0010(10) -0.0006(10)
S5' 0.0187(16) 0.0113(14) 0.019(2) -0.0038(13) -0.0010(10) -0.0006(10)
S6 0.0187(16) 0.0113(14) 0.019(2) -0.0038(13) -0.0010(10) -0.0006(10)
S6' 0.0187(16) 0.0113(14) 0.019(2) -0.0038(13) -0.0010(10) -0.0006(10)
S7 0.0187(16) 0.0113(14) 0.019(2) -0.0038(13) -0.0010(10) -0.0006(10)
S7' 0.0187(16) 0.0113(14) 0.019(2) -0.0038(13) -0.0010(10) -0.0006(10)
S8 0.0187(16) 0.0113(14) 0.019(2) -0.0038(13) -0.0010(10) -0.0006(10)
S8' 0.0187(16) 0.0113(14) 0.019(2) -0.0038(13) -0.0010(10) -0.0006(10)
S9 0.020(2) 0.0137(9) 0.0221(17) -0.0015(9) 0.0031(7) -0.0033(8)
S9' 0.020(2) 0.0137(9) 0.0221(17) -0.0015(9) 0.0031(7) -0.0033(8)
S10 0.020(2) 0.0137(9) 0.0221(17) -0.0015(9) 0.0031(7) -0.0033(8)
S10' 0.020(2) 0.0137(9) 0.0221(17) -0.0015(9) 0.0031(7) -0.0033(8)
S11 0.020(2) 0.0137(9) 0.0221(17) -0.0015(9) 0.0031(7) -0.0033(8)
S11' 0.020(2) 0.0137(9) 0.0221(17) -0.0015(9) 0.0031(7) -0.0033(8)
S12 0.020(2) 0.0137(9) 0.0221(17) -0.0015(9) 0.0031(7) -0.0033(8)
S12' 0.020(2) 0.0137(9) 0.0221(17) -0.0015(9) 0.0031(7) -0.0033(8)
S13 0.0138(14) 0.0089(7) 0.0208(14) -0.0024(7) -0.0029(7) -0.0023(7)
S13' 0.0138(14) 0.0089(7) 0.0208(14) -0.0024(7) -0.0029(7) -0.0023(7)
S14 0.0138(14) 0.0089(7) 0.0208(14) -0.0024(7) -0.0029(7) -0.0023(7)
S14' 0.0138(14) 0.0089(7) 0.0208(14) -0.0024(7) -0.0029(7) -0.0023(7)
S15 0.0138(14) 0.0089(7) 0.0208(14) -0.0024(7) -0.0029(7) -0.0023(7)
S15' 0.0138(14) 0.0089(7) 0.0208(14) -0.0024(7) -0.0029(7) -0.0023(7)
S16 0.0138(14) 0.0089(7) 0.0208(14) -0.0024(7) -0.0029(7) -0.0023(7)
S16' 0.0138(14) 0.0089(7) 0.0208(14) -0.0024(7) -0.0029(7) -0.0023(7)
S17 0.0152(12) 0.0099(12) 0.016(2) -0.0020(13) -0.0025(11) -0.0062(9)
S17' 0.0152(12) 0.0099(12) 0.016(2) -0.0020(13) -0.0025(11) -0.0062(9)
S18 0.0152(12) 0.0099(12) 0.016(2) -0.0020(13) -0.0025(11) -0.0062(9)
S18' 0.0152(12) 0.0099(12) 0.016(2) -0.0020(13) -0.0025(11) -0.0062(9)
S19 0.0152(12) 0.0099(12) 0.016(2) -0.0020(13) -0.0025(11) -0.0062(9)
S19' 0.0152(12) 0.0099(12) 0.016(2) -0.0020(13) -0.0025(11) -0.0062(9)
S20 0.0152(12) 0.0099(12) 0.016(2) -0.0020(13) -0.0025(11) -0.0062(9)
S20' 0.0152(12) 0.0099(12) 0.016(2) -0.0020(13) -0.0025(11) -0.0062(9)
S21A 0.0164(16) 0.0126(13) 0.018(2) -0.0061(12) 0.0002(11) -0.0036(11)
S21B 0.0164(16) 0.0126(13) 0.018(2) -0.0061(12) 0.0002(11) -0.0036(11)
S21C 0.0164(16) 0.0126(13) 0.018(2) -0.0061(12) 0.0002(11) -0.0036(11)
S22A 0.0164(16) 0.0126(13) 0.018(2) -0.0061(12) 0.0002(11) -0.0036(11)
S22B 0.0164(16) 0.0126(13) 0.018(2) -0.0061(12) 0.0002(11) -0.0036(11)
S22C 0.0164(16) 0.0126(13) 0.018(2) -0.0061(12) 0.0002(11) -0.0036(11)
S23 0.0164(16) 0.0126(13) 0.018(2) -0.0061(12) 0.0002(11) -0.0036(11)
S23' 0.0164(16) 0.0126(13) 0.018(2) -0.0061(12) 0.0002(11) -0.0036(11)
S24 0.0164(16) 0.0126(13) 0.018(2) -0.0061(12) 0.0002(11) -0.0036(11)
S24' 0.0164(16) 0.0126(13) 0.018(2) -0.0061(12) 0.0002(11) -0.0036(11)

loop_
_atom_type_symbol
_atom_type_description
_atom_type_scat_dispersion_real
_atom_type_scat_dispersion_imag
_atom_type_scat_source
C C 0.0033 0.0016 'International Tables Vol C Tables 4.2.6.8 and 6.1.1.4'
H H 0.0000 0.0000 'International Tables Vol C Tables 4.2.6.8 and 6.1.1.4'
N N 0.0061 0.0033 'International Tables Vol C Tables 4.2.6.8 and 6.1.1.4'
O O 0.0106 0.0060 'International Tables Vol C Tables 4.2.6.8 and 6.1.1.4'
S S 0.1246 0.1234 'International Tables Vol C Tables 4.2.6.8 and 6.1.1.4'

loop_
_geom_angle_atom_site_label_1
_geom_angle_atom_site_label_2
_geom_angle_atom_site_label_3
_geom_angle
O2 S1 O3 109.9(8)
O2 S1 O1 112.2(9)
O3 S1 O1 112.9(9)
O2 S1 C1 99.9(8)
O3 S1 C1 117.9(8)
O1 S1 C1 103.2(8)
O2' S1' O1' 108.3(16)
O2' S1' O3' 115.6(17)
O1' S1' O3' 117.0(18)
O2' S1' C1 105.2(14)
O1' S1' C1 103.2(15)
O3' S1' C1 106.0(15)
O6 S2 O5 115.0(9)
O6 S2 O4 116.2(9)
O5 S2 O4 111.7(9)
O6 S2 C7 100.3(9)
O5 S2 C7 105.1(9)
O4 S2 C7 106.9(8)
O5' S2' O4' 115.3(14)
O5' S2' O6' 111.9(15)
O4' S2' O6' 112.3(15)
O5' S2' C7 101.0(15)
O4' S2' C7 103.4(14)
O6' S2' C7 112.1(18)
O7 S3 O9 109.5(9)
O7 S3 O8 112.0(9)
O9 S3 O8 109.8(9)
O7 S3 C13 107.3(9)
O9 S3 C13 109.6(9)
O8 S3 C13 108.7(8)
O7' S3' O8' 114.1(14)
O7' S3' O9' 106.5(14)
O8' S3' O9' 110.7(15)
O7' S3' C13 112.1(16)
O8' S3' C13 105.1(14)
O9' S3' C13 108.3(14)
O11 S4 O10 114.0(10)
O11 S4 O12 114.0(10)
O10 S4 O12 112.0(9)
O11 S4 C19 100.3(8)
O10 S4 C19 109.9(9)
O12 S4 C19 105.6(9)
O11' S4' O12' 116(2)
O11' S4' O10' 111.5(18)
O12' S4' O10' 111.7(19)
O11' S4' C19 102.5(14)
O12' S4' C19 108.3(16)
O10' S4' C19 106.2(14)
C2 C1 C6 120.0
C2 C1 S1 120.9(6)
C6 C1 S1 117.3(6)
C2 C1 S1' 124.8(7)
C6 C1 S1' 115.1(7)
S1 C1 S1' 14.9(4)
C3 C2 C1 120.0
C3 C2 H2 120.0
C1 C2 H2 120.0
C4 C3 C2 120.0
C4 C3 H3 120.0
C2 C3 H3 120.0
C3 C4 C5 120.0
C3 C4 C25 116.4(7)
C5 C4 C25 123.0(8)
C6 C5 C4 120.0
C6 C5 H5 120.0
C4 C5 H5 120.0
C5 C6 C1 120.0
C5 C6 H6 120.0
C1 C6 H6 120.0
C8 C7 C12 120.0
C8 C7 S2' 124.0(8)
C12 C7 S2' 116.0(8)
C8 C7 S2 116.9(6)
C12 C7 S2 122.3(6)
S2' C7 S2 10.6(5)
C9 C8 C7 120.0
C9 C8 H8 120.0
C7 C8 H8 120.0
C8 C9 C10 120.0
C8 C9 H9 120.0
C10 C9 H9 120.0
C11 C10 C9 120.0
C11 C10 C26 118.9(8)
C9 C10 C26 120.7(7)
C12 C11 C10 120.0
C12 C11 H11 120.0
C10 C11 H11 120.0
C11 C12 C7 120.0
C11 C12 H12 120.0
C7 C12 H12 120.0
C14 C13 C18 120.0
C14 C13 S3 116.7(6)
C18 C13 S3 122.1(6)
C14 C13 S3' 125.5(7)
C18 C13 S3' 114.1(7)
S3 C13 S3' 9.7(6)
C15 C14 C13 120.0
C15 C14 H14 120.0
C13 C14 H14 120.0
C14 C15 C16 120.0
C14 C15 H15 120.0
C16 C15 H15 120.0
C17 C16 C15 120.0
C17 C16 C29 120.0(7)
C15 C16 C29 119.0(7)
C16 C17 C18 120.0
C16 C17 H17 120.0
C18 C17 H17 120.0
C17 C18 C13 120.0
C17 C18 H18 120.0
C13 C18 H18 120.0
C20 C19 C24 120.0
C20 C19 S4' 122.3(7)
C24 C19 S4' 117.3(7)
C20 C19 S4 118.6(6)
C24 C19 S4 120.9(6)
S4' C19 S4 13.8(4)
C21 C20 C19 120.0
C21 C20 H20 120.0
C19 C20 H20 120.0
C20 C21 C22 120.0
C20 C21 H21 120.0
C22 C21 H21 120.0
C23 C22 C21 120.0
C23 C22 C28 122.0(7)
C21 C22 C28 117.9(7)
C24 C23 C22 120.0
C24 C23 H23 120.0
C22 C23 H23 120.0
C23 C24 C19 120.0
C23 C24 H24 120.0
C19 C24 H24 120.0
C26 C25 C30 120.0
C26 C25 C4 123.3(7)
C30 C25 C4 116.6(7)
C27 C26 C25 120.0
C27 C26 C10 117.8(7)
C25 C26 C10 121.9(7)
C26 C27 C28 120.0
C26 C27 H27 120.0
C28 C27 H27 120.0
C29 C28 C27 120.0
C29 C28 C22 124.4(7)
C27 C28 C22 115.4(7)
C30 C29 C28 120.0
C30 C29 C16 117.7(6)
C28 C29 C16 122.0(7)
C29 C30 C25 120.0
C29 C30 H30 120.0
C25 C30 H30 120.0
O13 S5 O14 112.2(9)
O13 S5 O15 111.6(9)
O14 S5 O15 111.6(9)
O13 S5 C31 102.2(8)
O14 S5 C31 105.0(10)
O15 S5 C31 113.8(8)
O13' S5' O14' 109.3(15)
O13' S5' O15' 114.6(15)
O14' S5' O15' 108.3(16)
O13' S5' C31 104.9(15)
O14' S5' C31 110.1(19)
O15' S5' C31 109.5(15)
O18 S6 O16 116.8(9)
O18 S6 O17 111.7(9)
O16 S6 O17 111.7(9)
O18 S6 C37 108.0(8)
O16 S6 C37 102.2(9)
O17 S6 C37 105.3(8)
O17' S6' O18' 116.5(14)
O17' S6' O16' 111.4(15)
O18' S6' O16' 117.2(16)
O17' S6' C37 101.7(14)
O18' S6' C37 100.9(14)
O16' S6' C37 106.8(18)
O19 S7 O20 109.2(10)
O19 S7 O21 112.3(10)
O20 S7 O21 110.7(9)
O19 S7 C43 107.8(13)
O20 S7 C43 107.8(11)
O21 S7 C43 108.8(8)
O19' S7' O20' 110.6(19)
O19' S7' O21' 109.9(18)
O20' S7' O21' 110.9(17)
O19' S7' C43 110(3)
O20' S7' C43 112(2)
O21' S7' C43 103.5(17)
O24 S8 O22 116.8(9)
O24 S8 O23 109.8(8)
O22 S8 O23 112.9(9)
O24 S8 C49 99.5(7)
O22 S8 C49 107.8(8)
O23 S8 C49 108.9(8)
O23' S8' O22' 112.8(15)
O23' S8' O24' 112.6(16)
O22' S8' O24' 112.6(15)
O23' S8' C49 107.8(16)
O22' S8' C49 113.6(16)
O24' S8' C49 96.2(15)
C32 C31 C36 120.0
C32 C31 S5' 119.3(7)
C36 C31 S5' 120.7(7)
C32 C31 S5 120.5(6)
C36 C31 S5 118.2(6)
S5' C31 S5 10.9(4)
C31 C32 C33 120.0
C31 C32 H32 120.0
C33 C32 H32 120.0
C34 C33 C32 120.0
C34 C33 H33 120.0
C32 C33 H33 120.0
C33 C34 C35 120.0
C33 C34 C55 119.4(7)
C35 C34 C55 120.5(7)
C36 C35 C34 120.0
C36 C35 H35 120.0
C34 C35 H35 120.0
C35 C36 C31 120.0
C35 C36 H36 120.0
C31 C36 H36 120.0
C38 C37 C42 120.0
C38 C37 S6 119.9(5)
C42 C37 S6 119.1(5)
C38 C37 S6' 123.8(7)
C42 C37 S6' 116.2(7)
S6 C37 S6' 11.4(5)
C37 C38 C39 120.0
C37 C38 H38 120.0
C39 C38 H38 120.0
C40 C39 C38 120.0
C40 C39 H39 120.0
C38 C39 H39 120.0
C39 C40 C41 120.0
C39 C40 C56 121.9(7)
C41 C40 C56 117.4(7)
C42 C41 C40 120.0
C42 C41 H41 120.0
C40 C41 H41 120.0
C41 C42 C37 120.0
C41 C42 H42 120.0
C37 C42 H42 120.0
C44 C43 C48 120.0
C44 C43 S7' 122.1(10)
C48 C43 S7' 116.8(10)
C44 C43 S7 119.6(7)
C48 C43 S7 119.9(6)
S7' C43 S7 4.5(10)
C45 C44 C43 120.0
C45 C44 H44 120.0
C43 C44 H44 120.0
C44 C45 C46 120.0
C44 C45 H45 120.0
C46 C45 H45 120.0
C47 C46 C45 120.0
C47 C46 C59 120.0(7)
C45 C46 C59 119.5(7)
C48 C47 C46 120.0
C48 C47 H47 120.0
C46 C47 H47 120.0
C47 C48 C43 120.0
C47 C48 H48 120.0
C43 C48 H48 120.0
C50 C49 C54 120.0
C50 C49 S8 122.5(6)
C54 C49 S8 117.5(6)
C50 C49 S8' 119.3(7)
C54 C49 S8' 119.4(7)
S8 C49 S8' 12.4(4)
C51 C50 C49 120.0
C51 C50 H50 120.0
C49 C50 H50 120.0
C50 C51 C52 120.0
C50 C51 H51 120.0
C52 C51 H51 120.0
C53 C52 C51 120.0
C53 C52 C58 122.8(7)
C51 C52 C58 116.4(7)
C52 C53 C54 120.0
C52 C53 H53 120.0
C54 C53 H53 120.0
C53 C54 C49 120.0
C53 C54 H54 120.0
C49 C54 H54 120.0
C56 C55 C60 120.0
C56 C55 C34 122.8(7)
C60 C55 C34 117.2(7)
C55 C56 C57 120.0
C55 C56 C40 125.0(6)
C57 C56 C40 114.7(6)
C56 C57 C58 120.0
C56 C57 H57 120.0
C58 C57 H57 120.0
C59 C58 C57 120.0
C59 C58 C52 122.8(7)
C57 C58 C52 116.5(7)
C60 C59 C58 120.0
C60 C59 C46 118.2(7)
C58 C59 C46 121.5(7)
C59 C60 C55 120.0
C59 C60 H60 120.0
C55 C60 H60 120.0
O26 S9 O27 115.3(9)
O26 S9 O25 108.3(9)
O27 S9 O25 112.7(9)
O26 S9 C61 103.3(8)
O27 S9 C61 105.3(9)
O25 S9 C61 111.6(8)
O26' S9' O27' 108.7(15)
O26' S9' O25' 112.3(14)
O27' S9' O25' 114.7(16)
O26' S9' C61 106.8(14)
O27' S9' C61 106.1(18)
O25' S9' C61 107.7(14)
O29 S10 O30 113.4(10)
O29 S10 O28 112.5(11)
O30 S10 O28 114.1(9)
O29 S10 C70 102.7(13)
O30 S10 C70 106.1(7)
O28 S10 C70 107.0(7)
O28' S10' O29' 113.1(17)
O28' S10' O30' 120.5(14)
O29' S10' O30' 109.9(16)
O28' S10' C70 111.8(14)
O29' S10' C70 105(2)
O30' S10' C70 94.2(13)
O31 S11 O32 109.3(9)
O31 S11 O33 114.3(9)
O32 S11 O33 111.2(9)
O31 S11 C73 108.6(8)
O32 S11 C73 108.0(9)
O33 S11 C73 105.2(8)
O32' S11' O31' 110.2(14)
O32' S11' O33' 109.8(13)
O31' S11' O33' 111.2(13)
O32' S11' C73' 111.7(16)
O31' S11' C73' 101.7(16)
O33' S11' C73' 112.1(15)
O35 S12 O36 113.2(11)
O35 S12 O34 112.9(11)
O36 S12 O34 113.1(11)
O35 S12 C79 107.6(12)
O36 S12 C79 100.9(9)
O34 S12 C79 108.2(9)
O34' S12' O35' 110(3)
O34' S12' O36' 127(3)
O35' S12' O36' 103(2)
O34' S12' C79 105(2)
O35' S12' C79 110(2)
O36' S12' C79 100.5(17)
C62 C61 C66 120.0
C62 C61 S9' 123.5(7)
C66 C61 S9' 116.5(7)
C62 C61 S9 118.4(6)
C66 C61 S9 120.0(6)
S9' C61 S9 11.4(5)
C63 C62 C61 120.0
C63 C62 H62 120.0
C61 C62 H62 120.0
C64 C63 C62 120.0
C64 C63 H63 120.0
C62 C63 H63 120.0
C63 C64 C65 120.0
C63 C64 C85 116.2(7)
C65 C64 C85 122.7(7)
C64 C65 C66 120.0
C64 C65 H65 120.0
C66 C65 H65 120.0
C65 C66 C61 120.0
C65 C66 H66 120.0
C61 C66 H66 120.0
C68 C67 C72 120.0
C68 C67 C86 121.6(7)
C72 C67 C86 117.8(7)
C67 C68 C69 120.0
C67 C68 H68 120.0
C69 C68 H68 120.0
C68 C69 C70 120.0
C68 C69 H69 120.0
C70 C69 H69 120.0
C71 C70 C69 120.0
C71 C70 S10 120.3(6)
C69 C70 S10 118.5(6)
C71 C70 S10' 117.7(7)
C69 C70 S10' 122.1(7)
S10 C70 S10' 16.3(4)
C70 C71 C72 120.0
C70 C71 H71 120.0
C72 C71 H71 120.0
C71 C72 C67 120.0
C71 C72 H72 120.0
C67 C72 H72 120.0
C74 C73 C78 120.0
C74 C73 S11 119.2(8)
C78 C73 S11 119.7(9)
C75 C74 C73 120.0
C75 C74 H74 120.0
C73 C74 H74 120.0
C74 C75 C76 120.0
C74 C75 H75 120.0
C76 C75 H75 120.0
C75 C76 C77 120.0
C75 C76 C89 118.8(10)
C77 C76 C89 120.6(10)
C78 C77 C76 120.0
C78 C77 H77 120.0
C76 C77 H77 120.0
C77 C78 C73 120.0
C77 C78 H78 120.0
C73 C78 H78 120.0
C74' C73' C78' 120.0
C74' C73' S11' 123.0(16)
C78' C73' S11' 116.0(16)
C73' C74' C75' 120.0
C73' C74' H74' 120.0
C75' C74' H74' 120.0
C76' C75' C74' 120.0
C76' C75' H75' 120.0
C74' C75' H75' 120.0
C75' C76' C77' 120.0
C75' C76' C89 120.1(19)
C77' C76' C89 117.3(19)
C78' C77' C76' 120.0
C78' C77' H77' 120.0
C76' C77' H77' 120.0
C77' C78' C73' 120.0
C77' C78' H78' 120.0
C73' C78' H78' 120.0
C80 C79 C84 120.0
C80 C79 S12 118.8(6)
C84 C79 S12 121.2(6)
C80 C79 S12' 118.0(9)
C84 C79 S12' 121.3(9)
S12 C79 S12' 8.1(6)
C79 C80 C81 120.0
C79 C80 H80 120.0
C81 C80 H80 120.0
C82 C81 C80 120.0
C82 C81 H81 120.0
C80 C81 H81 120.0
C81 C82 C83 120.0
C81 C82 C88 122.3(7)
C83 C82 C88 117.4(7)
C84 C83 C82 120.0
C84 C83 H83 120.0
C82 C83 H83 120.0
C83 C84 C79 120.0
C83 C84 H84 120.0
C79 C84 H84 120.0
C86 C85 C90 120.0
C86 C85 C64 121.6(5)
C90 C85 C64 118.4(5)
C87 C86 C85 120.0
C87 C86 C67 115.6(5)
C85 C86 C67 123.8(5)
C86 C87 C88 120.0
C86 C87 H87 120.0
C88 C87 H87 120.0
C89 C88 C87 120.0
C89 C88 C82 124.4(5)
C87 C88 C82 115.1(5)
C88 C89 C90 120.0
C88 C89 C76' 114.7(12)
C90 C89 C76' 125.3(12)
C88 C89 C76 123.4(7)
C90 C89 C76 116.0(6)
C76' C89 C76 10.5(13)
C89 C90 C85 120.0
C89 C90 H90 120.0
C85 C90 H90 120.0
O38 S13 O37 114.4(9)
O38 S13 O39 110.5(9)
O37 S13 O39 114.0(9)
O38 S13 C91 103.1(9)
O37 S13 C91 108.1(9)
O39 S13 C91 105.7(9)
O37' S13' O38' 107.0(15)
O37' S13' O39' 110.8(16)
O38' S13' O39' 109.2(15)
O37' S13' C91 109.2(16)
O38' S13' C91 115.1(15)
O39' S13' C91 105.7(16)
O41 S14 O42 112.3(9)
O41 S14 O40 111.6(9)
O42 S14 O40 112.0(9)
O41 S14 C97 106.2(9)
O42 S14 C97 111.6(8)
O40 S14 C97 102.7(10)
O41' S14' O40' 113.0(17)
O41' S14' O42' 112.5(16)
O40' S14' O42' 109.4(16)
O41' S14' C97 106.5(16)
O40' S14' C97 109(2)
O42' S14' C97 105.9(16)
O43 S15 O45 112.0(9)
O43 S15 O44 113.5(9)
O45 S15 O44 111.2(9)
O43 S15 C103 103.1(7)
O45 S15 C103 106.7(9)
O44 S15 C103 109.7(9)
O43' S15' O45' 117.1(17)
O43' S15' O44' 113.0(16)
O45' S15' O44' 111.9(15)
O43' S15' C103 104.1(15)
O45' S15' C103 106.0(17)
O44' S15' C103 103.1(17)
O46 S16 O48 116.8(8)
O46 S16 O47 113.7(9)
O48 S16 O47 110.3(8)
O46 S16 C109 105.7(8)
O48 S16 C109 102.4(8)
O47 S16 C109 106.7(8)
O46' S16' O47' 113.5(14)
O46' S16' O48' 112.1(14)
O47' S16' O48' 113.1(14)
O46' S16' C109 108.5(14)
O47' S16' C109 107.0(14)
O48' S16' C109 101.8(14)
C92 C91 C96 120.0
C92 C91 S13 122.5(6)
C96 C91 S13 115.3(6)
C92 C91 S13' 115.7(7)
C96 C91 S13' 123.2(7)
S13 C91 S13' 8.7(5)
C91 C92 C93 120.0
C91 C92 H92 120.0
C93 C92 H92 120.0
C94 C93 C92 120.0
C94 C93 H93 120.0
C92 C93 H93 120.0
C93 C94 C95 120.0
C93 C94 C115 118.3(7)
C95 C94 C115 121.5(7)
C94 C95 C96 120.0
C94 C95 H95 120.0
C96 C95 H95 120.0
C95 C96 C91 120.0
C95 C96 H96 120.0
C91 C96 H96 120.0
C98 C97 C102 120.0
C98 C97 S14 119.4(6)
C102 C97 S14 120.5(6)
C98 C97 S14' 118.1(8)
C102 C97 S14' 121.8(8)
S14 C97 S14' 5.7(7)
C97 C98 C99 120.0
C97 C98 H98 120.0
C99 C98 H98 120.0
C100 C99 C98 120.0
C100 C99 H99 120.0
C98 C99 H99 120.0
C99 C100 C101 120.0
C99 C100 C116 116.4(6)
C101 C100 C116 123.6(6)
C100 C101 C102 120.0
C100 C101 H101 120.0
C102 C101 H101 120.0
C101 C102 C97 120.0
C101 C102 H102 120.0
C97 C102 H102 120.0
C104 C103 C108 120.0
C104 C103 S15 121.4(6)
C108 C103 S15 118.4(6)
C104 C103 S15' 118.4(7)
C108 C103 S15' 121.6(7)
S15 C103 S15' 8.3(6)
C105 C104 C103 120.0
C105 C104 H104 120.0
C103 C104 H104 120.0
C106 C105 C104 120.0
C106 C105 H105 120.0
C104 C105 H105 120.0
C107 C106 C105 120.0
C107 C106 C119 121.0(6)
C105 C106 C119 118.9(6)
C106 C107 C108 120.0
C106 C107 H107 120.0
C108 C107 H107 120.0
C107 C108 C103 120.0
C107 C108 H108 120.0
C103 C108 H108 120.0
C110 C109 C114 120.0
C110 C109 S16' 114.3(7)
C114 C109 S16' 125.7(7)
C110 C109 S16 118.3(5)
C114 C109 S16 120.6(5)
S16' C109 S16 11.6(4)
C109 C110 C111 120.0
C109 C110 H110 120.0
C111 C110 H110 120.0
C112 C111 C110 120.0
C112 C111 H111 120.0
C110 C111 H111 120.0
C113 C112 C111 120.0
C113 C112 C118 119.5(6)
C111 C112 C118 119.3(6)
C114 C113 C112 120.0
C114 C113 H113 120.0
C112 C113 H113 120.0
C113 C114 C109 120.0
C113 C114 H114 120.0
C109 C114 H114 120.0
C116 C115 C120 120.0
C116 C115 C94 125.7(5)
C120 C115 C94 114.0(5)
C115 C116 C117 120.0
C115 C116 C100 122.3(5)
C117 C116 C100 117.7(5)
C118 C117 C116 120.0
C118 C117 H117 120.0
C116 C117 H117 120.0
C119 C118 C117 120.0
C119 C118 C112 123.3(5)
C117 C118 C112 116.6(5)
C120 C119 C118 120.0
C120 C119 C106 115.9(5)
C118 C119 C106 124.1(5)
C119 C120 C115 120.0
C119 C120 H120 120.0
C115 C120 H120 120.0
O50 S17 O49 114.6(9)
O50 S17 O51 113.8(9)
O49 S17 O51 109.7(9)
O50 S17 C121 105.1(9)
O49 S17 C121 107.2(10)
O51 S17 C121 105.7(8)
O49' S17' O50' 110.2(15)
O49' S17' O51' 114.9(16)
O50' S17' O51' 109.2(15)
O49' S17' C121 106.6(17)
O50' S17' C121 110.0(16)
O51' S17' C121 105.9(13)
O54 S18 O53 112.2(8)
O54 S18 O52 112.2(8)
O53 S18 O52 111.0(7)
O54 S18 C127 106.7(8)
O53 S18 C127 104.2(7)
O52 S18 C127 110.2(7)
O53' S18' O52' 112.8(13)
O53' S18' O54' 109.1(13)
O52' S18' O54' 112.7(13)
O53' S18' C127 112.5(12)
O52' S18' C127 103.6(12)
O54' S18' C127 105.8(13)
O55 S19 O56 111.4(9)
O55 S19 O57 116.4(9)
O56 S19 O57 111.1(9)
O55 S19 C133 105.5(7)
O56 S19 C133 108.1(9)
O57 S19 C133 103.6(7)
O55' S19' O56' 110.6(14)
O55' S19' O57' 113.2(13)
O56' S19' O57' 112.2(14)
O55' S19' C133 104.7(12)
O56' S19' C133 110.0(14)
O57' S19' C133 105.7(12)
O58 S20 O59 113.9(9)
O58 S20 O60 113.5(9)
O59 S20 O60 109.7(9)
O58 S20 C139 108.5(9)
O59 S20 C139 104.5(8)
O60 S20 C139 106.2(8)
O58' S20' O59' 116.0(15)
O58' S20' O60' 114.1(14)
O59' S20' O60' 109.3(14)
O58' S20' C139 102.1(15)
O59' S20' C139 105.4(15)
O60' S20' C139 109.1(14)
C122 C121 C126 120.0
C122 C121 S17 123.5(6)
C126 C121 S17 114.9(6)
C122 C121 S17' 117.9(7)
C126 C121 S17' 121.5(7)
S17 C121 S17' 8.1(6)
C123 C122 C121 120.0
C123 C122 H122 120.0
C121 C122 H122 120.0
C122 C123 C124 120.0
C122 C123 H123 120.0
C124 C123 H123 120.0
C125 C124 C123 120.0
C125 C124 C145 118.8(7)
C123 C124 C145 120.9(7)
C124 C125 C126 120.0
C124 C125 H125 120.0
C126 C125 H125 120.0
C125 C126 C121 120.0
C125 C126 H126 120.0
C121 C126 H126 120.0
C128 C127 C132 120.0
C128 C127 S18 117.5(5)
C132 C127 S18 121.4(5)
C128 C127 S18' 121.1(6)
C132 C127 S18' 118.7(6)
S18 C127 S18' 15.6(3)
C127 C128 C129 120.0
C127 C128 H128 120.0
C129 C128 H128 120.0
C130 C129 C128 120.0
C130 C129 H129 120.0
C128 C129 H129 120.0
C131 C130 C129 120.0
C131 C130 C146 121.4(7)
C129 C130 C146 118.6(7)
C130 C131 C132 120.0
C130 C131 H131 120.0
C132 C131 H131 120.0
C131 C132 C127 120.0
C131 C132 H132 120.0
C127 C132 H132 120.0
C134 C133 C138 120.0
C134 C133 S19 118.9(6)
C138 C133 S19 120.7(6)
C134 C133 S19' 119.9(6)
C138 C133 S19' 119.8(6)
S19 C133 S19' 12.3(5)
C133 C134 C135 120.0
C133 C134 H134 120.0
C135 C134 H134 120.0
C136 C135 C134 120.0
C136 C135 H135 120.0
C134 C135 H135 120.0
C135 C136 C137 120.0
C135 C136 C149 121.4(7)
C137 C136 C149 118.2(7)
C138 C137 C136 120.0
C138 C137 H137 120.0
C136 C137 H137 120.0
C137 C138 C133 120.0
C137 C138 H138 120.0
C133 C138 H138 120.0
C140 C139 C144 120.0
C140 C139 S20' 116.4(7)
C144 C139 S20' 122.6(7)
C140 C139 S20 125.4(5)
C144 C139 S20 114.3(5)
S20' C139 S20 10.3(5)
C141 C140 C139 120.0
C141 C140 H140 120.0
C139 C140 H140 120.0
C142 C141 C140 120.0
C142 C141 H141 120.0
C140 C141 H141 120.0
C143 C142 C141 120.0
C143 C142 C148 117.4(7)
C141 C142 C148 122.3(7)
C142 C143 C144 120.0
C142 C143 H143 120.0
C144 C143 H143 120.0
C143 C144 C139 120.0
C143 C144 H144 120.0
C139 C144 H144 120.0
C146 C145 C150 120.0
C146 C145 C124 123.4(7)
C150 C145 C124 116.3(7)
C147 C146 C145 120.0
C147 C146 C130 116.5(7)
C145 C146 C130 123.4(6)
C148 C147 C146 120.0
C148 C147 H147 120.0
C146 C147 H147 120.0
C147 C148 C149 120.0
C147 C148 C142 117.7(7)
C149 C148 C142 122.2(7)
C148 C149 C150 120.0
C148 C149 C136 125.7(7)
C150 C149 C136 114.2(7)
C149 C150 C145 120.0
C149 C150 H150 120.0
C145 C150 H150 120.0
O61A S21A O62A 112.8(14)
O61A S21A O63A 108.8(12)
O62A S21A O63A 111.3(15)
O61A S21A C151 104.2(14)
O62A S21A C151 109.7(16)
O63A S21A C151 109.8(14)
O61B S21B O62B 112.4(16)
O61B S21B O63B 113.2(14)
O62B S21B O63B 112.5(16)
O61B S21B C151 105.6(16)
O62B S21B C151 110.8(18)
O63B S21B C151 101.7(16)
O61C S21C O62C 109.9(18)
O61C S21C O63C 112.0(19)
O62C S21C O63C 110.3(18)
O61C S21C C151 108(2)
O62C S21C C151 114(2)
O63C S21C C151 102(2)
O64A S22A O65A 114.4(8)
O64A S22A O66A 113.5(8)
O65A S22A O66A 109.3(8)
O64A S22A C157 103.8(7)
O65A S22A C157 111.3(7)
O66A S22A C157 104.0(7)
O65B S22B O64B 117.3(17)
O65B S22B O66B 111.0(15)
O64B S22B O66B 110.9(16)
O65B S22B C157 100.0(17)
O64B S22B C157 102.4(18)
O66B S22B C157 114.8(17)
O65C S22C O64C 110(2)
O65C S22C O66C 110(2)
O64C S22C O66C 111(2)
O65C S22C C157 106(3)
O64C S22C C157 108(4)
O66C S22C C157 113(3)
O67 S23 O68 112.0(8)
O67 S23 O69 115.6(9)
O68 S23 O69 111.9(8)
O67 S23 C163 108.9(8)
O68 S23 C163 107.5(7)
O69 S23 C163 99.9(7)
O67' S23' O68' 113.1(13)
O67' S23' O69' 114.2(14)
O68' S23' O69' 114.5(13)
O67' S23' C163 102.5(15)
O68' S23' C163 100.1(12)
O69' S23' C163 110.7(12)
O71 S24 O70 112.1(11)
O71 S24 O72 111.7(10)
O70 S24 O72 109.7(10)
O71 S24 C169 105.1(9)
O70 S24 C169 109.1(9)
O72 S24 C169 109.1(9)
O71' S24' O72' 123(2)
O71' S24' O70' 117(2)
O72' S24' O70' 109(2)
O71' S24' C169 105.6(15)
O72' S24' C169 94.6(16)
O70' S24' C169 102.0(17)
C152 C151 C156 120.0
C152 C151 S21A 121.2(8)
C156 C151 S21A 118.6(8)
C152 C151 S21B 117.8(8)
C156 C151 S21B 122.1(8)
S21A C151 S21B 3.9(11)
C152 C151 S21C 127.9(8)
C156 C151 S21C 106.9(9)
S21A C151 S21C 20.7(8)
S21B C151 S21C 23.8(10)
C153 C152 C151 120.0
C153 C152 H152 120.0
C151 C152 H152 120.0
C152 C153 C154 120.0
C152 C153 H153 120.0
C154 C153 H153 120.0
C155 C154 C153 120.0
C155 C154 C175 120.8(7)
C153 C154 C175 119.1(7)
C156 C155 C154 120.0
C156 C155 H155 120.0
C154 C155 H155 120.0
C155 C156 C151 120.0
C155 C156 H156 120.0
C151 C156 H156 120.0
C158 C157 C162 120.0
C158 C157 S22B 120.4(7)
C162 C157 S22B 119.6(8)
C158 C157 S22C 118.8(12)
C162 C157 S22C 118.0(12)
S22B C157 S22C 16.4(13)
C158 C157 S22A 116.3(5)
C162 C157 S22A 122.5(5)
S22B C157 S22A 13.0(8)
S22C C157 S22A 29.1(12)
C159 C158 C157 120.0
C159 C158 H158 120.0
C157 C158 H158 120.0
C160 C159 C158 120.0
C160 C159 H159 120.0
C158 C159 H159 120.0
C159 C160 C161 120.0
C159 C160 C176 118.8(6)
C161 C160 C176 120.8(6)
C162 C161 C160 120.0
C162 C161 H161 120.0
C160 C161 H161 120.0
C161 C162 C157 120.0
C161 C162 H162 120.0
C157 C162 H162 120.0
C164 C163 C168 120.0
C164 C163 S23' 126.2(6)
C168 C163 S23' 113.5(6)
C164 C163 S23 116.7(5)
C168 C163 S23 122.6(5)
S23' C163 S23 16.9(3)
C165 C164 C163 120.0
C165 C164 H164 120.0
C163 C164 H164 120.0
C164 C165 C166 120.0
C164 C165 H165 120.0
C166 C165 H165 120.0
C167 C166 C165 120.0
C167 C166 C179 117.6(7)
C165 C166 C179 122.1(7)
C166 C167 C168 120.0
C166 C167 H167 120.0
C168 C167 H167 120.0
C167 C168 C163 120.0
C167 C168 H168 120.0
C163 C168 H168 120.0
C170 C169 C174 120.0
C170 C169 S24 118.7(5)
C174 C169 S24 120.3(6)
C170 C169 S24' 125.3(7)
C174 C169 S24' 114.7(7)
S24 C169 S24' 10.3(5)
C171 C170 C169 120.0
C171 C170 H170 120.0
C169 C170 H170 120.0
C172 C171 C170 120.0
C172 C171 H171 120.0
C170 C171 H171 120.0
C173 C172 C171 120.0
C173 C172 C178 118.3(6)
C171 C172 C178 120.9(6)
C172 C173 C174 120.0
C172 C173 H173 120.0
C174 C173 H173 120.0
C173 C174 C169 120.0
C173 C174 H174 120.0
C169 C174 H174 120.0
C176 C175 C180 120.0
C176 C175 C154 123.5(7)
C180 C175 C154 116.1(7)
C175 C176 C177 120.0
C175 C176 C160 123.2(6)
C177 C176 C160 116.7(6)
C178 C177 C176 120.0
C178 C177 H177 120.0
C176 C177 H177 120.0
C177 C178 C179 120.0
C177 C178 C172 115.0(6)
C179 C178 C172 125.0(6)
C180 C179 C178 120.0
C180 C179 C166 118.7(6)
C178 C179 C166 121.2(6)
C179 C180 C175 120.0
C179 C180 H180 120.0
C175 C180 H180 120.0
N3G C1G N2G 120.7(8)
N3G C1G N1G 119.4(8)
N2G C1G N1G 119.9(8)
C1G N1G H1G1 120.0
C1G N1G H1G2 120.0
H1G1 N1G H1G2 120.0
C1G N2G H2G1 120.0
C1G N2G H2G2 120.0
H2G1 N2G H2G2 120.0
C1G N3G H3G1 120.0
C1G N3G H3G2 120.0
H3G1 N3G H3G2 120.0
N5G C2G N4G 121.6(11)
N5G C2G N6G 116.8(11)
N4G C2G N6G 121.6(11)
C2G N4G H4G1 120.0
C2G N4G H4G2 120.0
H4G1 N4G H4G2 120.0
C2G N5G H5G1 120.0
C2G N5G H5G2 120.0
H5G1 N5G H5G2 120.0
C2G N6G H6G1 120.0
C2G N6G H6G2 120.0
H6G1 N6G H6G2 120.0
N7G C3G N9G 119.4(14)
N7G C3G N8G 119.2(14)
N9G C3G N8G 121.4(14)
C3G N7G H7G1 120.0
C3G N7G H7G2 120.0
H7G1 N7G H7G2 120.0
C3G N8G H8G1 120.0
C3G N8G H8G2 120.0
H8G1 N8G H8G2 120.0
C3G N9G H9G1 120.0
C3G N9G H9G2 120.0
H9G1 N9G H9G2 120.0
N12G C4G N11G 118.0(12)
N12G C4G N10G 119.7(12)
N11G C4G N10G 122.3(12)
C4G N10G H10A 120.0
C4G N10G H10B 120.0
H10A N10G H10B 120.0
C4G N11G H11A 120.0
C4G N11G H11B 120.0
H11A N11G H11B 120.0
C4G N12G H12A 120.0
C4G N12G H12B 120.0
H12A N12G H12B 120.0
N15G C5G N14G 120.4(13)
N15G C5G N13G 118.4(13)
N14G C5G N13G 121.2(13)
C5G N13G H13A 119.9
C5G N13G H13B 120.1
H13A N13G H13B 120.0
C5G N14G H14A 120.0
C5G N14G H14B 120.0
H14A N14G H14B 120.0
C5G N15G H15A 120.0
C5G N15G H15B 120.0
H15A N15G H15B 120.0
N18G C6G N16G 120.1(10)
N18G C6G N17G 119.0(10)
N16G C6G N17G 120.8(11)
C6G N16G H16A 120.0
C6G N16G H16B 120.0
H16A N16G H16B 120.0
C6G N17G H17A 120.0
C6G N17G H17B 120.0
H17A N17G H17B 120.0
C6G N18G H18A 120.0
C6G N18G H18B 120.0
H18A N18G H18B 120.0
N20G C7G N19G 119.2(13)
N20G C7G N21G 118.9(13)
N19G C7G N21G 121.8(13)
C7G N19G H19A 120.0
C7G N19G H19B 120.0
H19A N19G H19B 120.0
C7G N20G H20A 120.0
C7G N20G H20B 120.0
H20A N20G H20B 120.0
C7G N21G H21A 120.0
C7G N21G H21B 120.0
H21A N21G H21B 120.0
N22G C8G N23G 118.4(13)
N22G C8G N24G 123.3(13)
N23G C8G N24G 118.3(13)
C8G N22G H22A 120.0
C8G N22G H22B 120.0
H22A N22G H22B 120.0
C8G N23G H23A 120.0
C8G N23G H23B 120.0
H23A N23G H23B 120.0
C8G N24G H24A 120.0
C8G N24G H24B 120.0
H24A N24G H24B 120.0
N25G C9G N26G 119.1(14)
N25G C9G N27G 119.3(13)
N26G C9G N27G 121.5(14)
C9G N25G H25A 120.0
C9G N25G H25B 120.0
H25A N25G H25B 120.0
C9G N26G H26A 120.0
C9G N26G H26B 120.0
H26A N26G H26B 120.0
C9G N27G H27A 120.0
C9G N27G H27B 120.0
H27A N27G H27B 120.0
N28G C10G N29G 119.1(11)
N28G C10G N30G 119.6(10)
N29G C10G N30G 121.3(11)
C10G N28G H28A 120.0
C10G N28G H28B 120.0
H28A N28G H28B 120.0
C10G N29G H29A 120.0
C10G N29G H29B 120.0
H29A N29G H29B 120.0
C10G N30G H30A 120.0
C10G N30G H30B 120.0
H30A N30G H30B 120.0
N32G C11G N31G 119.4(12)
N32G C11G N33G 123.0(12)
N31G C11G N33G 117.5(11)
C11G N31G H31A 120.0
C11G N31G H31B 120.0
H31A N31G H31B 120.0
C11G N32G H32A 120.0
C11G N32G H32B 120.0
H32A N32G H32B 120.0
C11G N33G H33A 120.0
C11G N33G H33B 120.0
H33A N33G H33B 120.0
N34G C12G N36G 118.2(13)
N34G C12G N35G 115.6(13)
N36G C12G N35G 126.2(13)
C12G N34G H34A 120.0
C12G N34G H34B 120.0
H34A N34G H34B 120.0
C12G N35G H35A 120.0
C12G N35G H35B 120.0
H35A N35G H35B 120.0
C12G N36G H36A 120.0
C12G N36G H36B 120.0
H36A N36G H36B 120.0
N38G C13G N37G 125.0(12)
N38G C13G N39G 115.1(12)
N37G C13G N39G 119.9(12)
C13G N37G H37A 120.0
C13G N37G H37B 120.0
H37A N37G H37B 120.0
C13G N38G H38A 120.0
C13G N38G H38B 120.0
H38A N38G H38B 120.0
C13G N39G H39A 120.0
C13G N39G H39B 120.0
H39A N39G H39B 120.0
N41G C14G N40G 120.0(10)
N41G C14G N42G 115.5(8)
N40G C14G N42G 124.5(10)
C14G N40G H40A 120.0
C14G N40G H40B 120.0
H40A N40G H40B 120.0
C14G N41G H41A 120.0
C14G N41G H41B 120.0
H41A N41G H41B 120.0
C14G N42G H42A 120.0
C14G N42G H42B 120.0
H42A N42G H42B 120.0
N43G C15G N44G 116.8(11)
N43G C15G N45G 121.3(11)
N44G C15G N45G 121.8(11)
C15G N43G H43A 120.0
C15G N43G H43B 120.0
H43A N43G H43B 120.0
C15G N44G H44A 120.0
C15G N44G H44B 120.0
H44A N44G H44B 120.0
C15G N45G H45A 120.0
C15G N45G H45B 120.0
H45A N45G H45B 120.0
N48G C16G N46G 122.0(11)
N48G C16G N47G 119.3(10)
N46G C16G N47G 118.7(10)
C16G N46G H46A 120.0
C16G N46G H46B 120.0
H46A N46G H46B 120.0
C16G N47G H47A 120.0
C16G N47G H47B 120.0
H47A N47G H47B 120.0
C16G N48G H48A 120.0
C16G N48G H48B 120.0
H48A N48G H48B 120.0
N49G C17G N50G 121.2(11)
N49G C17G N51G 121.3(11)
N50G C17G N51G 117.5(10)
C17G N49G H49A 120.0
C17G N49G H49B 120.0
H49A N49G H49B 120.0
C17G N50G H50A 120.0
C17G N50G H50B 120.0
H50A N50G H50B 120.0
C17G N51G H51A 120.0
C17G N51G H51B 120.0
H51A N51G H51B 120.0
N53G C18G N52G 123.6(12)
N53G C18G N54G 117.7(12)
N52G C18G N54G 118.6(12)
C18G N52G H52A 120.0
C18G N52G H52B 120.0
H52A N52G H52B 120.0
C18G N53G H53A 120.0
C18G N53G H53B 120.0
H53A N53G H53B 120.0
C18G N54G H54A 120.0
C18G N54G H54B 120.0
H54A N54G H54B 120.0
N57G C19G N55G 119.0(11)
N57G C19G N56G 121.4(12)
N55G C19G N56G 119.4(11)
C19G N55G H55A 120.0
C19G N55G H55B 120.0
H55A N55G H55B 120.0
C19G N56G H56A 120.0
C19G N56G H56B 120.0
H56A N56G H56B 120.0
C19G N57G H57A 120.0
C19G N57G H57B 120.0
H57A N57G H57B 120.0
N59G C20G N60G 123.8(14)
N59G C20G N58G 119.3(13)
N60G C20G N58G 116.9(13)
C20G N58G H58A 120.0
C20G N58G H58B 120.0
H58A N58G H58B 120.0
C20G N59G H59A 120.0
C20G N59G H59B 120.0
H59A N59G H59B 120.0
C20G N60G H60A 120.0
C20G N60G H60B 120.0
H60A N60G H60B 120.0
N62G C21G N61G 117.0(14)
N62G C21G N63G 122.9(15)
N61G C21G N63G 120.1(15)
C21G N61G H61A 120.0
C21G N61G H61B 120.0
H61A N61G H61B 120.0
C21G N62G H62A 119.9
C21G N62G H62B 120.1
H62A N62G H62B 120.0
C21G N63G H63A 119.9
C21G N63G H63B 120.1
H63A N63G H63B 120.0
N61H C21H N63H 122(2)
N61H C21H N62H 117.3(18)
N63H C21H N62H 120(2)
C21H N61H H61C 120.3
C21H N61H H61D 119.7
H61C N61H H61D 120.0
C21H N62H H62C 119.8
C21H N62H H62D 120.2
H62C N62H H62D 120.0
C21H N63H H63C 119.8
C21H N63H H63D 120.2
H63C N63H H63D 120.0
N65G C22G N64G 119.8(10)
N65G C22G N66G 120.8(10)
N64G C22G N66G 119.4(10)
C22G N64G H64A 120.0
C22G N64G H64B 120.0
H64A N64G H64B 120.0
C22G N65G H65A 120.0
C22G N65G H65B 120.0
H65A N65G H65B 120.0
C22G N66G H66A 120.0
C22G N66G H66B 120.0
H66A N66G H66B 120.0
N68G C23G N67G 123.0(12)
N68G C23G N69G 119.0(12)
N67G C23G N69G 118.0(11)
C23G N67G H67A 120.0
C23G N67G H67B 120.0
H67A N67G H67B 120.0
C23G N68G H68A 120.0
C23G N68G H68B 120.0
H68A N68G H68B 120.0
C23G N69G H69A 120.0
C23G N69G H69B 120.0
H69A N69G H69B 120.0
N72G C24G N71G 114.7(13)
N72G C24G N70G 117.6(13)
N71G C24G N70G 127.8(14)
C24G N70G H70A 120.0
C24G N70G H70B 120.0
H70A N70G H70B 120.0
C24G N71G H71A 120.0
C24G N71G H71B 120.0
H71A N71G H71B 120.0
C24G N72G H72A 120.0
C24G N72G H72B 120.0
H72A N72G H72B 120.0
C4D O1D C1D 110.3(7)
C2D O2D C3D 112.4(8)
O1D C1D C2D 108.7(7)
O1D C1D H1D1 110.0
C2D C1D H1D1 110.0
O1D C1D H1D2 109.9
C2D C1D H1D2 109.9
H1D1 C1D H1D2 108.3
O2D C2D C1D 111.3(8)
O2D C2D H2D1 109.4
C1D C2D H2D1 109.4
O2D C2D H2D2 109.4
C1D C2D H2D2 109.3
H2D1 C2D H2D2 108.0
O2D C3D C4D 112.0(8)
O2D C3D H3D1 109.2
C4D C3D H3D1 109.2
O2D C3D H3D2 109.3
C4D C3D H3D2 109.2
H3D1 C3D H3D2 107.9
O1D C4D C3D 112.4(7)
O1D C4D H4D1 109.1
C3D C4D H4D1 109.1
O1D C4D H4D2 109.1
C3D C4D H4D2 109.2
H4D1 C4D H4D2 107.9
C8D O3D C5D 115.1(14)
C7D O4D C6D 114.4(14)
O3D C5D C6D 115.4(14)
O3D C5D H5D1 108.4
C6D C5D H5D1 108.4
O3D C5D H5D2 108.4
C6D C5D H5D2 108.4
H5D1 C5D H5D2 107.5
O4D C6D C5D 109.7(14)
O4D C6D H6D1 109.7
C5D C6D H6D1 109.7
O4D C6D H6D2 109.7
C5D C6D H6D2 109.7
H6D1 C6D H6D2 108.2
O4D C7D C8D 111.4(15)
O4D C7D H7D1 109.4
C8D C7D H7D1 109.4
O4D C7D H7D2 109.3
C8D C7D H7D2 109.3
H7D1 C7D H7D2 108.0
O3D C8D C7D 103.8(14)
O3D C8D H8D1 111.0
C7D C8D H8D1 111.0
O3D C8D H8D2 111.0
C7D C8D H8D2 111.0
H8D1 C8D H8D2 109.0
C12D O5D C9D 106.6(12)
C10D O6D C11D 108.7(12)
C10D C9D O5D 106.1(14)
C10D C9D H9D1 110.5
O5D C9D H9D1 110.5
C10D C9D H9D2 110.5
O5D C9D H9D2 110.5
H9D1 C9D H9D2 108.7
O6D C10D C9D 115.4(14)
O6D C10D H10C 108.4
C9D C10D H10C 108.4
O6D C10D H10D 108.4
C9D C10D H10D 108.4
H10C C10D H10D 107.5
O6D C11D C12D 110.3(13)
O6D C11D H11C 109.6
C12D C11D H11C 109.6
O6D C11D H11D 109.6
C12D C11D H11D 109.6
H11C C11D H11D 108.1
O5D C12D C11D 109.2(13)
O5D C12D H12C 109.9
C11D C12D H12C 109.8
O5D C12D H12D 109.8
C11D C12D H12D 109.8
H12C C12D H12D 108.3
C13D O7D C14D 105.0(11)
C16D O8D C15D 104.0(11)
O7D C13D C16D 105.9(11)
O7D C13D H13C 110.5
C16D C13D H13C 110.6
O7D C13D H13D 110.6
C16D C13D H13D 110.6
H13C C13D H13D 108.7
C15D C14D O7D 112.4(13)
C15D C14D H14C 109.1
O7D C14D H14C 109.1
C15D C14D H14D 109.1
O7D C14D H14D 109.2
H14C C14D H14D 107.9
C14D C15D O8D 110.0(13)
C14D C15D H15C 109.6
O8D C15D H15C 109.6
C14D C15D H15D 109.7
O8D C15D H15D 109.7
H15C C15D H15D 108.2
O8D C16D C13D 108.7(12)
O8D C16D H16C 110.0
C13D C16D H16C 109.9
O8D C16D H16D 109.9
C13D C16D H16D 109.9
H16C C16D H16D 108.3
C20D O9D C17D 105.2(11)
C18D O10D C19D 108.0(12)
O9D C17D C18D 105.6(12)
O9D C17D H17C 110.6
C18D C17D H17C 110.6
O9D C17D H17D 110.6
C18D C17D H17D 110.7
H17C C17D H17D 108.8
O10D C18D C17D 111.0(13)
O10D C18D H18C 109.4
C17D C18D H18C 109.4
O10D C18D H18D 109.4
C17D C18D H18D 109.5
H18C C18D H18D 108.0
C20D C19D O10D 116.6(13)
C20D C19D H19C 108.1
O10D C19D H19C 108.1
C20D C19D H19D 108.2
O10D C19D H19D 108.1
H19C C19D H19D 107.3
C19D C20D O9D 111.2(13)
C19D C20D H20C 109.4
O9D C20D H20C 109.4
C19D C20D H20D 109.4
O9D C20D H20D 109.4
H20C C20D H20D 108.0
C21D O11D C24D 112.6(13)
C22D O12D C23D 102.7(13)
O11D C21D C22D 119.6(15)
O11D C21D H21C 107.3
C22D C21D H21C 107.3
O11D C21D H21D 107.5
C22D C21D H21D 107.5
H21C C21D H21D 106.9
O12D C22D C21D 105.9(14)
O12D C22D H22C 110.5
C21D C22D H22C 110.5
O12D C22D H22D 110.6
C21D C22D H22D 110.7
H22C C22D H22D 108.7
C24D C23D O12D 115.4(15)
C24D C23D H23C 108.4
O12D C23D H23C 108.4
C24D C23D H23D 108.4
O12D C23D H23D 108.4
H23C C23D H23D 107.5
O11D C24D C23D 110.0(15)
O11D C24D H24C 109.7
C23D C24D H24C 109.6
O11D C24D H24D 109.7
C23D C24D H24D 109.7
H24C C24D H24D 108.2
C21E O11E C24E 110.4(19)
C22E O12E C23E 110.5(19)
O11E C21E C22E 112(2)
O11E C21E H21E 109.4
C22E C21E H21E 109.1
O11E C21E H21F 109.1
C22E C21E H21F 108.9
H21E C21E H21F 107.9
O12E C22E C21E 108(2)
O12E C22E H22E 109.9
C21E C22E H22E 110.1
O12E C22E H22F 110.2
C21E C22E H22F 110.3
H22E C22E H22F 108.4
O12E C23E C24E 109(2)
O12E C23E H23E 109.7
C24E C23E H23E 110.0
O12E C23E H23F 110.0
C24E C23E H23F 110.0
H23E C23E H23F 108.3
O11E C24E C23E 107(2)
O11E C24E H24E 110.5
C23E C24E H24E 110.4
O11E C24E H24F 110.1
C23E C24E H24F 110.2
H24E C24E H24F 108.6
C28D O13D C25D 111.4(13)
C26D O14D C27D 103.6(12)
O13D C25D C26D 108.1(13)
O13D C25D H25C 110.1
C26D C25D H25C 110.1
O13D C25D H25D 110.1
C26D C25D H25D 110.1
H25C C25D H25D 108.4
O14D C26D C25D 105.1(13)
O14D C26D H26C 110.7
C25D C26D H26C 110.7
O14D C26D H26D 110.7
C25D C26D H26D 110.7
H26C C26D H26D 108.8
O14D C27D C28D 107.3(13)
O14D C27D H27C 110.2
C28D C27D H27C 110.2
O14D C27D H27D 110.3
C28D C27D H27D 110.3
H27C C27D H27D 108.5
O13D C28D C27D 106.1(13)
O13D C28D H28C 110.5
C27D C28D H28C 110.5
O13D C28D H28D 110.5
C27D C28D H28D 110.5
H28C C28D H28D 108.7
C32D O15D C29D 109.8(10)
C30D O16D C31D 106.9(10)
O15D C29D C30D 109.6(10)
O15D C29D H29C 109.7
C30D C29D H29C 109.8
O15D C29D H29D 109.8
C30D C29D H29D 109.8
H29C C29D H29D 108.2
O16D C30D C29D 110.1(10)
O16D C30D H30C 109.7
C29D C30D H30C 109.7
O16D C30D H30D 109.6
C29D C30D H30D 109.6
H30C C30D H30D 108.1
C32D C31D O16D 108.8(10)
C32D C31D H31C 109.9
O16D C31D H31C 109.9
C32D C31D H31D 109.9
O16D C31D H31D 109.9
H31C C31D H31D 108.3
O15D C32D C31D 112.6(11)
O15D C32D H32C 109.1
C31D C32D H32C 109.1
O15D C32D H32D 109.1
C31D C32D H32D 109.1
H32C C32D H32D 107.8
C33D O17D C36D 115.1(16)
C34D O18D C35D 104.8(17)
O17D C33D C34D 117.3(17)
O17D C33D H33C 108.0
C34D C33D H33C 108.0
O17D C33D H33D 108.0
C34D C33D H33D 108.0
H33C C33D H33D 107.2
O18D C34D C33D 108.4(17)
O18D C34D H34C 110.0
C33D C34D H34C 109.9
O18D C34D H34D 110.1
C33D C34D H34D 110.1
H34C C34D H34D 108.4
O18D C35D C36D 105.6(16)
O18D C35D H35C 110.6
C36D C35D H35C 110.6
O18D C35D H35D 110.6
C36D C35D H35D 110.7
H35C C35D H35D 108.8
O17D C36D C35D 111.9(17)
O17D C36D H36C 109.2
C35D C36D H36C 109.2
O17D C36D H36D 109.3
C35D C36D H36D 109.2
H36C C36D H36D 107.9
C33E O17E C36E 103.8(19)
C34E O18E C35E 107.9(19)
O17E C33E C34E 109.9(19)
O17E C33E H33E 109.6
C34E C33E H33E 109.6
O17E C33E H33F 109.8
C34E C33E H33F 109.7
H33E C33E H33F 108.2
O18E C34E C33E 106.7(19)
O18E C34E H34E 110.6
C33E C34E H34E 110.3
O18E C34E H34F 110.2
C33E C34E H34F 110.4
H34E C34E H34F 108.6
O18E C35E C36E 104.1(18)
O18E C35E H35E 111.1
C36E C35E H35E 111.0
O18E C35E H35F 110.8
C36E C35E H35F 110.8
H35E C35E H35F 108.9
O17E C36E C35E 105.7(18)
O17E C36E H36E 110.5
C35E C36E H36E 110.6
O17E C36E H36F 110.8
C35E C36E H36F 110.5
H36E C36E H36F 108.7
C40D O19D C37D 106.6(10)
C38D O20D C39D 112.7(10)
O19D C37D C38D 113.0(10)
O19D C37D H37C 109.0
C38D C37D H37C 108.9
O19D C37D H37D 109.0
C38D C37D H37D 109.0
H37C C37D H37D 107.8
O20D C38D C37D 112.7(11)
O20D C38D H38C 109.0
C37D C38D H38C 109.0
O20D C38D H38D 109.1
C37D C38D H38D 109.1
H38C C38D H38D 107.8
O20D C39D C40D 108.7(10)
O20D C39D H39C 109.9
C40D C39D H39C 109.9
O20D C39D H39D 110.0
C40D C39D H39D 110.0
H39C C39D H39D 108.3
O19D C40D C39D 112.0(11)
O19D C40D H40C 109.2
C39D C40D H40C 109.2
O19D C40D H40D 109.2
C39D C40D H40D 109.3
H40C C40D H40D 107.9
C41D O21D C44D 107.4(13)
C43D O22D C42D 102.8(13)
O21D C41D C42D 107.3(13)
O21D C41D H41C 110.2
C42D C41D H41C 110.2
O21D C41D H41D 110.3
C42D C41D H41D 110.3
H41C C41D H41D 108.5
O22D C42D C41D 105.8(13)
O22D C42D H42C 110.6
C41D C42D H42C 110.5
O22D C42D H42D 110.6
C41D C42D H42D 110.6
H42C C42D H42D 108.7
O22D C43D C44D 103.0(13)
O22D C43D H43C 111.1
C44D C43D H43C 111.1
O22D C43D H43D 111.2
C44D C43D H43D 111.2
H43C C43D H43D 109.1
O21D C44D C43D 106.3(13)
O21D C44D H44C 110.5
C43D C44D H44C 110.5
O21D C44D H44D 110.5
C43D C44D H44D 110.5
H44C C44D H44D 108.7
C45D O23D C48D 105.5(14)
C46D O24D C47D 113.2(13)
O23D C45D C46D 109.8(14)
O23D C45D H45C 109.6
C46D C45D H45C 109.6
O23D C45D H45D 109.8
C46D C45D H45D 109.9
H45C C45D H45D 108.2
O24D C46D C45D 113.7(14)
O24D C46D H46C 108.7
C45D C46D H46C 108.7
O24D C46D H46D 108.8
C45D C46D H46D 109.0
H46C C46D H46D 107.7
O24D C47D C48D 114.3(14)
O24D C47D H47C 108.6
C48D C47D H47C 108.6
O24D C47D H47D 108.8
C48D C47D H47D 108.7
H47C C47D H47D 107.6
O23D C48D C47D 105.4(13)
O23D C48D H48C 110.6
C47D C48D H48C 110.5
O23D C48D H48D 110.7
C47D C48D H48D 110.8
H48C C48D H48D 108.8
C52D O25D C49D 107.6(12)
C50D O26D C51D 109.9(12)
O25D C49D C50D 113.2(12)
O25D C49D H49C 108.9
C50D C49D H49C 109.0
O25D C49D H49D 109.0
C50D C49D H49D 108.9
H49C C49D H49D 107.7
O26D C50D C49D 110.1(12)
O26D C50D H50C 109.7
C49D C50D H50C 109.7
O26D C50D H50D 109.6
C49D C50D H50D 109.6
H50C C50D H50D 108.2
O26D C51D C52D 111.4(12)
O26D C51D H51C 109.4
C52D C51D H51C 109.3
O26D C51D H51D 109.3
C52D C51D H51D 109.4
H51C C51D H51D 108.0
O25D C52D C51D 106.2(12)
O25D C52D H52C 110.5
C51D C52D H52C 110.5
O25D C52D H52D 110.5
C51D C52D H52D 110.5
H52C C52D H52D 108.7
C56D O27D C53D 109.7(18)
C54D O28D C55D 111.3(17)
O27D C53D C54D 111.7(18)
O27D C53D H53C 109.3
C54D C53D H53C 109.3
O27D C53D H53D 109.3
C54D C53D H53D 109.2
H53C C53D H53D 107.9
O28D C54D C53D 105.9(16)
O28D C54D H54C 110.5
C53D C54D H54C 110.6
O28D C54D H54D 110.5
C53D C54D H54D 110.6
H54C C54D H54D 108.7
O28D C55D C56D 109.8(17)
O28D C55D H55C 109.7
C56D C55D H55C 109.7
O28D C55D H55D 109.7
C56D C55D H55D 109.7
H55C C55D H55D 108.2
O27D C56D C55D 109.5(17)
O27D C56D H56C 109.8
C55D C56D H56C 109.8
O27D C56D H56D 109.8
C55D C56D H56D 109.8
H56C C56D H56D 108.2
C56E O27E C53E 105.6(17)
C55E O28E C54E 114.6(17)
O27E C53E C54E 106.8(17)
O27E C53E H53E 110.3
C54E C53E H53E 110.5
O27E C53E H53F 110.2
C54E C53E H53F 110.3
H53E C53E H53F 108.6
O28E C54E C53E 108.5(16)
O28E C54E H54E 110.1
C53E C54E H54E 109.9
O28E C54E H54F 110.1
C53E C54E H54F 110.0
H54E C54E H54F 108.4
O28E C55E C56E 116.5(18)
O28E C55E H55E 108.0
C56E C55E H55E 108.3
O28E C55E H55F 108.1
C56E C55E H55F 108.2
H55E C55E H55F 107.3
O27E C56E C55E 108.7(17)
O27E C56E H56E 110.1
C55E C56E H56E 110.0
O27E C56E H56F 109.9
C55E C56E H56F 109.7
H56E C56E H56F 108.3
C57D O29D C60D 109.3(18)
C58D O30D C59D 111.2(17)
O29D C57D C58D 105.5(17)
O29D C57D H57C 110.6
C58D C57D H57C 110.6
O29D C57D H57D 110.6
C58D C57D H57D 110.7
H57C C57D H57D 108.8
O30D C58D C57D 108.6(17)
O30D C58D H58C 109.9
C57D C58D H58C 110.0
O30D C58D H58D 110.0
C57D C58D H58D 110.0
H58C C58D H58D 108.3
O30D C59D C60D 106.7(16)
O30D C59D H59C 110.4
C60D C59D H59C 110.4
O30D C59D H59D 110.4
C60D C59D H59D 110.4
H59C C59D H59D 108.6
O29D C60D C59D 109.1(17)
O29D C60D H60C 109.8
C59D C60D H60C 109.8
O29D C60D H60D 109.9
C59D C60D H60D 109.9
H60C C60D H60D 108.3
H1A O1W H1B 111(4)
C60E O29E C57E 116.0(17)
C59E O30E C58E 113.4(18)
O29E C57E C58E 111.3(19)
O29E C57E H57E 109.5
C58E C57E H57E 109.6
O29E C57E H57F 109.3
C58E C57E H57F 109.1
H57E C57E H57F 108.0
O30E C58E C57E 106.3(19)
O30E C58E H58E 110.3
C57E C58E H58E 110.7
O30E C58E H58F 110.4
C57E C58E H58F 110.5
H58E C58E H58F 108.7
O30E C59E C60E 117.7(18)
O30E C59E H59E 108.1
C60E C59E H59E 107.8
O30E C59E H59F 107.7
C60E C59E H59F 107.8
H59E C59E H59F 107.2
O29E C60E C59E 115.6(19)
O29E C60E H60E 108.4
C59E C60E H60E 108.3
O29E C60E H60F 108.3
C59E C60E H60F 108.5
H60E C60E H60F 107.4
C61D O31D C64D 113.2(16)
C62D O32D C63D 114.1(15)
O31D C61D C62D 112.0(15)
O31D C61D H61E 109.2
C62D C61D H61E 109.2
O31D C61D H61F 109.1
C62D C61D H61F 109.3
H61E C61D H61F 107.9
O32D C62D C61D 114.4(15)
O32D C62D H62E 108.7
C61D C62D H62E 108.6
O32D C62D H62F 108.6
C61D C62D H62F 108.7
H62E C62D H62F 107.6
O32D C63D C64D 107.3(15)
O32D C63D H63E 110.1
C64D C63D H63E 110.3
O32D C63D H63F 110.3
C64D C63D H63F 110.3
H63E C63D H63F 108.5
O31D C64D C63D 102.9(15)
O31D C64D H64C 111.2
C63D C64D H64C 111.2
O31D C64D H64D 111.2
C63D C64D H64D 111.1
H64C C64D H64D 109.1
C65D O33D C68D 111.2(11)
C66D O34D C67D 106.2(11)
O33D C65D C66D 111.9(12)
O33D C65D H65C 109.2
C66D C65D H65C 109.2
O33D C65D H65D 109.3
C66D C65D H65D 109.3
H65C C65D H65D 107.9
O34D C66D C65D 109.0(12)
O34D C66D H66C 109.8
C65D C66D H66C 109.8
O34D C66D H66D 109.9
C65D C66D H66D 110.0
H66C C66D H66D 108.3
O34D C67D C68D 109.8(12)
O34D C67D H67C 109.7
C68D C67D H67C 109.6
O34D C67D H67D 109.8
C68D C67D H67D 109.7
H67C C67D H67D 108.2
O33D C68D C67D 109.1(12)
O33D C68D H68C 109.8
C67D C68D H68C 109.8
O33D C68D H68D 109.9
C67D C68D H68D 109.9
H68C C68D H68D 108.3
C69D O35D C72D 109.2(9)
C71D O36D C70D 111.9(9)
O35D C69D C70D 113.2(10)
O35D C69D H69C 108.9
C70D C69D H69C 108.9
O35D C69D H69D 108.9
C70D C69D H69D 108.9
H69C C69D H69D 107.8
O36D C70D C69D 109.6(10)
O36D C70D H70C 109.8
C69D C70D H70C 109.7
O36D C70D H70D 109.7
C69D C70D H70D 109.8
H70C C70D H70D 108.2
O36D C71D C72D 115.7(10)
O36D C71D H71C 108.3
C72D C71D H71C 108.3
O36D C71D H71D 108.4
C72D C71D H71D 108.4
H71C C71D H71D 107.4
O35D C72D C71D 109.7(9)
O35D C72D H72C 109.7
C71D C72D H72C 109.7
O35D C72D H72D 109.7
C71D C72D H72D 109.7
H72C C72D H72D 108.2
C73D O37D C76D 109.7(12)
C75D O38D C74D 105.8(12)
O37D C73D C74D 104.5(12)
O37D C73D H73A 110.8
C74D C73D H73A 110.8
O37D C73D H73B 110.8
C74D C73D H73B 110.9
H73A C73D H73B 108.9
O38D C74D C73D 106.5(13)
O38D C74D H74A 110.4
C73D C74D H74A 110.4
O38D C74D H74B 110.4
C73D C74D H74B 110.5
H74A C74D H74B 108.6
O38D C75D C76D 104.7(12)
O38D C75D H75A 110.8
C76D C75D H75A 110.7
O38D C75D H75B 110.9
C76D C75D H75B 110.9
H75A C75D H75B 108.9
O37D C76D C75D 109.5(13)
O37D C76D H76A 109.8
C75D C76D H76A 109.7
O37D C76D H76B 109.8
C75D C76D H76B 109.8
H76A C76D H76B 108.2
C77D O39D C80D 109.0(13)
C78D O40D C79D 105.4(13)
O39D C77D C78D 112.7(14)
O39D C77D H77A 109.1
C78D C77D H77A 109.0
O39D C77D H77B 109.0
C78D C77D H77B 109.1
H77A C77D H77B 107.8
O40D C78D C77D 114.5(14)
O40D C78D H78A 108.6
C77D C78D H78A 108.6
O40D C78D H78B 108.6
C77D C78D H78B 108.7
H78A C78D H78B 107.6
O40D C79D C80D 107.0(13)
O40D C79D H79A 110.3
C80D C79D H79A 110.3
O40D C79D H79B 110.4
C80D C79D H79B 110.3
H79A C79D H79B 108.6
O39D C80D C79D 111.0(14)
O39D C80D H80A 109.5
C79D C80D H80A 109.5
O39D C80D H80B 109.4
C79D C80D H80B 109.4
H80A C80D H80B 108.0
C77E O39E C80E 109.3(18)
C79E O40E C78E 107.6(19)
O39E C77E C78E 113(2)
O39E C77E H77C 108.8
C78E C77E H77C 109.1
O39E C77E H77D 109.2
C78E C77E H77D 109.0
H77C C77E H77D 107.8
O40E C78E C77E 107.5(19)
O40E C78E H78C 110.4
C77E C78E H78C 110.2
O40E C78E H78D 110.0
C77E C78E H78D 110.2
H78C C78E H78D 108.5
O40E C79E C80E 112.5(19)
O40E C79E H79C 109.3
C80E C79E H79C 109.1
O40E C79E H79D 108.9
C80E C79E H79D 109.1
H79C C79E H79D 107.8
O39E C80E C79E 112.3(19)
O39E C80E H80C 109.0
C79E C80E H80C 109.2
O39E C80E H80D 109.3
C79E C80E H80D 109.1
H80C C80E H80D 107.9
C81D O41D C84D 107.0(10)
C83D O42D C82D 109.4(10)
O41D C81D C82D 112.6(11)
O41D C81D H81A 109.1
C82D C81D H81A 109.0
O41D C81D H81B 109.1
C82D C81D H81B 109.1
H81A C81D H81B 107.8
O42D C82D C81D 110.6(11)
O42D C82D H82A 109.5
C81D C82D H82A 109.5
O42D C82D H82B 109.5
C81D C82D H82B 109.5
H82A C82D H82B 108.1
O42D C83D C84D 110.6(11)
O42D C83D H83A 109.5
C84D C83D H83A 109.5
O42D C83D H83B 109.6
C84D C83D H83B 109.5
H83A C83D H83B 108.1
O41D C84D C83D 108.4(10)
O41D C84D H84A 110.0
C83D C84D H84A 110.0
O41D C84D H84B 110.0
C83D C84D H84B 110.0
H84A C84D H84B 108.4
C85D O43D C88D 107.4(11)
C86D O44D C87D 111.8(10)
O43D C85D C86D 113.9(11)
O43D C85D H85A 108.8
C86D C85D H85A 108.8
O43D C85D H85B 108.8
C86D C85D H85B 108.8
H85A C85D H85B 107.7
O44D C86D C85D 108.3(11)
O44D C86D H86A 110.0
C85D C86D H86A 110.0
O44D C86D H86B 110.0
C85D C86D H86B 110.0
H86A C86D H86B 108.4
O44D C87D C88D 116.5(11)
O44D C87D H87A 108.2
C88D C87D H87A 108.1
O44D C87D H87B 108.2
C88D C87D H87B 108.2
H87A C87D H87B 107.3
O43D C88D C87D 110.2(11)
O43D C88D H88A 109.6
C87D C88D H88A 109.6
O43D C88D H88B 109.6
C87D C88D H88B 109.6
H88A C88D H88B 108.1
C89D O45D C92D 113.8(15)
C90D O46D C91D 103.2(15)
O45D C89D C90D 111.8(16)
O45D C89D H89A 109.3
C90D C89D H89A 109.4
O45D C89D H89B 109.1
C90D C89D H89B 109.2
H89A C89D H89B 107.9
O46D C90D C89D 103.8(16)
O46D C90D H90A 111.0
C89D C90D H90A 111.0
O46D C90D H90B 111.0
C89D C90D H90B 111.0
H90A C90D H90B 109.0
O46D C91D C92D 110.5(16)
O46D C91D H91A 109.6
C92D C91D H91A 109.6
O46D C91D H91B 109.5
C92D C91D H91B 109.6
H91A C91D H91B 108.1
O45D C92D C91D 112.1(15)
O45D C92D H92A 109.1
C91D C92D H92A 109.2
O45D C92D H92B 109.3
C91D C92D H92B 109.2
H92A C92D H92B 107.9
C89E O45E C92E 116.2(16)
C90E O46E C91E 108.4(18)
O45E C89E C90E 116.1(18)
O45E C89E H89C 108.3
C90E C89E H89C 108.2
O45E C89E H89D 108.3
C90E C89E H89D 108.3
H89C C89E H89D 107.4
O46E C90E C89E 110.9(18)
O46E C90E H90C 109.5
C89E C90E H90C 109.4
O46E C90E H90D 109.5
C89E C90E H90D 109.5
H90C C90E H90D 108.0
O46E C91E C92E 111.6(18)
O46E C91E H91C 109.2
C92E C91E H91C 109.2
O46E C91E H91D 109.4
C92E C91E H91D 109.4
H91C C91E H91D 107.9
O45E C92E C91E 121.6(18)
O45E C92E H92C 106.9
C91E C92E H92C 106.9
O45E C92E H92D 107.0
C91E C92E H92D 107.0
H92C C92E H92D 106.7
C96D O47D C93D 102.9(18)
C94D O48D C95D 109.8(19)
O47D C93D C94D 106.7(19)
O47D C93D H93A 110.4
C94D C93D H93A 110.2
O47D C93D H93B 110.3
C94D C93D H93B 110.5
H93A C93D H93B 108.6
O48D C94D C93D 108.7(19)
O48D C94D H94A 109.9
C93D C94D H94A 109.8
O48D C94D H94B 110.1
C93D C94D H94B 109.9
H94A C94D H94B 108.3
O48D C95D C96D 109.6(19)
O48D C95D H95A 109.5
C96D C95D H95A 109.8
O48D C95D H95B 109.9
C96D C95D H95B 109.8
H95A C95D H95B 108.2
O47D C96D C95D 110(2)
O47D C96D H96A 109.7
C95D C96D H96A 109.5
O47D C96D H96B 109.6
C95D C96D H96B 109.7
H96A C96D H96B 108.1
C93E O47E C96E 108.2(18)
C94E O48E C95E 104.4(18)
O47E C93E C94E 115(2)
O47E C93E H93C 108.6
C94E C93E H93C 108.6
O47E C93E H93D 108.5
C94E C93E H93D 108.5
H93C C93E H93D 107.5
O48E C94E C93E 108.5(19)
O48E C94E H94C 109.8
C93E C94E H94C 110.0
O48E C94E H94D 110.1
C93E C94E H94D 110.0
H94C C94E H94D 108.4
O48E C95E C96E 107.4(18)
O48E C95E H95C 110.1
C96E C95E H95C 110.2
O48E C95E H95D 110.3
C96E C95E H95D 110.4
H95C C95E H95D 108.5
O47E C96E C95E 107.5(18)
O47E C96E H96C 110.2
C95E C96E H96C 110.2
O47E C96E H96D 110.1
C95E C96E H96D 110.3
H96C C96E H96D 108.5
C10A O49D C97D 111.0(9)
C98D O50D C99D 105.6(8)
O49D C97D C98D 112.3(10)
O49D C97D H97A 109.2
C98D C97D H97A 109.2
O49D C97D H97B 109.1
C98D C97D H97B 109.1
H97A C97D H97B 107.9
O50D C98D C97D 108.8(9)
O50D C98D H98A 109.9
C97D C98D H98A 110.0
O50D C98D H98B 109.9
C97D C98D H98B 109.9
H98A C98D H98B 108.3
O50D C99D C10A 105.4(9)
O50D C99D H99A 110.7
C10A C99D H99A 110.6
O50D C99D H99B 110.7
C10A C99D H99B 110.7
H99A C99D H99B 108.8
O49D C10A C99D 108.6(9)
O49D C10A H10E 110.0
C99D C10A H10E 110.0
O49D C10A H10F 110.0
C99D C10A H10F 110.0
H10E C10A H10F 108.3
C4E O51D C1E 104.7(18)
C2E O52D C3E 115.0(19)
O51D C1E C2E 101.7(17)
O51D C1E H1E1 111.4
C2E C1E H1E1 111.3
O51D C1E H1E2 111.4
C2E C1E H1E2 111.6
H1E1 C1E H1E2 109.3
O52D C2E C1E 99.3(17)
O52D C2E H2E1 112.0
C1E C2E H2E1 111.9
O52D C2E H2E2 112.0
C1E C2E H2E2 111.8
H2E1 C2E H2E2 109.6
O52D C3E C4E 106.3(17)
O52D C3E H3E1 110.4
C4E C3E H3E1 110.6
O52D C3E H3E2 110.4
C4E C3E H3E2 110.4
H3E1 C3E H3E2 108.7
O51D C4E C3E 106.8(17)
O51D C4E H4E1 110.5
C3E C4E H4E1 110.3
O51D C4E H4E2 110.4
C3E C4E H4E2 110.3
H4E1 C4E H4E2 108.6
C4F O51E C1F 112(2)
C2F O52E C3F 111(2)
O51E C1F C2F 110.9(18)
O51E C1F H1F1 109.5
C2F C1F H1F1 109.4
O51E C1F H1F2 109.3
C2F C1F H1F2 109.6
H1F1 C1F H1F2 108.0
O52E C2F C1F 109.1(16)
O52E C2F H2F1 109.9
C1F C2F H2F1 109.7
O52E C2F H2F2 109.9
C1F C2F H2F2 109.9
H2F1 C2F H2F2 108.3
O52E C3F C4F 107.1(17)
O52E C3F H3F1 110.3
C4F C3F H3F1 110.4
O52E C3F H3F2 110.1
C4F C3F H3F2 110.4
H3F1 C3F H3F2 108.6
O51E C4F C3F 111.3(16)
O51E C4F H4F1 109.4
C3F C4F H4F1 109.3
O51E C4F H4F2 109.5
C3F C4F H4F2 109.2
H4F1 C4F H4F2 108.0
C5E O53D C8E 108.6(12)
C7E O54D C6E 104.9(13)
O53D C5E C6E 116.9(14)
O53D C5E H5E1 108.1
C6E C5E H5E1 108.1
O53D C5E H5E2 108.1
C6E C5E H5E2 108.1
H5E1 C5E H5E2 107.3
C5E C6E O54D 116.1(14)
C5E C6E H6E1 108.3
O54D C6E H6E1 108.3
C5E C6E H6E2 108.3
O54D C6E H6E2 108.2
H6E1 C6E H6E2 107.4
O54D C7E C8E 107.0(14)
O54D C7E H7E1 110.3
C8E C7E H7E1 110.3
O54D C7E H7E2 110.3
C8E C7E H7E2 110.4
H7E1 C7E H7E2 108.6
O53D C8E C7E 111.8(14)
O53D C8E H8E1 109.2
C7E C8E H8E1 109.3
O53D C8E H8E2 109.2
C7E C8E H8E2 109.3
H8E1 C8E H8E2 107.9
C9E O55D C12E 105(2)
C11E O56D C10E 109(2)
O55D C9E C10E 121(2)
O55D C9E H9E1 107.0
C10E C9E H9E1 107.0
O55D C9E H9E2 107.2
C10E C9E H9E2 107.2
H9E1 C9E H9E2 106.8
O56D C10E C9E 112(2)
O56D C10E H10G 109.0
C9E C10E H10G 109.0
O56D C10E H10H 109.2
C9E C10E H10H 109.2
H10G C10E H10H 107.8
O56D C11E C12E 97(2)
O56D C11E H11E 112.4
C12E C11E H11E 112.4
O56D C11E H11F 112.4
C12E C11E H11F 112.4
H11E C11E H11F 110.0
O55D C12E C11E 107(2)
O55D C12E H12E 110.2
C11E C12E H12E 110.2
O55D C12E H12F 110.4
C11E C12E H12F 110.3
H12E C12E H12F 108.5
C9F O55E C12F 103.1(19)
C10F O56E C11F 106.6(19)
O55E C9F C10F 105.3(19)
O55E C9F H9F1 110.7
C10F C9F H9F1 110.6
O55E C9F H9F2 110.8
C10F C9F H9F2 110.6
H9F1 C9F H9F2 108.8
O56E C10F C9F 108.8(19)
O56E C10F H10I 109.9
C9F C10F H10I 110.0
O56E C10F H10J 109.9
C9F C10F H10J 109.8
H10I C10F H10J 108.3
O56E C11F C12F 99.9(18)
O56E C11F H11G 111.9
C12F C11F H11G 111.8
O56E C11F H11H 111.8
C12F C11F H11H 111.7
H11G C11F H11H 109.5
O55E C12F C11F 103.9(19)
O55E C12F H12G 111.0
C11F C12F H12G 110.9
O55E C12F H12H 110.9
C11F C12F H12H 111.1
H12G C12F H12H 109.0
C13E O57D C16E 106.5(12)
C14E O58D C15E 107.3(13)
O57D C13E C14E 110.6(14)
O57D C13E H13E 109.5
C14E C13E H13E 109.5
O57D C13E H13F 109.6
C14E C13E H13F 109.6
H13E C13E H13F 108.1
O58D C14E C13E 111.4(14)
O58D C14E H14E 109.4
C13E C14E H14E 109.3
O58D C14E H14F 109.3
C13E C14E H14F 109.4
H14E C14E H14F 108.0
O58D C15E C16E 108.4(13)
O58D C15E H15E 110.0
C16E C15E H15E 110.0
O58D C15E H15F 110.0
C16E C15E H15F 110.0
H15E C15E H15F 108.4
O57D C16E C15E 107.9(13)
O57D C16E H16E 110.1
C15E C16E H16E 110.1
O57D C16E H16F 110.2
C15E C16E H16F 110.1
H16E C16E H16F 108.4
C13F O57E C16F 114.4(17)
C14F O58E C15F 106.9(17)
O57E C13F C14F 120.7(17)
O57E C13F H13G 107.2
C14F C13F H13G 107.2
O57E C13F H13H 107.2
C14F C13F H13H 107.1
H13G C13F H13H 106.8
O58E C14F C13F 116.5(17)
O58E C14F H14G 108.2
C13F C14F H14G 108.2
O58E C14F H14H 108.1
C13F C14F H14H 108.2
H14G C14F H14H 107.3
O58E C15F C16F 100.8(17)
O58E C15F H15G 111.6
C16F C15F H15G 111.6
O58E C15F H15H 111.6
C16F C15F H15H 111.6
H15G C15F H15H 109.4
O57E C16F C15F 107.5(18)
O57E C16F H16G 110.2
C15F C16F H16G 110.2
O57E C16F H16H 110.2
C15F C16F H16H 110.2
H16G C16F H16H 108.5
C17E O59D C20E 103.9(13)
C19E O60D C18E 110.8(12)
O59D C17E C18E 104.8(12)
O59D C17E H17E 110.8
C18E C17E H17E 110.8
O59D C17E H17F 110.7
C18E C17E H17F 110.8
H17E C17E H17F 108.9
O60D C18E C17E 109.1(12)
O60D C18E H18E 109.8
C17E C18E H18E 109.8
O60D C18E H18F 109.9
C17E C18E H18F 109.9
H18E C18E H18F 108.3
O60D C19E C20E 112.3(13)
O60D C19E H19E 109.1
C20E C19E H19E 109.2
O60D C19E H19F 109.1
C20E C19E H19F 109.2
H19E C19E H19F 107.9
O59D C20E C19E 109.5(13)
O59D C20E H20E 109.8
C19E C20E H20E 109.8
O59D C20E H20F 109.8
C19E C20E H20F 109.8
H20E C20E H20F 108.2
C20F O59E C17F 108.1(16)
C18F O60E C19F 105.4(16)
O59E C17F C18F 110.0(17)
O59E C17F H17G 109.8
C18F C17F H17G 109.6
O59E C17F H17H 109.6
C18F C17F H17H 109.7
H17G C17F H17H 108.2
O60E C18F C17F 108.4(17)
O60E C18F H18G 109.8
C17F C18F H18G 109.9
O60E C18F H18H 110.2
C17F C18F H18H 110.1
H18G C18F H18H 108.4
O60E C19F C20F 109.8(17)
O60E C19F H19G 109.6
C20F C19F H19G 109.7
O60E C19F H19H 109.8
C20F C19F H19H 109.7
H19G C19F H19H 108.2
O59E C20F C19F 114.7(17)
O59E C20F H20G 108.6
C19F C20F H20G 108.6
O59E C20F H20H 108.6
C19F C20F H20H 108.6
H20G C20F H20H 107.6

loop_
_geom_bond_atom_site_label_1
_geom_bond_atom_site_label_2
_geom_bond_distance
S1 O2 1.449(7)
S1 O3 1.450(7)
S1 O1 1.466(7)
S1 C1 1.756(10)
S1' O2' 1.439(10)
S1' O1' 1.455(10)
S1' O3' 1.458(10)
S1' C1 1.837(16)
S2 O6 1.455(10)
S2 O5 1.460(10)
S2 O4 1.463(10)
S2 C7 1.808(10)
S2' O5' 1.443(13)
S2' O4' 1.468(13)
S2' O6' 1.476(13)
S2' C7 1.725(17)
S3 O7 1.445(10)
S3 O9 1.478(10)
S3 O8 1.482(10)
S3 C13 1.731(11)
S3' O7' 1.451(13)
S3' O8' 1.473(13)
S3' O9' 1.487(13)
S3' C13 1.801(18)
S4 O11 1.457(11)
S4 O10 1.471(11)
S4 O12 1.480(12)
S4 C19 1.853(10)
S4' O11' 1.39(3)
S4' O12' 1.47(3)
S4' O10' 1.54(3)
S4' C19 1.696(15)
C1 C2 1.3900
C1 C6 1.3900
C2 C3 1.3900
C2 H2 0.9500
C3 C4 1.3900
C3 H3 0.9500
C4 C5 1.3900
C4 C25 1.509(9)
C5 C6 1.3900
C5 H5 0.9500
C6 H6 0.9500
C7 C8 1.3900
C7 C12 1.3900
C8 C9 1.3900
C8 H8 0.9500
C9 C10 1.3900
C9 H9 0.9500
C10 C11 1.3900
C10 C26 1.524(7)
C11 C12 1.3900
C11 H11 0.9500
C12 H12 0.9500
C13 C14 1.3900
C13 C18 1.3900
C14 C15 1.3900
C14 H14 0.9500
C15 C16 1.3900
C15 H15 0.9500
C16 C17 1.3900
C16 C29 1.529(9)
C17 C18 1.3900
C17 H17 0.9500
C18 H18 0.9500
C19 C20 1.3900
C19 C24 1.3900
C20 C21 1.3900
C20 H20 0.9500
C21 C22 1.3900
C21 H21 0.9500
C22 C23 1.3900
C22 C28 1.536(9)
C23 C24 1.3900
C23 H23 0.9500
C24 H24 0.9500
C25 C26 1.3900
C25 C30 1.3900
C26 C27 1.3900
C27 C28 1.3900
C27 H27 0.9500
C28 C29 1.3900
C29 C30 1.3900
C30 H30 0.9500
S5 O13 1.458(10)
S5 O14 1.466(10)
S5 O15 1.474(10)
S5 C31 1.763(11)
S5' O13' 1.460(13)
S5' O14' 1.474(14)
S5' O15' 1.488(13)
S5' C31 1.761(19)
S6 O18 1.454(10)
S6 O16 1.454(10)
S6 O17 1.464(10)
S6 C37 1.787(10)
S6' O17' 1.442(13)
S6' O18' 1.447(13)
S6' O16' 1.452(13)
S6' C37 1.80(2)
S7 O19 1.463(10)
S7 O20 1.474(10)
S7 O21 1.507(10)
S7 C43 1.770(15)
S7' O19' 1.462(14)
S7' O20' 1.468(14)
S7' O21' 1.496(14)
S7' C43 1.70(3)
S8 O24 1.458(9)
S8 O22 1.472(10)
S8 O23 1.478(10)
S8 C49 1.749(10)
S8' O23' 1.464(13)
S8' O22' 1.473(13)
S8' O24' 1.481(13)
S8' C49 1.871(19)
C31 C32 1.3900
C31 C36 1.3900
C32 C33 1.3900
C32 H32 0.9500
C33 C34 1.3900
C33 H33 0.9500
C34 C35 1.3900
C34 C55 1.517(9)
C35 C36 1.3900
C35 H35 0.9500
C36 H36 0.9500
C37 C38 1.3900
C37 C42 1.3900
C38 C39 1.3900
C38 H38 0.9500
C39 C40 1.3900
C39 H39 0.9500
C40 C41 1.3900
C40 C56 1.529(8)
C41 C42 1.3900
C41 H41 0.9500
C42 H42 0.9500
C43 C44 1.3900
C43 C48 1.3900
C44 C45 1.3900
C44 H44 0.9500
C45 C46 1.3900
C45 H45 0.9500
C46 C47 1.3900
C46 C59 1.542(8)
C47 C48 1.3900
C47 H47 0.9500
C48 H48 0.9500
C49 C50 1.3900
C49 C54 1.3900
C50 C51 1.3900
C50 H50 0.9500
C51 C52 1.3900
C51 H51 0.9500
C52 C53 1.3900
C52 C58 1.554(9)
C53 C54 1.3900
C53 H53 0.9500
C54 H54 0.9500
C55 C56 1.3900
C55 C60 1.3900
C56 C57 1.3900
C57 C58 1.3900
C57 H57 0.9500
C58 C59 1.3900
C59 C60 1.3900
C60 H60 0.9500
S9 O26 1.452(11)
S9 O27 1.453(11)
S9 O25 1.462(10)
S9 C61 1.804(11)
S9' O26' 1.458(13)
S9' O27' 1.468(13)
S9' O25' 1.472(13)
S9' C61 1.74(2)
S10 O29 1.448(10)
S10 O30 1.469(10)
S10 O28 1.482(10)
S10 C70 1.801(9)
S10' O28' 1.449(13)
S10' O29' 1.454(13)
S10' O30' 1.474(13)
S10' C70 1.817(16)
S11 O31 1.452(10)
S11 O32 1.476(10)
S11 O33 1.486(10)
S11 C73 1.715(10)
S11' O32' 1.449(13)
S11' O31' 1.472(13)
S11' O33' 1.508(13)
S11' C73' 1.783(10)
S12 O35 1.45(2)
S12 O36 1.481(15)
S12 O34 1.520(16)
S12 C79 1.776(16)
S12' O34' 1.31(4)
S12' O35' 1.52(5)
S12' O36' 1.54(3)
S12' C79 1.79(3)
C61 C62 1.3900
C61 C66 1.3900
C62 C63 1.3900
C62 H62 0.9500
C63 C64 1.3900
C63 H63 0.9500
C64 C65 1.3900
C64 C85 1.515(10)
C65 C66 1.3900
C65 H65 0.9500
C66 H66 0.9500
C67 C68 1.3900
C67 C72 1.3900
C67 C86 1.520(7)
C68 C69 1.3900
C68 H68 0.9500
C69 C70 1.3900
C69 H69 0.9500
C70 C71 1.3900
C71 C72 1.3900
C71 H71 0.9500
C72 H72 0.9500
C73 C74 1.3900
C73 C78 1.3900
C74 C75 1.3900
C74 H74 0.9500
C75 C76 1.3900
C75 H75 0.9500
C76 C77 1.3900
C76 C89 1.537(11)
C77 C78 1.3900
C77 H77 0.9500
C78 H78 0.9500
C73' C74' 1.3900
C73' C78' 1.3900
C74' C75' 1.3900
C74' H74' 0.9500
C75' C76' 1.3900
C75' H75' 0.9500
C76' C77' 1.3900
C76' C89 1.507(17)
C77' C78' 1.3900
C77' H77' 0.9500
C78' H78' 0.9500
C79 C80 1.3900
C79 C84 1.3900
C80 C81 1.3900
C80 H80 0.9500
C81 C82 1.3900
C81 H81 0.9500
C82 C83 1.3900
C82 C88 1.557(10)
C83 C84 1.3900
C83 H83 0.9500
C84 H84 0.9500
C85 C86 1.3900
C85 C90 1.3900
C86 C87 1.3900
C87 C88 1.3900
C87 H87 0.9500
C88 C89 1.3900
C89 C90 1.3900
C90 H90 0.9500
S13 O38 1.442(10)
S13 O37 1.456(10)
S13 O39 1.470(9)
S13 C91 1.765(12)
S13' O37' 1.471(13)
S13' O38' 1.473(13)
S13' O39' 1.493(13)
S13' C91 1.80(2)
S14 O41 1.459(10)
S14 O42 1.462(10)
S14 O40 1.488(10)
S14 C97 1.764(14)
S14' O41' 1.466(13)
S14' O40' 1.467(14)
S14' O42' 1.478(14)
S14' C97 1.77(3)
S15 O43 1.459(10)
S15 O45 1.464(10)
S15 O44 1.472(10)
S15 C103 1.776(12)
S15' O43' 1.451(13)
S15' O45' 1.462(13)
S15' O44' 1.466(13)
S15' C103 1.80(2)
S16 O46 1.452(10)
S16 O48 1.458(10)
S16 O47 1.478(10)
S16 C109 1.805(10)
S16' O46' 1.452(13)
S16' O47' 1.457(13)
S16' O48' 1.486(13)
S16' C109 1.744(18)
C91 C92 1.3900
C91 C96 1.3900
C92 C93 1.3900
C92 H92 0.9500
C93 C94 1.3900
C93 H93 0.9500
C94 C95 1.3900
C94 C115 1.526(7)
C95 C96 1.3900
C95 H95 0.9500
C96 H96 0.9500
C97 C98 1.3900
C97 C102 1.3900
C98 C99 1.3900
C98 H98 0.9500
C99 C100 1.3900
C99 H99 0.9500
C100 C101 1.3900
C100 C116 1.541(7)
C101 C102 1.3900
C101 H101 0.9500
C102 H102 0.9500
C103 C104 1.3900
C103 C108 1.3900
C104 C105 1.3900
C104 H104 0.9500
C105 C106 1.3900
C105 H105 0.9500
C106 C107 1.3900
C106 C119 1.541(8)
C107 C108 1.3900
C107 H107 0.9500
C108 H108 0.9500
C109 C110 1.3900
C109 C114 1.3900
C110 C111 1.3900
C110 H110 0.9500
C111 C112 1.3900
C111 H111 0.9500
C112 C113 1.3900
C112 C118 1.546(8)
C113 C114 1.3900
C113 H113 0.9500
C114 H114 0.9500
C115 C116 1.3900
C115 C120 1.3900
C116 C117 1.3900
C117 C118 1.3900
C117 H117 0.9500
C118 C119 1.3900
C119 C120 1.3900
C120 H120 0.9500
S17 O50 1.448(10)
S17 O49 1.459(10)
S17 O51 1.475(10)
S17 C121 1.717(13)
S17' O49' 1.453(13)
S17' O50' 1.461(13)
S17' O51' 1.467(13)
S17' C121 1.81(2)
S18 O54 1.447(10)
S18 O53 1.459(10)
S18 O52 1.469(10)
S18 C127 1.784(8)
S18' O53' 1.446(13)
S18' O52' 1.464(13)
S18' O54' 1.475(13)
S18' C127 1.825(13)
S19 O55 1.447(10)
S19 O56 1.468(10)
S19 O57 1.472(10)
S19 C133 1.753(10)
S19' O55' 1.453(13)
S19' O56' 1.473(13)
S19' O57' 1.480(13)
S19' C133 1.799(15)
S20 O58 1.445(10)
S20 O59 1.477(10)
S20 O60 1.484(10)
S20 C139 1.854(11)
S20' O58' 1.446(12)
S20' O59' 1.456(13)
S20' O60' 1.473(13)
S20' C139 1.682(17)
C121 C122 1.3900
C121 C126 1.3900
C122 C123 1.3900
C122 H122 0.9500
C123 C124 1.3900
C123 H123 0.9500
C124 C125 1.3900
C124 C145 1.530(9)
C125 C126 1.3900
C125 H125 0.9500
C126 H126 0.9500
C127 C128 1.3900
C127 C132 1.3900
C128 C129 1.3900
C128 H128 0.9500
C129 C130 1.3900
C129 H129 0.9500
C130 C131 1.3900
C130 C146 1.534(6)
C131 C132 1.3900
C131 H131 0.9500
C132 H132 0.9500
C133 C134 1.3900
C133 C138 1.3900
C134 C135 1.3900
C134 H134 0.9500
C135 C136 1.3900
C135 H135 0.9500
C136 C137 1.3900
C136 C149 1.540(8)
C137 C138 1.3900
C137 H137 0.9500
C138 H138 0.9500
C139 C140 1.3900
C139 C144 1.3900
C140 C141 1.3900
C140 H140 0.9500
C141 C142 1.3900
C141 H141 0.9500
C142 C143 1.3900
C142 C148 1.508(9)
C143 C144 1.3900
C143 H143 0.9500
C144 H144 0.9500
C145 C146 1.3900
C145 C150 1.3900
C146 C147 1.3900
C147 C148 1.3900
C147 H147 0.9500
C148 C149 1.3900
C149 C150 1.3900
C150 H150 0.9500
S21A O61A 1.449(12)
S21A O62A 1.459(12)
S21A O63A 1.485(12)
S21A C151 1.70(2)
S21B O61B 1.449(13)
S21B O62B 1.449(13)
S21B O63B 1.480(12)
S21B C151 1.80(2)
S21C O61C 1.466(14)
S21C O62C 1.467(14)
S21C O63C 1.484(14)
S21C C151 1.823(10)
S22A O64A 1.458(9)
S22A O65A 1.459(9)
S22A O66A 1.476(9)
S22A C157 1.842(9)
S22B O65B 1.445(13)
S22B O64B 1.460(13)
S22B O66B 1.477(13)
S22B C157 1.77(2)
S22C O65C 1.467(15)
S22C O64C 1.471(15)
S22C O66C 1.479(15)
S22C C157 1.783(10)
S23 O67 1.442(10)
S23 O68 1.458(10)
S23 O69 1.486(10)
S23 C163 1.797(9)
S23' O67' 1.452(13)
S23' O68' 1.465(13)
S23' O69' 1.465(12)
S23' C163 1.740(13)
S24 O71 1.463(11)
S24 O70 1.472(12)
S24 O72 1.476(10)
S24 C169 1.767(12)
S24' O71' 1.43(3)
S24' O72' 1.45(3)
S24' O70' 1.47(3)
S24' C169 1.82(2)
C151 C152 1.3900
C151 C156 1.3900
C152 C153 1.3900
C152 H152 0.9500
C153 C154 1.3900
C153 H153 0.9500
C154 C155 1.3900
C154 C175 1.533(9)
C155 C156 1.3900
C155 H155 0.9500
C156 H156 0.9500
C157 C158 1.3900
C157 C162 1.3900
C158 C159 1.3900
C158 H158 0.9500
C159 C160 1.3900
C159 H159 0.9500
C160 C161 1.3900
C160 C176 1.538(8)
C161 C162 1.3900
C161 H161 0.9500
C162 H162 0.9500
C163 C164 1.3900
C163 C168 1.3900
C164 C165 1.3900
C164 H164 0.9500
C165 C166 1.3900
C165 H165 0.9500
C166 C167 1.3900
C166 C179 1.544(8)
C167 C168 1.3900
C167 H167 0.9500
C168 H168 0.9500
C169 C170 1.3900
C169 C174 1.3900
C170 C171 1.3900
C170 H170 0.9500
C171 C172 1.3900
C171 H171 0.9500
C172 C173 1.3900
C172 C178 1.523(9)
C173 C174 1.3900
C173 H173 0.9500
C174 H174 0.9500
C175 C176 1.3900
C175 C180 1.3900
C176 C177 1.3900
C177 C178 1.3900
C177 H177 0.9500
C178 C179 1.3900
C179 C180 1.3900
C180 H180 0.9500
C1G N3G 1.316(7)
C1G N2G 1.317(7)
C1G N1G 1.324(7)
N1G H1G1 0.8800
N1G H1G2 0.8800
N2G H2G1 0.8800
N2G H2G2 0.8800
N3G H3G1 0.8800
N3G H3G2 0.8800
C2G N5G 1.309(11)
C2G N4G 1.325(11)
C2G N6G 1.331(11)
N4G H4G1 0.8800
N4G H4G2 0.8800
N5G H5G1 0.8800
N5G H5G2 0.8800
N6G H6G1 0.8800
N6G H6G2 0.8800
C3G N7G 1.304(12)
C3G N9G 1.319(12)
C3G N8G 1.321(12)
N7G H7G1 0.8800
N7G H7G2 0.8800
N8G H8G1 0.8800
N8G H8G2 0.8800
N9G H9G1 0.8800
N9G H9G2 0.8800
C4G N12G 1.317(11)
C4G N11G 1.321(11)
C4G N10G 1.333(11)
N10G H10A 0.8800
N10G H10B 0.8800
N11G H11A 0.8800
N11G H11B 0.8800
N12G H12A 0.8800
N12G H12B 0.8800
C5G N15G 1.314(12)
C5G N14G 1.322(11)
C5G N13G 1.334(12)
N13G H13A 0.8800
N13G H13B 0.8800
N14G H14A 0.8800
N14G H14B 0.8800
N15G H15A 0.8800
N15G H15B 0.8800
C6G N18G 1.325(11)
C6G N16G 1.328(11)
C6G N17G 1.332(10)
N16G H16A 0.8800
N16G H16B 0.8800
N17G H17A 0.8800
N17G H17B 0.8800
N18G H18A 0.8800
N18G H18B 0.8800
C7G N20G 1.320(11)
C7G N19G 1.324(12)
C7G N21G 1.332(12)
N19G H19A 0.8800
N19G H19B 0.8800
N20G H20A 0.8800
N20G H20B 0.8800
N21G H21A 0.8800
N21G H21B 0.8800
C8G N22G 1.317(12)
C8G N23G 1.318(11)
C8G N24G 1.327(12)
N22G H22A 0.8800
N22G H22B 0.8800
N23G H23A 0.8800
N23G H23B 0.8800
N24G H24A 0.8800
N24G H24B 0.8800
C9G N25G 1.316(12)
C9G N26G 1.333(12)
C9G N27G 1.334(12)
N25G H25A 0.8800
N25G H25B 0.8800
N26G H26A 0.8800
N26G H26B 0.8800
N27G H27A 0.8800
N27G H27B 0.8800
C10G N28G 1.316(11)
C10G N29G 1.324(10)
C10G N30G 1.354(11)
N28G H28A 0.8800
N28G H28B 0.8800
N29G H29A 0.8800
N29G H29B 0.8800
N30G H30A 0.8800
N30G H30B 0.8800
C11G N32G 1.317(11)
C11G N31G 1.321(11)
C11G N33G 1.347(11)
N31G H31A 0.8800
N31G H31B 0.8800
N32G H32A 0.8800
N32G H32B 0.8800
N33G H33A 0.8800
N33G H33B 0.8800
C12G N34G 1.314(12)
C12G N36G 1.328(12)
C12G N35G 1.334(11)
N34G H34A 0.8800
N34G H34B 0.8800
N35G H35A 0.8800
N35G H35B 0.8800
N36G H36A 0.8800
N36G H36B 0.8800
C13G N38G 1.300(11)
C13G N37G 1.318(11)
C13G N39G 1.333(11)
N37G H37A 0.8800
N37G H37B 0.8800
N38G H38A 0.8800
N38G H38B 0.8800
N39G H39A 0.8800
N39G H39B 0.8800
C14G N41G 1.303(11)
C14G N40G 1.304(11)
C14G N42G 1.345(10)
N40G H40A 0.8800
N40G H40B 0.8800
N41G H41A 0.8800
N41G H41B 0.8800
N42G H42A 0.8800
N42G H42B 0.8800
C15G N43G 1.304(11)
C15G N44G 1.316(11)
C15G N45G 1.322(11)
N43G H43A 0.8800
N43G H43B 0.8800
N44G H44A 0.8800
N44G H44B 0.8800
N45G H45A 0.8800
N45G H45B 0.8800
C16G N48G 1.329(11)
C16G N46G 1.337(11)
C16G N47G 1.356(11)
N46G H46A 0.8800
N46G H46B 0.8800
N47G H47A 0.8800
N47G H47B 0.8800
N48G H48A 0.8800
N48G H48B 0.8800
C17G N49G 1.312(11)
C17G N50G 1.324(11)
C17G N51G 1.340(11)
N49G H49A 0.8800
N49G H49B 0.8800
N50G H50A 0.8800
N50G H50B 0.8800
N51G H51A 0.8800
N51G H51B 0.8800
C18G N53G 1.301(11)
C18G N52G 1.319(11)
C18G N54G 1.323(11)
N52G H52A 0.8800
N52G H52B 0.8800
N53G H53A 0.8800
N53G H53B 0.8800
N54G H54A 0.8800
N54G H54B 0.8800
C19G N57G 1.310(11)
C19G N55G 1.324(11)
C19G N56G 1.335(11)
N55G H55A 0.8800
N55G H55B 0.8800
N56G H56A 0.8800
N56G H56B 0.8800
N57G H57A 0.8800
N57G H57B 0.8800
C20G N59G 1.292(12)
C20G N60G 1.337(12)
C20G N58G 1.358(12)
N58G H58A 0.8800
N58G H58B 0.8800
N59G H59A 0.8800
N59G H59B 0.8800
N60G H60A 0.8800
N60G H60B 0.8800
C21G N62G 1.317(12)
C21G N61G 1.323(12)
C21G N63G 1.324(13)
N61G H61A 0.8800
N61G H61B 0.8800
N62G H62A 0.8800
N62G H62B 0.8800
N63G H63A 0.8800
N63G H63B 0.8800
C21H N61H 1.327(14)
C21H N63H 1.326(14)
C21H N62H 1.332(14)
N61H H61C 0.8800
N61H H61D 0.8800
N62H H62C 0.8800
N62H H62D 0.8800
N63H H63C 0.8800
N63H H63D 0.8800
C22G N65G 1.310(10)
C22G N64G 1.325(10)
C22G N66G 1.327(10)
N64G H64A 0.8800
N64G H64B 0.8800
N65G H65A 0.8800
N65G H65B 0.8800
N66G H66A 0.8800
N66G H66B 0.8800
C23G N68G 1.298(11)
C23G N67G 1.307(11)
C23G N69G 1.327(11)
N67G H67A 0.8800
N67G H67B 0.8800
N68G H68A 0.8800
N68G H68B 0.8800
N69G H69A 0.8800
N69G H69B 0.8800
C24G N72G 1.308(12)
C24G N71G 1.313(12)
C24G N70G 1.317(12)
N70G H70A 0.8800
N70G H70B 0.8800
N71G H71A 0.8800
N71G H71B 0.8800
N72G H72A 0.8800
N72G H72B 0.8800
O1D C4D 1.418(8)
O1D C1D 1.443(8)
O2D C2D 1.406(10)
O2D C3D 1.418(11)
C1D C2D 1.519(8)
C1D H1D1 0.9900
C1D H1D2 0.9900
C2D H2D1 0.9900
C2D H2D2 0.9900
C3D C4D 1.497(8)
C3D H3D1 0.9900
C3D H3D2 0.9900
C4D H4D1 0.9900
C4D H4D2 0.9900
O3D C8D 1.356(19)
O3D C5D 1.41(2)
O4D C7D 1.326(19)
O4D C6D 1.449(19)
C5D C6D 1.51(2)
C5D H5D1 0.9900
C5D H5D2 0.9900
C6D H6D1 0.9900
C6D H6D2 0.9900
C7D C8D 1.58(2)
C7D H7D1 0.9900
C7D H7D2 0.9900
C8D H8D1 0.9900
C8D H8D2 0.9900
O5D C12D 1.413(17)
O5D C9D 1.474(17)
O6D C10D 1.390(17)
O6D C11D 1.468(17)
C9D C10D 1.440(19)
C9D H9D1 0.9900
C9D H9D2 0.9900
C10D H10C 0.9900
C10D H10D 0.9900
C11D C12D 1.53(2)
C11D H11C 0.9900
C11D H11D 0.9900
C12D H12C 0.9900
C12D H12D 0.9900
O7D C13D 1.466(17)
O7D C14D 1.478(17)
O8D C16D 1.432(17)
O8D C15D 1.481(18)
C13D C16D 1.529(19)
C13D H13C 0.9900
C13D H13D 0.9900
C14D C15D 1.45(2)
C14D H14C 0.9900
C14D H14D 0.9900
C15D H15C 0.9900
C15D H15D 0.9900
C16D H16C 0.9900
C16D H16D 0.9900
O9D C20D 1.437(16)
O9D C17D 1.516(17)
O10D C18D 1.354(16)
O10D C19D 1.473(16)
C17D C18D 1.525(19)
C17D H17C 0.9900
C17D H17D 0.9900
C18D H18C 0.9900
C18D H18D 0.9900
C19D C20D 1.398(18)
C19D H19C 0.9900
C19D H19D 0.9900
C20D H20C 0.9900
C20D H20D 0.9900
O11D C21D 1.404(13)
O11D C24D 1.440(14)
O12D C22D 1.435(13)
O12D C23D 1.477(13)
C21D C22D 1.480(14)
C21D H21C 0.9900
C21D H21D 0.9900
C22D H22C 0.9900
C22D H22D 0.9900
C23D C24D 1.450(14)
C23D H23C 0.9900
C23D H23D 0.9900
C24D H24C 0.9900
C24D H24D 0.9900
O11E C21E 1.421(15)
O11E C24E 1.423(15)
O12E C22E 1.423(15)
O12E C23E 1.451(15)
C21E C22E 1.483(16)
C21E H21E 0.9900
C21E H21F 0.9900
C22E H22E 0.9900
C22E H22F 0.9900
C23E C24E 1.513(16)
C23E H23E 0.9900
C23E H23F 0.9900
C24E H24E 0.9900
C24E H24F 0.9900
O13D C28D 1.407(13)
O13D C25D 1.434(13)
O14D C26D 1.421(12)
O14D C27D 1.477(13)
C25D C26D 1.511(13)
C25D H25C 0.9900
C25D H25D 0.9900
C26D H26C 0.9900
C26D H26D 0.9900
C27D C28D 1.531(13)
C27D H27C 0.9900
C27D H27D 0.9900
C28D H28C 0.9900
C28D H28D 0.9900
O15D C32D 1.406(11)
O15D C29D 1.434(11)
O16D C30D 1.419(12)
O16D C31D 1.500(11)
C29D C30D 1.505(12)
C29D H29C 0.9900
C29D H29D 0.9900
C30D H30C 0.9900
C30D H30D 0.9900
C31D C32D 1.481(12)
C31D H31C 0.9900
C31D H31D 0.9900
C32D H32C 0.9900
C32D H32D 0.9900
O17D C33D 1.390(14)
O17D C36D 1.420(14)
O18D C34D 1.446(15)
O18D C35D 1.460(15)
C33D C34D 1.490(15)
C33D H33C 0.9900
C33D H33D 0.9900
C34D H34C 0.9900
C34D H34D 0.9900
C35D C36D 1.514(15)
C35D H35C 0.9900
C35D H35D 0.9900
C36D H36C 0.9900
C36D H36D 0.9900
O17E C33E 1.428(15)
O17E C36E 1.454(15)
O18E C34E 1.423(15)
O18E C35E 1.457(15)
C33E C34E 1.503(15)
C33E H33E 0.9900
C33E H33F 0.9900
C34E H34E 0.9900
C34E H34F 0.9900
C35E C36E 1.521(15)
C35E H35E 0.9900
C35E H35F 0.9900
C36E H36E 0.9900
C36E H36F 0.9900
O19D C40D 1.419(11)
O19D C37D 1.425(11)
O20D C38D 1.409(11)
O20D C39D 1.429(11)
C37D C38D 1.488(12)
C37D H37C 0.9900
C37D H37D 0.9900
C38D H38C 0.9900
C38D H38D 0.9900
C39D C40D 1.516(12)
C39D H39C 0.9900
C39D H39D 0.9900
C40D H40C 0.9900
C40D H40D 0.9900
O21D C41D 1.431(13)
O21D C44D 1.455(13)
O22D C43D 1.442(13)
O22D C42D 1.453(13)
C41D C42D 1.509(13)
C41D H41C 0.9900
C41D H41D 0.9900
C42D H42C 0.9900
C42D H42D 0.9900
C43D C44D 1.534(13)
C43D H43C 0.9900
C43D H43D 0.9900
C44D H44C 0.9900
C44D H44D 0.9900
O23D C45D 1.440(13)
O23D C48D 1.441(13)
O24D C46D 1.406(12)
O24D C47D 1.429(12)
C45D C46D 1.476(13)
C45D H45C 0.9900
C45D H45D 0.9900
C46D H46C 0.9900
C46D H46D 0.9900
C47D C48D 1.510(13)
C47D H47C 0.9900
C47D H47D 0.9900
C48D H48C 0.9900
C48D H48D 0.9900
O25D C52D 1.437(12)
O25D C49D 1.444(12)
O26D C50D 1.436(12)
O26D C51D 1.440(12)
C49D C50D 1.497(13)
C49D H49C 0.9900
C49D H49D 0.9900
C50D H50C 0.9900
C50D H50D 0.9900
C51D C52D 1.505(13)
C51D H51C 0.9900
C51D H51D 0.9900
C52D H52C 0.9900
C52D H52D 0.9900
O27D C56D 1.417(15)
O27D C53D 1.438(15)
O28D C54D 1.427(14)
O28D C55D 1.433(15)
C53D C54D 1.517(15)
C53D H53C 0.9900
C53D H53D 0.9900
C54D H54C 0.9900
C54D H54D 0.9900
C55D C56D 1.520(15)
C55D H55C 0.9900
C55D H55D 0.9900
C56D H56C 0.9900
C56D H56D 0.9900
O27E C56E 1.433(15)
O27E C53E 1.445(9)
O28E C55E 1.418(15)
O28E C54E 1.438(9)
C53E C54E 1.504(15)
C53E H53E 0.9900
C53E H53F 0.9900
C54E H54E 0.9900
C54E H54F 0.9900
C55E C56E 1.488(15)
C55E H55E 0.9900
C55E H55F 0.9900
C56E H56E 0.9900
C56E H56F 0.9900
O29D C57D 1.413(15)
O29D C60D 1.417(14)
O30D C58D 1.437(14)
O30D C59D 1.464(14)
C57D C58D 1.525(15)
C57D H57C 0.9900
C57D H57D 0.9900
C58D H58C 0.9900
C58D H58D 0.9900
C59D C60D 1.506(15)
C59D H59C 0.9900
C59D H59D 0.9900
C60D H60C 0.9900
C60D H60D 0.9900
O1W H1A 0.84(2)
O1W H1B 0.84(2)
O29E C60E 1.402(15)
O29E C57E 1.423(15)
O30E C59E 1.421(15)
O30E C58E 1.421(15)
C57E C58E 1.501(15)
C57E H57E 0.9900
C57E H57F 0.9900
C58E H58E 0.9900
C58E H58F 0.9900
C59E C60E 1.508(15)
C59E H59E 0.9900
C59E H59F 0.9900
C60E H60E 0.9900
C60E H60F 0.9900
O31D C61D 1.410(13)
O31D C64D 1.426(13)
O32D C62D 1.406(13)
O32D C63D 1.462(13)
C61D C62D 1.459(14)
C61D H61E 0.9900
C61D H61F 0.9900
C62D H62E 0.9900
C62D H62F 0.9900
C63D C64D 1.516(14)
C63D H63E 0.9900
C63D H63F 0.9900
C64D H64C 0.9900
C64D H64D 0.9900
O33D C65D 1.421(12)
O33D C68D 1.421(12)
O34D C66D 1.424(12)
O34D C67D 1.468(12)
C65D C66D 1.482(13)
C65D H65C 0.9900
C65D H65D 0.9900
C66D H66C 0.9900
C66D H66D 0.9900
C67D C68D 1.482(13)
C67D H67C 0.9900
C67D H67D 0.9900
C68D H68C 0.9900
C68D H68D 0.9900
O35D C69D 1.420(11)
O35D C72D 1.438(11)
O36D C71D 1.416(11)
O36D C70D 1.441(11)
C69D C70D 1.488(12)
C69D H69C 0.9900
C69D H69D 0.9900
C70D H70C 0.9900
C70D H70D 0.9900
C71D C72D 1.496(12)
C71D H71C 0.9900
C71D H71D 0.9900
C72D H72C 0.9900
C72D H72D 0.9900
O37D C73D 1.413(12)
O37D C76D 1.442(12)
O38D C75D 1.409(12)
O38D C74D 1.442(12)
C73D C74D 1.530(13)
C73D H73A 0.9900
C73D H73B 0.9900
C74D H74A 0.9900
C74D H74B 0.9900
C75D C76D 1.534(13)
C75D H75A 0.9900
C75D H75B 0.9900
C76D H76A 0.9900
C76D H76B 0.9900
O39D C77D 1.385(13)
O39D C80D 1.435(14)
O40D C78D 1.423(13)
O40D C79D 1.454(14)
C77D C78D 1.495(14)
C77D H77A 0.9900
C77D H77B 0.9900
C78D H78A 0.9900
C78D H78B 0.9900
C79D C80D 1.519(14)
C79D H79A 0.9900
C79D H79B 0.9900
C80D H80A 0.9900
C80D H80B 0.9900
O39E C77E 1.421(15)
O39E C80E 1.426(15)
O40E C79E 1.425(15)
O40E C78E 1.442(15)
C77E C78E 1.500(15)
C77E H77C 0.9900
C77E H77D 0.9900
C78E H78C 0.9900
C78E H78D 0.9900
C79E C80E 1.501(15)
C79E H79C 0.9900
C79E H79D 0.9900
C80E H80C 0.9900
C80E H80D 0.9900
O41D C81D 1.390(11)
O41D C84D 1.452(11)
O42D C83D 1.406(11)
O42D C82D 1.429(11)
C81D C82D 1.496(12)
C81D H81A 0.9900
C81D H81B 0.9900
C82D H82A 0.9900
C82D H82B 0.9900
C83D C84D 1.511(12)
C83D H83A 0.9900
C83D H83B 0.9900
C84D H84A 0.9900
C84D H84B 0.9900
O43D C85D 1.410(11)
O43D C88D 1.452(12)
O44D C86D 1.426(11)
O44D C87D 1.437(11)
C85D C86D 1.522(12)
C85D H85A 0.9900
C85D H85B 0.9900
C86D H86A 0.9900
C86D H86B 0.9900
C87D C88D 1.497(12)
C87D H87A 0.9900
C87D H87B 0.9900
C88D H88A 0.9900
C88D H88B 0.9900
O45D C89D 1.404(14)
O45D C92D 1.409(14)
O46D C90D 1.435(14)
O46D C91D 1.446(14)
C89D C90D 1.495(15)
C89D H89A 0.9900
C89D H89B 0.9900
C90D H90A 0.9900
C90D H90B 0.9900
C91D C92D 1.493(14)
C91D H91A 0.9900
C91D H91B 0.9900
C92D H92A 0.9900
C92D H92B 0.9900
O45E C89E 1.402(14)
O45E C92E 1.420(14)
O46E C90E 1.432(15)
O46E C91E 1.438(15)
C89E C90E 1.473(15)
C89E H89C 0.9900
C89E H89D 0.9900
C90E H90C 0.9900
C90E H90D 0.9900
C91E C92E 1.464(15)
C91E H91C 0.9900
C91E H91D 0.9900
C92E H92C 0.9900
C92E H92D 0.9900
O47D C96D 1.441(15)
O47D C93D 1.459(15)
O48D C94D 1.426(15)
O48D C95D 1.464(15)
C93D C94D 1.502(15)
C93D H93A 0.9900
C93D H93B 0.9900
C94D H94A 0.9900
C94D H94B 0.9900
C95D C96D 1.481(15)
C95D H95A 0.9900
C95D H95B 0.9900
C96D H96A 0.9900
C96D H96B 0.9900
O47E C93E 1.425(15)
O47E C96E 1.471(15)
O48E C94E 1.443(15)
O48E C95E 1.471(15)
C93E C94E 1.475(15)
C93E H93C 0.9900
C93E H93D 0.9900
C94E H94C 0.9900
C94E H94D 0.9900
C95E C96E 1.508(15)
C95E H95C 0.9900
C95E H95D 0.9900
C96E H96C 0.9900
C96E H96D 0.9900
O49D C10A 1.401(10)
O49D C97D 1.434(10)
O50D C98D 1.435(10)
O50D C99D 1.449(10)
C97D C98D 1.485(11)
C97D H97A 0.9900
C97D H97B 0.9900
C98D H98A 0.9900
C98D H98B 0.9900
C99D C10A 1.556(11)
C99D H99A 0.9900
C99D H99B 0.9900
C10A H10E 0.9900
C10A H10F 0.9900
O51D C4E 1.448(15)
O51D C1E 1.451(15)
O52D C2E 1.420(15)
O52D C3E 1.435(15)
C1E C2E 1.513(15)
C1E H1E1 0.9900
C1E H1E2 0.9900
C2E H2E1 0.9900
C2E H2E2 0.9900
C3E C4E 1.511(15)
C3E H3E1 0.9900
C3E H3E2 0.9900
C4E H4E1 0.9900
C4E H4E2 0.9900
O51E C4F 1.400(15)
O51E C1F 1.418(15)
O52E C2F 1.428(15)
O52E C3F 1.443(15)
C1F C2F 1.487(15)
C1F H1F1 0.9900
C1F H1F2 0.9900
C2F H2F1 0.9900
C2F H2F2 0.9900
C3F C4F 1.512(15)
C3F H3F1 0.9900
C3F H3F2 0.9900
C4F H4F1 0.9900
C4F H4F2 0.9900
O53D C5E 1.417(13)
O53D C8E 1.441(13)
O54D C7E 1.433(13)
O54D C6E 1.451(13)
C5E C6E 1.441(13)
C5E H5E1 0.9900
C5E H5E2 0.9900
C6E H6E1 0.9900
C6E H6E2 0.9900
C7E C8E 1.475(13)
C7E H7E1 0.9900
C7E H7E2 0.9900
C8E H8E1 0.9900
C8E H8E2 0.9900
O55D C9E 1.38(3)
O55D C12E 1.48(4)
O56D C11E 1.39(3)
O56D C10E 1.53(4)
C9E C10E 1.57(4)
C9E H9E1 0.9900
C9E H9E2 0.9900
C10E H10G 0.9900
C10E H10H 0.9900
C11E C12E 1.69(4)
C11E H11E 0.9900
C11E H11F 0.9900
C12E H12E 0.9900
C12E H12F 0.9900
O55E C9F 1.430(15)
O55E C12F 1.456(15)
O56E C10F 1.443(15)
O56E C11F 1.462(15)
C9F C10F 1.529(15)
C9F H9F1 0.9900
C9F H9F2 0.9900
C10F H10I 0.9900
C10F H10J 0.9900
C11F C12F 1.527(15)
C11F H11G 0.9900
C11F H11H 0.9900
C12F H12G 0.9900
C12F H12H 0.9900
O57D C13E 1.445(13)
O57D C16E 1.464(13)
O58D C14E 1.397(13)
O58D C15E 1.456(13)
C13E C14E 1.485(14)
C13E H13E 0.9900
C13E H13F 0.9900
C14E H14E 0.9900
C14E H14F 0.9900
C15E C16E 1.506(14)
C15E H15E 0.9900
C15E H15F 0.9900
C16E H16E 0.9900
C16E H16F 0.9900
O57E C13F 1.384(14)
O57E C16F 1.411(15)
O58E C14F 1.422(15)
O58E C15F 1.469(15)
C13F C14F 1.466(15)
C13F H13G 0.9900
C13F H13H 0.9900
C14F H14G 0.9900
C14F H14H 0.9900
C15F C16F 1.511(15)
C15F H15G 0.9900
C15F H15H 0.9900
C16F H16G 0.9900
C16F H16H 0.9900
O59D C17E 1.439(13)
O59D C20E 1.440(13)
O60D C19E 1.415(13)
O60D C18E 1.441(13)
C17E C18E 1.540(14)
C17E H17E 0.9900
C17E H17F 0.9900
C18E H18E 0.9900
C18E H18F 0.9900
C19E C20E 1.496(14)
C19E H19E 0.9900
C19E H19F 0.9900
C20E H20E 0.9900
C20E H20F 0.9900
O59E C20F 1.420(15)
O59E C17F 1.435(14)
O60E C18F 1.432(15)
O60E C19F 1.456(14)
C17F C18F 1.511(15)
C17F H17G 0.9900
C17F H17H 0.9900
C18F H18G 0.9900
C18F H18H 0.9900
C19F C20F 1.513(15)
C19F H19G 0.9900
C19F H19H 0.9900
C20F H20G 0.9900
C20F H20H 0.9900
